data_7106480
loop_
_publ_author_name
'Andrew McRobbie'
'Asad R. Sarwar'
'Steven Yeninas'
'Harriott Nowell'
'Michael L. Baker'
'David Allan'
'Marshall Luban'
'Christopher A. Muryn'
'Robin  G. Pritchard'
'Ruslan Prozorov'
'Grigore A. Timco'
'Floriana Tuna'
'George F. S. Whitehead'
'Richard E. P. Winpenny'

_publ_section_title
;
 Chromium Chains as Polydentate Fluoride Ligands for Lanthanides
;
_journal_name_full Chem.Commun.
_journal_page_first 6251
_journal_paper_doi 10.1039/c1cc11516b
_journal_volume 47
_journal_year 2011
_chemical_compound_source 'synthesis as described'
_chemical_formula_moiety 'C153 H285 Cr12 F21 Gd4 N2 O58'
_chemical_formula_sum 'C153 H285 Cr12 F21 Gd4 N2 O58'
_chemical_formula_weight 4732.83
_space_group_IT_number 2
_symmetry_cell_setting triclinic
_symmetry_Int_Tables_number 2
_symmetry_space_group_name_Hall '-P 1'
_symmetry_space_group_name_H-M 'P -1'
_atom_sites_solution_hydrogens geom
_atom_sites_solution_primary direct
_atom_sites_solution_secondary difmap
_audit_creation_method 'WinGX routine CIF_UPDATE'
_cell_angle_alpha 104.740(4)
_cell_angle_beta 99.892(3)
_cell_angle_gamma 99.161(6)
_cell_formula_units_Z 2
_cell_length_a 18.493(7)
_cell_length_b 23.672(9)
_cell_length_c 28.318(12)
_cell_measurement_reflns_used 15319
_cell_measurement_temperature 100(2)
_cell_measurement_theta_max 21.3
_cell_measurement_theta_min 1.1
_cell_measurement_wavelength 0.71073
_cell_volume 11539(8)
_computing_cell_refinement 'CrystalClear-SM Expert 2.0 r4 (Rigaku, 2009)'
_computing_data_collection 'CrystalClear-SM Expert 2.0 r4 (Rigaku, 2009)'
_computing_data_reduction 'CrystalClear-SM Expert 2.0 r4 (Rigaku, 2009)'
_computing_molecular_graphics 'Ortep-3 for Windows (Farrugia, 1997)'
_computing_publication_material 'WinGX publication routines (Farrugia, 1999)'
_computing_structure_refinement 'SHELXL-97 (Sheldrick, 2008)'
_computing_structure_solution 'SHELXD (Sheldrick, 2002)'
_diffrn_ambient_temperature 100(2)
_diffrn_detector CCD
_diffrn_detector_area_resol_mean 28.5714
_diffrn_measured_fraction_theta_full 0.994
_diffrn_measured_fraction_theta_max 0.994
_diffrn_measurement_device 'CrystalLogic Kappa (3 circle)'
_diffrn_measurement_device_type 'Rigaku Saturn724+ (2x2 bin mode)'
_diffrn_measurement_method 'profile data from \w-scans'
_diffrn_orient_matrix_type d*Trek
_diffrn_orient_matrix_UB_11 -0.041908
_diffrn_orient_matrix_UB_12 -0.015934
_diffrn_orient_matrix_UB_13 0.033852
_diffrn_orient_matrix_UB_21 -0.034041
_diffrn_orient_matrix_UB_22 -0.004776
_diffrn_orient_matrix_UB_23 -0.028587
_diffrn_orient_matrix_UB_31 -0.003061
_diffrn_orient_matrix_UB_32 -0.036625
_diffrn_orient_matrix_UB_33 -0.007207
_diffrn_radiation_monochromator silicon
_diffrn_radiation_probe x-ray
_diffrn_radiation_type Synchrotron
_diffrn_radiation_wavelength 0.6889
_diffrn_reflns_av_R_equivalents 0.1127
_diffrn_reflns_av_unetI/netI 0.115
_diffrn_reflns_limit_h_max 18
_diffrn_reflns_limit_h_min -18
_diffrn_reflns_limit_k_max 23
_diffrn_reflns_limit_k_min -22
_diffrn_reflns_limit_l_max 28
_diffrn_reflns_limit_l_min -28
_diffrn_reflns_number 60943
_diffrn_reflns_theta_full 20
_diffrn_reflns_theta_max 20
_diffrn_reflns_theta_min 2.83
_diffrn_source Synchrotron
_exptl_absorpt_coefficient_mu 1.621
_exptl_absorpt_correction_T_max 0.8547
_exptl_absorpt_correction_T_min 0.8547
_exptl_absorpt_correction_type multi-scan
_exptl_crystal_colour Colorless
_exptl_crystal_density_diffrn 1.362
_exptl_crystal_density_method 'not measured'
_exptl_crystal_description Prism
_exptl_crystal_F_000 4828
_exptl_crystal_size_max 0.1
_exptl_crystal_size_mid 0.1
_exptl_crystal_size_min 0.1
_refine_diff_density_max 1.838
_refine_diff_density_min -1.628
_refine_diff_density_rms 0.108
_refine_ls_extinction_method none
_refine_ls_goodness_of_fit_ref 1.11
_refine_ls_hydrogen_treatment constr
_refine_ls_matrix_type full
_refine_ls_number_parameters 2251
_refine_ls_number_reflns 23520
_refine_ls_number_restraints 5562
_refine_ls_restrained_S_all 1.106
_refine_ls_R_factor_all 0.1287
_refine_ls_R_factor_gt 0.0999
_refine_ls_shift/su_max 0.006
_refine_ls_shift/su_mean 0
_refine_ls_structure_factor_coef Fsqd
_refine_ls_weighting_details
;
calc w=1/[\s^2^(Fo^2^)+(0.0742P)^2^+61.0688P] where P=(Fo^2^+2Fc^2^)/3
;
_refine_ls_weighting_scheme calc
_refine_ls_wR_factor_gt 0.2229
_refine_ls_wR_factor_ref 0.2474
_reflns_number_gt 16086
_reflns_number_total 23520
_reflns_threshold_expression >2\s(I)
_cod_data_source_file c1cc11516b.txt
_cod_data_source_block cr12gd4best
_cod_original_sg_symbol_H-M P-1
_cod_database_code 7106480

loop_
_space_group_symop_id
_space_group_symop_operation_xyz
1 'x, y, z'
2 '-x, -y, -z'

loop_
_atom_site_label
_atom_site_type_symbol
_atom_site_fract_x
_atom_site_fract_y
_atom_site_fract_z
_atom_site_U_iso_or_equiv
_atom_site_adp_type
_atom_site_occupancy
_atom_site_symmetry_multiplicity
_atom_site_calc_flag
_atom_site_refinement_flags
_atom_site_disorder_assembly
_atom_site_disorder_group
C1 C 0.1725(14) 0.5968(8) 0.3588(10) 0.144(9) Uani 1 1 d DU . .
C2 C 0.1949(12) 0.5360(9) 0.3583(10) 0.193(12) Uani 1 1 d DU . .
C3 C 0.1360(13) 0.4964(10) 0.3706(12) 0.234(16) Uani 1 1 d DU . .
H3A H 0.0893 0.4903 0.3471 0.352 Uiso 1 1 calc R . .
H3B H 0.1303 0.5144 0.4038 0.352 Uiso 1 1 calc R . .
H3C H 0.1497 0.4586 0.3689 0.352 Uiso 1 1 calc R . .
C4 C 0.2693(12) 0.5463(11) 0.3931(11) 0.242(16) Uani 1 1 d DU . .
H4A H 0.3067 0.5704 0.3827 0.363 Uiso 1 1 calc R . .
H4B H 0.2827 0.5086 0.3924 0.363 Uiso 1 1 calc R . .
H4C H 0.2663 0.5665 0.4265 0.363 Uiso 1 1 calc R . .
C5 C 0.203(2) 0.5077(13) 0.3058(10) 0.29(2) Uani 1 1 d DU . .
H5A H 0.1549 0.4987 0.283 0.428 Uiso 1 1 calc R . .
H5B H 0.2205 0.4715 0.3045 0.428 Uiso 1 1 calc R . .
H5C H 0.238 0.5349 0.2964 0.428 Uiso 1 1 calc R . .
C6 C 0.1183(14) 0.7216(8) 0.4282(7) 0.098(6) Uani 1 1 d DU . .
C7 C 0.0998(14) 0.7240(10) 0.4805(8) 0.206(14) Uani 1 1 d DU . .
C8 C 0.0558(17) 0.6655(13) 0.4793(11) 0.30(2) Uani 1 1 d DU . .
H8A H 0.0098 0.6555 0.4544 0.443 Uiso 1 1 calc R . .
H8B H 0.0447 0.6677 0.5115 0.443 Uiso 1 1 calc R . .
H8C H 0.0844 0.6354 0.4711 0.443 Uiso 1 1 calc R . .
C9 C 0.1730(15) 0.7401(15) 0.5170(10) 0.280(19) Uani 1 1 d DU . .
H9A H 0.1977 0.7801 0.5198 0.421 Uiso 1 1 calc R . .
H9B H 0.2039 0.7128 0.5057 0.421 Uiso 1 1 calc R . .
H9C H 0.1647 0.7379 0.5491 0.421 Uiso 1 1 calc R . .
C10 C 0.051(2) 0.7674(17) 0.4936(13) 0.36(3) Uani 1 1 d DU . .
H10A H 0.0033 0.754 0.4701 0.54 Uiso 1 1 calc R . .
H10B H 0.0747 0.806 0.4924 0.54 Uiso 1 1 calc R . .
H10C H 0.0433 0.7702 0.5267 0.54 Uiso 1 1 calc R . .
C11 C 0.3757(11) 0.7805(12) 0.4089(9) 0.141(10) Uani 1 1 d DU . .
C12 C 0.4472(10) 0.7750(9) 0.4437(9) 0.174(11) Uani 1 1 d DU . .
C13 C 0.4584(14) 0.7136(10) 0.4288(11) 0.231(16) Uani 1 1 d DU . .
H13A H 0.4157 0.6867 0.4314 0.347 Uiso 1 1 calc R . .
H13B H 0.5027 0.7105 0.4504 0.347 Uiso 1 1 calc R . .
H13C H 0.4643 0.7035 0.3948 0.347 Uiso 1 1 calc R . .
C14 C 0.5124(11) 0.8194(12) 0.4410(13) 0.261(18) Uani 1 1 d DU . .
H14A H 0.5042 0.8591 0.453 0.392 Uiso 1 1 calc R . .
H14B H 0.5174 0.8122 0.4069 0.392 Uiso 1 1 calc R . .
H14C H 0.5575 0.8155 0.4613 0.392 Uiso 1 1 calc R . .
C15 C 0.4360(16) 0.7895(16) 0.4964(9) 0.29(2) Uani 1 1 d DU . .
H15A H 0.3961 0.7597 0.4988 0.441 Uiso 1 1 calc R . .
H15B H 0.4231 0.828 0.5053 0.441 Uiso 1 1 calc R . .
H15C H 0.4815 0.7902 0.5189 0.441 Uiso 1 1 calc R . .
C16 C 0.2919(17) 0.7448(14) 0.2814(9) 0.162(11) Uani 1 1 d DU . .
C17 C 0.3074(17) 0.7154(12) 0.2295(10) 0.273(19) Uani 1 1 d DU . .
C18 C 0.370(2) 0.7548(15) 0.2214(13) 0.32(2) Uani 1 1 d DU . .
H18A H 0.414 0.7597 0.2468 0.478 Uiso 1 1 calc R . .
H18B H 0.3577 0.7931 0.2229 0.478 Uiso 1 1 calc R . .
H18C H 0.3794 0.7377 0.189 0.478 Uiso 1 1 calc R . .
C19 C 0.237(2) 0.705(2) 0.1907(14) 0.50(4) Uani 1 1 d DU . .
H19A H 0.1977 0.6789 0.1974 0.753 Uiso 1 1 calc R . .
H19B H 0.2459 0.6873 0.1583 0.753 Uiso 1 1 calc R . .
H19C H 0.2233 0.7427 0.1915 0.753 Uiso 1 1 calc R . .
C20 C 0.327(2) 0.6561(13) 0.2287(14) 0.34(3) Uani 1 1 d DU . .
H20A H 0.3725 0.6621 0.2536 0.51 Uiso 1 1 calc R . .
H20B H 0.3352 0.6375 0.1962 0.51 Uiso 1 1 calc R . .
H20C H 0.2872 0.6308 0.2358 0.51 Uiso 1 1 calc R . .
C21 C 0.4130(12) 0.9527(13) 0.3682(9) 0.225(16) Uani 1 1 d DU . .
C22 C 0.4973(14) 0.9863(12) 0.3849(11) 0.39(3) Uani 1 1 d DU . .
C23 C 0.5448(13) 0.9472(11) 0.3643(14) 0.254(17) Uani 1 1 d DU . .
H23A H 0.5333 0.9379 0.3285 0.381 Uiso 1 1 calc R . .
H23B H 0.5357 0.9109 0.3737 0.381 Uiso 1 1 calc R . .
H23C H 0.5966 0.967 0.3773 0.381 Uiso 1 1 calc R . .
C24 C 0.518(2) 1.008(2) 0.4408(11) 0.49(4) Uani 1 1 d DU . .
H24A H 0.4831 1.0311 0.4527 0.729 Uiso 1 1 calc R . .
H24B H 0.5677 1.0315 0.4519 0.729 Uiso 1 1 calc R . .
H24C H 0.5149 0.9737 0.4538 0.729 Uiso 1 1 calc R . .
C25 C 0.5043(13) 1.0384(13) 0.3641(15) 0.283(18) Uani 1 1 d DU . .
H25A H 0.4818 1.0251 0.3289 0.425 Uiso 1 1 calc R . .
H25B H 0.5565 1.0563 0.3692 0.425 Uiso 1 1 calc R . .
H25C H 0.4792 1.0673 0.3809 0.425 Uiso 1 1 calc R . .
C26 C 0.274(2) 0.9378(16) 0.4442(10) 0.194(15) Uani 1 1 d DU . .
C27 C 0.2601(14) 0.9512(13) 0.4990(9) 0.201(13) Uani 1 1 d DU . .
C28 C 0.283(3) 1.0154(14) 0.5211(15) 0.40(3) Uani 1 1 d DU . .
H28A H 0.3347 1.0284 0.5217 0.594 Uiso 1 1 calc R . .
H28B H 0.2749 1.0257 0.5546 0.594 Uiso 1 1 calc R . .
H28C H 0.2528 1.0347 0.5015 0.594 Uiso 1 1 calc R . .
C29 C 0.1798(17) 0.926(3) 0.496(2) 0.69(7) Uani 1 1 d DU . .
H29A H 0.1676 0.8847 0.4775 1.031 Uiso 1 1 calc R . .
H29B H 0.149 0.9472 0.4783 1.031 Uiso 1 1 calc R . .
H29C H 0.1709 0.9314 0.5286 1.031 Uiso 1 1 calc R . .
C30 C 0.306(2) 0.9167(19) 0.5254(15) 0.39(3) Uani 1 1 d DU . .
H30A H 0.358 0.9371 0.5347 0.579 Uiso 1 1 calc R . .
H30B H 0.3012 0.8774 0.5034 0.579 Uiso 1 1 calc R . .
H30C H 0.2888 0.9137 0.5549 0.579 Uiso 1 1 calc R . .
C31 C 0.2320(14) 0.9790(9) 0.2572(7) 0.114(7) Uani 1 1 d DU . .
C32 C 0.2569(15) 0.9633(12) 0.2064(8) 0.28(2) Uani 1 1 d DU . .
C33 C 0.268(2) 0.9014(13) 0.1968(13) 0.38(3) Uani 1 1 d DU . .
H33A H 0.2212 0.8752 0.1949 0.572 Uiso 1 1 calc R . .
H33B H 0.3054 0.8988 0.2236 0.572 Uiso 1 1 calc R . .
H33C H 0.2832 0.8897 0.1658 0.572 Uiso 1 1 calc R . .
C34 C 0.3287(19) 1.0050(17) 0.2093(14) 0.42(3) Uani 1 1 d DU . .
H34A H 0.3204 1.0449 0.2143 0.634 Uiso 1 1 calc R . .
H34B H 0.3452 0.9927 0.1787 0.634 Uiso 1 1 calc R . .
H34C H 0.3664 1.0039 0.2368 0.634 Uiso 1 1 calc R . .
C35 C 0.1990(19) 0.9673(16) 0.1634(9) 0.28(2) Uani 1 1 d DU . .
H35A H 0.1535 0.9385 0.1589 0.417 Uiso 1 1 calc R . .
H35B H 0.2177 0.9591 0.1334 0.417 Uiso 1 1 calc R . .
H35C H 0.1888 1.0067 0.1707 0.417 Uiso 1 1 calc R . .
C36 C 0.2490(15) 1.1049(8) 0.3562(10) 0.173(12) Uani 1 1 d DU . .
C37 C 0.2900(12) 1.1717(8) 0.3810(9) 0.173(10) Uani 1 1 d DU . .
C38 C 0.2420(10) 1.2141(8) 0.3758(9) 0.142(8) Uani 1 1 d DU . .
H38A H 0.1932 1.1991 0.3806 0.213 Uiso 1 1 calc R . .
H38B H 0.2373 1.2193 0.343 0.213 Uiso 1 1 calc R . .
H38C H 0.264 1.2519 0.4005 0.213 Uiso 1 1 calc R . .
C39 C 0.3545(14) 1.1814(11) 0.3574(14) 0.30(2) Uani 1 1 d DU . .
H39A H 0.3895 1.1579 0.3662 0.445 Uiso 1 1 calc R . .
H39B H 0.3789 1.223 0.369 0.445 Uiso 1 1 calc R . .
H39C H 0.337 1.1697 0.3217 0.445 Uiso 1 1 calc R . .
C40 C 0.320(2) 1.1819(12) 0.4356(10) 0.35(2) Uani 1 1 d DU . .
H40A H 0.2792 1.1799 0.4523 0.52 Uiso 1 1 calc R . .
H40B H 0.353 1.2207 0.4495 0.52 Uiso 1 1 calc R . .
H40C H 0.3475 1.1518 0.4402 0.52 Uiso 1 1 calc R . .
C41 C 0.0129(16) 1.0390(10) 0.3709(7) 0.126(8) Uani 1 1 d DU . .
C42 C 0.0174(14) 1.0666(10) 0.4280(8) 0.200(13) Uani 1 1 d DU . .
C43 C -0.0578(17) 1.0530(17) 0.4365(13) 0.35(3) Uani 1 1 d DU . .
H43A H -0.0771 1.0106 0.4246 0.522 Uiso 1 1 calc R . .
H43B H -0.0899 1.0727 0.4189 0.522 Uiso 1 1 calc R . .
H43C H -0.0561 1.0669 0.4717 0.522 Uiso 1 1 calc R . .
C44 C 0.0515(19) 1.1314(9) 0.4441(11) 0.252(17) Uani 1 1 d DU . .
H44A H 0.1026 1.1371 0.4403 0.378 Uiso 1 1 calc R . .
H44B H 0.0506 1.1482 0.4785 0.378 Uiso 1 1 calc R . .
H44C H 0.0236 1.1509 0.4237 0.378 Uiso 1 1 calc R . .
C45 C 0.069(2) 1.0365(15) 0.4562(12) 0.36(3) Uani 1 1 d DU . .
H45A H 0.1198 1.0496 0.4537 0.533 Uiso 1 1 calc R . .
H45B H 0.054 0.9939 0.442 0.533 Uiso 1 1 calc R . .
H45C H 0.0663 1.0469 0.4908 0.533 Uiso 1 1 calc R . .
C46 C 0.0112(16) 1.0835(9) 0.2651(10) 0.150(9) Uani 1 1 d DU . .
C47 C -0.0125(17) 1.1315(12) 0.2404(12) 0.61(7) Uani 1 1 d DU . .
C48 C -0.015(3) 1.1135(16) 0.1866(11) 0.43(3) Uani 1 1 d DU . .
H48A H 0.031 1.1028 0.181 0.639 Uiso 1 1 calc R . .
H48B H -0.0229 1.1461 0.1733 0.639 Uiso 1 1 calc R . .
H48C H -0.0562 1.0797 0.1703 0.639 Uiso 1 1 calc R . .
C49 C -0.0835(16) 1.1492(15) 0.2498(19) 0.39(3) Uani 1 1 d DU . .
H49A H -0.0783 1.1666 0.2851 0.588 Uiso 1 1 calc R . .
H49B H -0.124 1.1146 0.2379 0.588 Uiso 1 1 calc R . .
H49C H -0.0943 1.178 0.2325 0.588 Uiso 1 1 calc R . .
C50 C 0.0469(15) 1.1879(11) 0.2645(14) 0.29(2) Uani 1 1 d DU . .
H50A H 0.0921 1.1832 0.2529 0.437 Uiso 1 1 calc R . .
H50B H 0.057 1.1957 0.3002 0.437 Uiso 1 1 calc R . .
H50C H 0.0295 1.2207 0.2556 0.437 Uiso 1 1 calc R . .
C51 C -0.2389(13) 0.9478(12) 0.2523(10) 0.160(10) Uani 1 1 d DU . .
C52 C -0.3069(11) 0.9786(8) 0.2538(7) 0.163(9) Uani 1 1 d DU . .
C53 C -0.2978(12) 1.0218(8) 0.3036(7) 0.175(11) Uani 1 1 d DU . .
H53A H -0.2533 1.0523 0.3102 0.263 Uiso 1 1 calc R . .
H53B H -0.2935 1.0014 0.3289 0.263 Uiso 1 1 calc R . .
H53C H -0.3407 1.0399 0.3041 0.263 Uiso 1 1 calc R . .
C54 C -0.3776(11) 0.9319(9) 0.2409(10) 0.216(14) Uani 1 1 d DU . .
H54A H -0.3836 0.906 0.2077 0.324 Uiso 1 1 calc R . .
H54B H -0.4197 0.9508 0.2424 0.324 Uiso 1 1 calc R . .
H54C H -0.3749 0.9089 0.2644 0.324 Uiso 1 1 calc R . .
C55 C -0.3083(16) 1.0112(11) 0.2147(9) 0.225(15) Uani 1 1 d DU . .
H55A H -0.265 1.0434 0.2245 0.337 Uiso 1 1 calc R . .
H55B H -0.3531 1.027 0.2115 0.337 Uiso 1 1 calc R . .
H55C H -0.3078 0.9841 0.1832 0.337 Uiso 1 1 calc R . .
C56 C -0.1271(15) 0.8899(12) 0.1704(7) 0.140(9) Uani 1 1 d DU . .
C57 C -0.1289(15) 0.8843(10) 0.1145(8) 0.221(15) Uani 1 1 d DU . .
C58 C -0.0535(17) 0.8766(17) 0.1077(12) 0.31(2) Uani 1 1 d DU . .
H58A H -0.0166 0.9108 0.1292 0.47 Uiso 1 1 calc R . .
H58B H -0.0511 0.8726 0.0735 0.47 Uiso 1 1 calc R . .
H58C H -0.0437 0.8413 0.1162 0.47 Uiso 1 1 calc R . .
C59 C -0.1892(17) 0.8333(11) 0.0813(8) 0.241(16) Uani 1 1 d DU . .
H59A H -0.2371 0.8402 0.087 0.362 Uiso 1 1 calc R . .
H59B H -0.1813 0.7971 0.0887 0.362 Uiso 1 1 calc R . .
H59C H -0.1879 0.8298 0.047 0.362 Uiso 1 1 calc R . .
C60 C -0.1466(18) 0.9400(11) 0.1028(10) 0.257(18) Uani 1 1 d DU . .
H60A H -0.107 0.9737 0.1217 0.386 Uiso 1 1 calc R . .
H60B H -0.1931 0.9464 0.1117 0.386 Uiso 1 1 calc R . .
H60C H -0.1511 0.9352 0.0677 0.386 Uiso 1 1 calc R . .
C61 C -0.3069(8) 0.7232(9) 0.2012(6) 0.101(6) Uani 1 1 d DU . .
C62 C -0.3841(9) 0.6928(7) 0.1643(7) 0.124(7) Uani 1 1 d DU . .
C63 C -0.4404(10) 0.7147(10) 0.1909(9) 0.189(12) Uani 1 1 d DU . .
H63A H -0.4324 0.7573 0.1979 0.284 Uiso 1 1 calc R . .
H63B H -0.4359 0.7042 0.2217 0.284 Uiso 1 1 calc R . .
H63C H -0.4898 0.6967 0.1703 0.284 Uiso 1 1 calc R . .
C64 C -0.3925(12) 0.6269(8) 0.1510(10) 0.210(14) Uani 1 1 d DU . .
H64A H -0.3542 0.6155 0.1339 0.315 Uiso 1 1 calc R . .
H64B H -0.4411 0.6079 0.1296 0.315 Uiso 1 1 calc R . .
H64C H -0.3877 0.6146 0.181 0.315 Uiso 1 1 calc R . .
C65 C -0.3884(13) 0.7128(12) 0.1178(7) 0.207(13) Uani 1 1 d DU . .
H65A H -0.3841 0.7554 0.1265 0.31 Uiso 1 1 calc R . .
H65B H -0.4357 0.6933 0.0949 0.31 Uiso 1 1 calc R . .
H65C H -0.3482 0.7026 0.1023 0.31 Uiso 1 1 calc R . .
C66 C -0.2185(9) 0.7985(8) 0.3302(6) 0.093(5) Uani 1 1 d DU . .
C67 C -0.2630(9) 0.8087(7) 0.3721(7) 0.118(6) Uani 1 1 d DU . .
C68 C -0.2086(12) 0.8320(10) 0.4208(6) 0.159(9) Uani 1 1 d DU . .
H68A H -0.1781 0.8035 0.4246 0.238 Uiso 1 1 calc R . .
H68B H -0.2351 0.8387 0.4473 0.238 Uiso 1 1 calc R . .
H68C H -0.1771 0.869 0.4221 0.238 Uiso 1 1 calc R . .
C69 C -0.3155(11) 0.8487(9) 0.3637(9) 0.168(10) Uani 1 1 d DU . .
H69A H -0.3488 0.8315 0.3314 0.252 Uiso 1 1 calc R . .
H69B H -0.2872 0.8871 0.3653 0.252 Uiso 1 1 calc R . .
H69C H -0.3443 0.8533 0.3891 0.252 Uiso 1 1 calc R . .
C70 C -0.3090(13) 0.7488(8) 0.3690(10) 0.198(12) Uani 1 1 d DU . .
H70A H -0.2761 0.7234 0.3769 0.297 Uiso 1 1 calc R . .
H70B H -0.3392 0.7309 0.3357 0.297 Uiso 1 1 calc R . .
H70C H -0.341 0.7541 0.3924 0.297 Uiso 1 1 calc R . .
C71 C -0.2463(14) 0.5835(8) 0.4194(6) 0.138(8) Uani 1 1 d DU . .
C72 C -0.2400(12) 0.6262(8) 0.4725(7) 0.172(10) Uani 1 1 d DU . .
C73 C -0.1828(12) 0.6813(8) 0.4831(8) 0.170(10) Uani 1 1 d DU . .
H73A H -0.1968 0.7026 0.4596 0.254 Uiso 1 1 calc R . .
H73B H -0.1351 0.6713 0.4802 0.254 Uiso 1 1 calc R . .
H73C H -0.1791 0.7059 0.5165 0.254 Uiso 1 1 calc R . .
C74 C -0.224(2) 0.5933(11) 0.5100(8) 0.261(17) Uani 1 1 d DU . .
H74A H -0.2641 0.5596 0.5037 0.391 Uiso 1 1 calc R . .
H74B H -0.218 0.6195 0.543 0.391 Uiso 1 1 calc R . .
H74C H -0.1778 0.5796 0.5074 0.391 Uiso 1 1 calc R . .
C75 C -0.3162(13) 0.6405(13) 0.4746(11) 0.29(2) Uani 1 1 d DU . .
H75A H -0.3267 0.6655 0.4535 0.439 Uiso 1 1 calc R . .
H75B H -0.3166 0.6609 0.5085 0.439 Uiso 1 1 calc R . .
H75C H -0.3538 0.604 0.4631 0.439 Uiso 1 1 calc R . .
C76 C -0.1778(14) 0.4453(11) 0.3740(8) 0.135(9) Uani 1 1 d DU . .
C77 C -0.1234(13) 0.4141(10) 0.4013(8) 0.199(13) Uani 1 1 d DU . .
C78 C -0.1502(16) 0.3491(10) 0.3844(9) 0.203(13) Uani 1 1 d DU . .
H78A H -0.1995 0.3392 0.3905 0.304 Uiso 1 1 calc R . .
H78B H -0.1166 0.331 0.4025 0.304 Uiso 1 1 calc R . .
H78C H -0.1521 0.3345 0.3493 0.304 Uiso 1 1 calc R . .
C79 C -0.0476(15) 0.4301(18) 0.3906(17) 0.39(3) Uani 1 1 d DU . .
H79A H -0.0292 0.4726 0.4033 0.582 Uiso 1 1 calc R . .
H79B H -0.0514 0.4177 0.3551 0.582 Uiso 1 1 calc R . .
H79C H -0.0136 0.4103 0.4065 0.582 Uiso 1 1 calc R . .
C80 C -0.118(2) 0.4400(15) 0.4563(8) 0.33(2) Uani 1 1 d DU . .
H80A H -0.1657 0.4272 0.464 0.488 Uiso 1 1 calc R . .
H80B H -0.1062 0.4828 0.4648 0.488 Uiso 1 1 calc R . .
H80C H -0.0799 0.4264 0.4751 0.488 Uiso 1 1 calc R . .
C81 C -0.4685(15) 0.4942(10) 0.3023(11) 0.152(11) Uani 1 1 d DU . .
C82 C -0.5037(12) 0.5478(9) 0.2968(10) 0.198(13) Uani 1 1 d DU . .
C83 C -0.5591(17) 0.5554(14) 0.3277(13) 0.31(2) Uani 1 1 d DU . .
H83A H -0.5978 0.5196 0.3175 0.468 Uiso 1 1 calc R . .
H83B H -0.5809 0.5885 0.3238 0.468 Uiso 1 1 calc R . .
H83C H -0.535 0.5629 0.3622 0.468 Uiso 1 1 calc R . .
C84 C -0.4429(14) 0.6028(10) 0.3115(14) 0.279(19) Uani 1 1 d DU . .
H84A H -0.4087 0.5976 0.2896 0.418 Uiso 1 1 calc R . .
H84B H -0.4164 0.6097 0.3454 0.418 Uiso 1 1 calc R . .
H84C H -0.4646 0.6364 0.309 0.418 Uiso 1 1 calc R . .
C85 C -0.5432(18) 0.5354(13) 0.2429(11) 0.30(2) Uani 1 1 d DU . .
H85A H -0.507 0.5336 0.2223 0.454 Uiso 1 1 calc R . .
H85B H -0.5692 0.5667 0.2396 0.454 Uiso 1 1 calc R . .
H85C H -0.5787 0.4978 0.2325 0.454 Uiso 1 1 calc R . .
C86 C -0.4503(17) 0.3951(13) 0.3851(10) 0.178(13) Uani 1 1 d DU . .
C87 C -0.4866(16) 0.3976(13) 0.4314(10) 0.43(4) Uani 1 1 d DU . .
C88 C -0.535(2) 0.4412(16) 0.4341(15) 0.43(3) Uani 1 1 d DU . .
H88A H -0.5057 0.4797 0.4367 0.645 Uiso 1 1 calc R . .
H88B H -0.5564 0.4437 0.4629 0.645 Uiso 1 1 calc R . .
H88C H -0.5744 0.4287 0.4044 0.645 Uiso 1 1 calc R . .
C89 C -0.534(2) 0.3383(13) 0.4243(13) 0.35(3) Uani 1 1 d DU . .
H89A H -0.5033 0.309 0.4228 0.523 Uiso 1 1 calc R . .
H89B H -0.5715 0.3274 0.3936 0.523 Uiso 1 1 calc R . .
H89C H -0.5583 0.3398 0.4518 0.523 Uiso 1 1 calc R . .
C90 C -0.4227(17) 0.4107(18) 0.4759(10) 0.33(2) Uani 1 1 d DU . .
H90A H -0.3911 0.4489 0.4805 0.499 Uiso 1 1 calc R . .
H90B H -0.3938 0.3802 0.4704 0.499 Uiso 1 1 calc R . .
H90C H -0.4422 0.4113 0.5053 0.499 Uiso 1 1 calc R . .
C91 C -0.4702(8) 0.2393(7) 0.2600(7) 0.075(4) Uani 1 1 d DU . .
C92 C -0.4337(10) 0.1934(9) 0.2809(7) 0.138(8) Uani 1 1 d DU . .
C93 C -0.3553(11) 0.2012(14) 0.2753(12) 0.264(17) Uani 1 1 d DU . .
H93A H -0.3283 0.2407 0.2946 0.397 Uiso 1 1 calc R . .
H93B H -0.3544 0.1956 0.2407 0.397 Uiso 1 1 calc R . .
H93C H -0.3322 0.1723 0.2871 0.397 Uiso 1 1 calc R . .
C94 C -0.4744(15) 0.1315(9) 0.2518(10) 0.240(16) Uani 1 1 d DU . .
H94A H -0.5251 0.1255 0.2563 0.36 Uiso 1 1 calc R . .
H94B H -0.4495 0.1034 0.2636 0.36 Uiso 1 1 calc R . .
H94C H -0.4749 0.1257 0.217 0.36 Uiso 1 1 calc R . .
C95 C -0.4375(19) 0.2035(13) 0.3344(8) 0.28(2) Uani 1 1 d DU . .
H95A H -0.4092 0.2428 0.3536 0.42 Uiso 1 1 calc R . .
H95B H -0.4168 0.1742 0.347 0.42 Uiso 1 1 calc R . .
H95C H -0.4889 0.2002 0.3372 0.42 Uiso 1 1 calc R . .
C96 C -0.6355(10) 0.3052(12) 0.2312(10) 0.123(8) Uani 1 1 d DU . .
C97 C -0.7192(12) 0.3041(12) 0.2347(10) 0.29(2) Uani 1 1 d DU . .
C98 C -0.7277(14) 0.3212(14) 0.2864(11) 0.257(17) Uani 1 1 d DU . .
H98A H -0.6985 0.3608 0.3034 0.385 Uiso 1 1 calc R . .
H98B H -0.7107 0.2936 0.303 0.385 Uiso 1 1 calc R . .
H98C H -0.7797 0.3206 0.2867 0.385 Uiso 1 1 calc R . .
C99 C -0.7645(14) 0.2442(13) 0.2054(14) 0.29(2) Uani 1 1 d DU . .
H99A H -0.7585 0.2357 0.1715 0.437 Uiso 1 1 calc R . .
H99B H -0.8165 0.2432 0.2058 0.437 Uiso 1 1 calc R . .
H99C H -0.748 0.2147 0.22 0.437 Uiso 1 1 calc R . .
C100 C -0.7436(16) 0.3498(16) 0.2100(15) 0.35(2) Uani 1 1 d DU . .
H10D H -0.7157 0.3891 0.2295 0.52 Uiso 1 1 calc R . .
H10E H -0.7963 0.3481 0.2081 0.52 Uiso 1 1 calc R . .
H10F H -0.7343 0.3413 0.1769 0.52 Uiso 1 1 calc R . .
C101 C -0.5928(13) 0.1535(8) 0.0873(11) 0.133(9) Uani 1 1 d DU . .
C102 C -0.6547(12) 0.0950(9) 0.0644(9) 0.175(10) Uani 1 1 d DU . .
C103 C -0.6270(14) 0.0459(9) 0.0782(11) 0.220(15) Uani 1 1 d DU . .
H10G H -0.6108 0.0563 0.114 0.33 Uiso 1 1 calc R . .
H10H H -0.5854 0.0385 0.0632 0.33 Uiso 1 1 calc R . .
H10I H -0.6664 0.0107 0.0667 0.33 Uiso 1 1 calc R . .
C104 C -0.6798(18) 0.0832(12) 0.0095(9) 0.268(19) Uani 1 1 d DU . .
H10J H -0.7003 0.1158 0.0027 0.402 Uiso 1 1 calc R . .
H10K H -0.7175 0.0469 -0.0039 0.402 Uiso 1 1 calc R . .
H10L H -0.6377 0.0792 -0.0059 0.402 Uiso 1 1 calc R . .
C105 C -0.7220(14) 0.1040(14) 0.0869(14) 0.34(2) Uani 1 1 d DU . .
H10M H -0.7088 0.1087 0.1222 0.508 Uiso 1 1 calc R . .
H10N H -0.7624 0.0698 0.0712 0.508 Uiso 1 1 calc R . .
H10O H -0.7375 0.1391 0.0815 0.508 Uiso 1 1 calc R . .
C106 C -0.5701(10) 0.3076(8) 0.0802(8) 0.104(6) Uani 1 1 d DU . .
C107 C -0.6112(11) 0.3505(8) 0.0586(8) 0.133(8) Uani 1 1 d DU . .
C108 C -0.6865(12) 0.3169(13) 0.0311(13) 0.30(2) Uani 1 1 d DU . .
H10P H -0.7124 0.3013 0.0533 0.448 Uiso 1 1 calc R . .
H10Q H -0.6828 0.2845 0.004 0.448 Uiso 1 1 calc R . .
H10R H -0.714 0.3429 0.0181 0.448 Uiso 1 1 calc R . .
C109 C -0.5699(15) 0.3788(12) 0.0272(11) 0.230(15) Uani 1 1 d DU . .
H10S H -0.521 0.4005 0.0466 0.345 Uiso 1 1 calc R . .
H10T H -0.5972 0.4057 0.0156 0.345 Uiso 1 1 calc R . .
H10U H -0.5647 0.3484 -0.001 0.345 Uiso 1 1 calc R . .
C110 C -0.619(2) 0.4001(12) 0.1016(10) 0.275(19) Uani 1 1 d DU . .
H11A H -0.6476 0.3836 0.122 0.413 Uiso 1 1 calc R . .
H11B H -0.6441 0.4274 0.0888 0.413 Uiso 1 1 calc R . .
H11C H -0.57 0.421 0.1215 0.413 Uiso 1 1 calc R . .
C111 C -0.3357(11) 0.1715(7) 0.0812(6) 0.087(5) Uani 1 1 d DU . .
C112 C -0.3091(10) 0.1222(7) 0.1017(7) 0.125(7) Uani 1 1 d DU . .
C113 C -0.3735(11) 0.0734(8) 0.0951(9) 0.168(11) Uani 1 1 d DU . .
H11D H -0.3944 0.055 0.06 0.253 Uiso 1 1 calc R . .
H11E H -0.411 0.0893 0.1108 0.253 Uiso 1 1 calc R . .
H11F H -0.3572 0.0443 0.1101 0.253 Uiso 1 1 calc R . .
C114 C -0.2734(16) 0.1499(12) 0.1560(8) 0.247(17) Uani 1 1 d DU . .
H11G H -0.2299 0.1802 0.1596 0.371 Uiso 1 1 calc R . .
H11H H -0.2586 0.1198 0.1704 0.371 Uiso 1 1 calc R . .
H11I H -0.3087 0.1676 0.1729 0.371 Uiso 1 1 calc R . .
C115 C -0.2512(14) 0.1003(12) 0.0748(11) 0.245(16) Uani 1 1 d DU . .
H11J H -0.2745 0.0802 0.0403 0.367 Uiso 1 1 calc R . .
H11K H -0.2296 0.0731 0.0899 0.367 Uiso 1 1 calc R . .
H11L H -0.2125 0.1337 0.0769 0.367 Uiso 1 1 calc R . .
C116 C -0.4323(16) 0.1909(10) -0.0317(7) 0.132(9) Uani 1 1 d DU . .
C117 C -0.4626(13) 0.1448(9) -0.0845(7) 0.167(10) Uani 1 1 d DU . .
C118 C -0.4525(14) 0.1731(10) -0.1233(7) 0.176(11) Uani 1 1 d DU . .
H11M H -0.4664 0.2112 -0.1153 0.264 Uiso 1 1 calc R . .
H11N H -0.4835 0.1482 -0.1548 0.264 Uiso 1 1 calc R . .
H11O H -0.4007 0.1787 -0.1256 0.264 Uiso 1 1 calc R . .
C119 C -0.429(2) 0.0918(12) -0.0875(12) 0.35(2) Uani 1 1 d DU . .
H11P H -0.4386 0.0753 -0.061 0.528 Uiso 1 1 calc R . .
H11Q H -0.376 0.1031 -0.0843 0.528 Uiso 1 1 calc R . .
H11R H -0.4512 0.0624 -0.1192 0.528 Uiso 1 1 calc R . .
C120 C -0.5465(15) 0.1233(17) -0.0913(11) 0.36(3) Uani 1 1 d DU . .
H12A H -0.5712 0.1557 -0.0929 0.544 Uiso 1 1 calc R . .
H12B H -0.5561 0.1093 -0.0635 0.544 Uiso 1 1 calc R . .
H12C H -0.5653 0.0913 -0.1218 0.544 Uiso 1 1 calc R . .
C121 C -0.1539(15) 0.2758(11) 0.0094(9) 0.149(9) Uani 1 1 d DU . .
C122 C -0.1084(14) 0.2423(11) -0.0257(9) 0.213(14) Uani 1 1 d DU . .
C123 C -0.122(2) 0.1796(11) -0.0255(14) 0.34(3) Uani 1 1 d DU . .
H12D H -0.1744 0.162 -0.0377 0.506 Uiso 1 1 calc R . .
H12E H -0.106 0.1776 0.008 0.506 Uiso 1 1 calc R . .
H12F H -0.0938 0.1582 -0.0468 0.506 Uiso 1 1 calc R . .
C124 C -0.0268(13) 0.2709(14) -0.0078(11) 0.29(2) Uani 1 1 d DU . .
H12G H -0.0188 0.3106 -0.0111 0.436 Uiso 1 1 calc R . .
H12H H 0.0015 0.2478 -0.0276 0.436 Uiso 1 1 calc R . .
H12I H -0.0107 0.2725 0.0267 0.436 Uiso 1 1 calc R . .
C125 C -0.136(2) 0.2484(17) -0.0769(9) 0.31(2) Uani 1 1 d DU . .
H12J H -0.188 0.2291 -0.089 0.459 Uiso 1 1 calc R . .
H12K H -0.1073 0.23 -0.0993 0.459 Uiso 1 1 calc R . .
H12L H -0.13 0.29 -0.075 0.459 Uiso 1 1 calc R . .
C126 C -0.2794(12) 0.3824(10) 0.0086(8) 0.137(8) Uani 1 1 d DU . .
C127 C -0.3236(11) 0.4194(10) -0.0189(8) 0.150(9) Uani 1 1 d DU . .
C128 C -0.2716(12) 0.4552(11) -0.0394(9) 0.197(13) Uani 1 1 d DU . .
H12M H -0.25 0.4291 -0.0623 0.295 Uiso 1 1 calc R . .
H12N H -0.2323 0.4818 -0.0126 0.295 Uiso 1 1 calc R . .
H12O H -0.2984 0.4781 -0.0569 0.295 Uiso 1 1 calc R . .
C129 C -0.3558(18) 0.4596(13) 0.0175(12) 0.271(19) Uani 1 1 d DU . .
H12P H -0.3907 0.436 0.0301 0.407 Uiso 1 1 calc R . .
H12Q H -0.3813 0.484 0.0011 0.407 Uiso 1 1 calc R . .
H12R H -0.3161 0.4847 0.0448 0.407 Uiso 1 1 calc R . .
C130 C -0.3851(16) 0.3774(14) -0.0596(11) 0.31(2) Uani 1 1 d DU . .
H13D H -0.364 0.3517 -0.083 0.471 Uiso 1 1 calc R . .
H13E H -0.4137 0.3998 -0.0766 0.471 Uiso 1 1 calc R . .
H13F H -0.4174 0.3537 -0.0455 0.471 Uiso 1 1 calc R . .
C131 C -0.0038(14) 0.4704(13) 0.1097(12) 0.186(12) Uani 1 1 d DU . .
C132 C 0.0692(13) 0.4856(12) 0.0912(10) 0.215(14) Uani 1 1 d DU . .
C133 C 0.0979(18) 0.4317(14) 0.0741(16) 0.34(3) Uani 1 1 d DU . .
H13G H 0.0596 0.402 0.0488 0.509 Uiso 1 1 calc R . .
H13H H 0.1123 0.4165 0.1019 0.509 Uiso 1 1 calc R . .
H13I H 0.1408 0.4412 0.0605 0.509 Uiso 1 1 calc R . .
C134 C 0.1244(16) 0.5329(17) 0.1321(13) 0.38(3) Uani 1 1 d DU . .
H13J H 0.1038 0.5679 0.1408 0.566 Uiso 1 1 calc R . .
H13K H 0.1698 0.5427 0.1211 0.566 Uiso 1 1 calc R . .
H13L H 0.1353 0.5188 0.1609 0.566 Uiso 1 1 calc R . .
C135 C 0.048(2) 0.510(2) 0.0472(15) 0.41(3) Uani 1 1 d DU . .
H13M H 0.0143 0.4785 0.02 0.622 Uiso 1 1 calc R . .
H13N H 0.0921 0.5238 0.0367 0.622 Uiso 1 1 calc R . .
H13O H 0.023 0.5422 0.0571 0.622 Uiso 1 1 calc R . .
C136 C -0.0596(10) 0.3774(9) 0.1800(9) 0.114(7) Uani 1 1 d DU . .
C137 C -0.0068(13) 0.3376(10) 0.1957(9) 0.191(12) Uani 1 1 d DU . .
C138 C 0.004(2) 0.3449(13) 0.2494(9) 0.28(2) Uani 1 1 d DU . .
H13P H -0.0435 0.341 0.2585 0.425 Uiso 1 1 calc R . .
H13Q H 0.0348 0.3837 0.2675 0.425 Uiso 1 1 calc R . .
H13R H 0.029 0.3147 0.2574 0.425 Uiso 1 1 calc R . .
C139 C 0.0655(16) 0.353(2) 0.1808(18) 0.45(4) Uani 1 1 d DU . .
H13S H 0.0574 0.341 0.1449 0.671 Uiso 1 1 calc R . .
H13T H 0.1014 0.3334 0.1946 0.671 Uiso 1 1 calc R . .
H13U H 0.0844 0.3958 0.1932 0.671 Uiso 1 1 calc R . .
C140 C -0.041(2) 0.2735(10) 0.1671(13) 0.36(3) Uani 1 1 d DU . .
H14D H -0.0868 0.2611 0.1767 0.542 Uiso 1 1 calc R . .
H14E H -0.0064 0.2489 0.1744 0.542 Uiso 1 1 calc R . .
H14F H -0.0512 0.2695 0.1318 0.542 Uiso 1 1 calc R . .
C141 C -0.1434(10) 0.6150(9) 0.1489(6) 0.102(6) Uani 1 1 d DU . .
C142 C -0.1296(13) 0.6379(10) 0.1038(7) 0.172(10) Uani 1 1 d DU . .
C143 C -0.067(2) 0.6898(14) 0.1216(11) 0.35(3) Uani 1 1 d DU . .
H14G H -0.0236 0.6791 0.1381 0.522 Uiso 1 1 calc R . .
H14H H -0.0804 0.7216 0.1448 0.522 Uiso 1 1 calc R . .
H14I H -0.0558 0.7028 0.0937 0.522 Uiso 1 1 calc R . .
C144 C -0.199(2) 0.655(2) 0.0816(14) 0.40(3) Uani 1 1 d DU . .
H14J H -0.2378 0.6196 0.0664 0.593 Uiso 1 1 calc R . .
H14K H -0.1885 0.674 0.0567 0.593 Uiso 1 1 calc R . .
H14L H -0.2144 0.6818 0.1075 0.593 Uiso 1 1 calc R . .
C145 C -0.111(2) 0.5909(13) 0.0646(10) 0.29(2) Uani 1 1 d DU . .
H14M H -0.062 0.5842 0.0769 0.439 Uiso 1 1 calc R . .
H14N H -0.1101 0.6038 0.0351 0.439 Uiso 1 1 calc R . .
H14O H -0.1475 0.5544 0.0565 0.439 Uiso 1 1 calc R . .
C146 C 0.0501(12) 0.8505(9) 0.3499(9) 0.133(8) Uani 1 1 d U . .
H14P H 0.0641 0.8927 0.353 0.16 Uiso 1 1 calc R . .
H14Q H 0.0957 0.8403 0.3649 0.16 Uiso 1 1 calc R . .
C147 C 0.0068(15) 0.8492(9) 0.3843(8) 0.157(10) Uani 1 1 d U . .
H14R H 0.0366 0.8704 0.4172 0.235 Uiso 1 1 calc R . .
H14S H -0.012 0.8085 0.3829 0.235 Uiso 1 1 calc R . .
H14T H -0.0345 0.8678 0.3769 0.235 Uiso 1 1 calc R . .
C148 C 0.0756(13) 0.8242(9) 0.2655(9) 0.130(8) Uani 1 1 d U . .
H14U H 0.0887 0.8666 0.2687 0.156 Uiso 1 1 calc R . .
H14V H 0.1226 0.8146 0.2786 0.156 Uiso 1 1 calc R . .
C149 C 0.0697(18) 0.8022(14) 0.2186(10) 0.225(15) Uani 1 1 d U . .
H14W H 0.1163 0.8152 0.21 0.338 Uiso 1 1 calc R . .
H14$ H 0.0303 0.8155 0.2004 0.338 Uiso 1 1 calc R . .
H14 H 0.0579 0.7594 0.2101 0.338 Uiso 1 1 calc R . .
C150 C -0.2882(9) 0.3447(7) 0.2029(6) 0.080(4) Uani 1 1 d U . .
H15D H -0.3345 0.3151 0.1952 0.096 Uiso 1 1 calc R . .
H15E H -0.2654 0.335 0.1742 0.096 Uiso 1 1 calc R . .
C151 C -0.2404(14) 0.3358(11) 0.2432(10) 0.175(11) Uani 1 1 d U . .
H15F H -0.2312 0.2961 0.2338 0.262 Uiso 1 1 calc R . .
H15G H -0.2635 0.3408 0.2714 0.262 Uiso 1 1 calc R . .
H15H H -0.1936 0.3644 0.2519 0.262 Uiso 1 1 calc R . .
C152 C -0.3543(10) 0.4115(8) 0.1651(7) 0.103(6) Uani 1 1 d U . .
H15I H -0.4019 0.3831 0.1562 0.124 Uiso 1 1 calc R . .
H15J H -0.331 0.4032 0.1366 0.124 Uiso 1 1 calc R . .
C153 C -0.3699(14) 0.4718(10) 0.1728(11) 0.187(12) Uani 1 1 d U . .
H15K H -0.402 0.4737 0.143 0.281 Uiso 1 1 calc R . .
H15L H -0.3236 0.5006 0.1801 0.281 Uiso 1 1 calc R . .
H15M H -0.3943 0.4806 0.2003 0.281 Uiso 1 1 calc R . .
Cr1 Cr -0.19007(18) 0.83148(12) 0.23982(11) 0.1029(10) Uani 1 1 d U . .
Cr2 Cr -0.0750(3) 0.96941(15) 0.27137(18) 0.1524(16) Uani 1 1 d U . .
Cr3 Cr 0.1089(3) 1.02537(15) 0.30150(13) 0.1488(17) Uani 1 1 d U . .
Cr4 Cr 0.2628(2) 0.98383(17) 0.3586(3) 0.178(2) Uani 1 1 d DU . .
Cr5 Cr 0.30821(19) 0.85672(15) 0.36052(17) 0.1376(15) Uani 1 1 d U . .
Cr6 Cr 0.21815(16) 0.71980(13) 0.35827(18) 0.1374(15) Uani 1 1 d U . .
Cr7 Cr -0.1489(2) 0.38685(15) 0.08758(12) 0.1179(11) Uani 1 1 d U . .
Cr8 Cr -0.2975(2) 0.26916(14) 0.03854(12) 0.1272(13) Uani 1 1 d U . .
Cr9 Cr -0.46526(17) 0.22742(14) 0.06478(14) 0.1221(12) Uani 1 1 d U . .
Cr10 Cr -0.53811(16) 0.26345(14) 0.16772(13) 0.1069(10) Uani 1 1 d U . .
Cr11 Cr -0.4866(2) 0.36510(14) 0.28103(17) 0.1519(17) Uani 1 1 d U . .
Cr12 Cr -0.3298(3) 0.46516(15) 0.35221(14) 0.158(2) Uani 1 1 d U . .
F1 F -0.1124(5) 0.5995(4) 0.2557(4) 0.100(3) Uani 1 1 d U . .
F2 F -0.0992(6) 0.6534(5) 0.3422(5) 0.145(4) Uani 1 1 d U . .
F3 F -0.0329(5) 0.7117(4) 0.2870(4) 0.095(3) Uani 1 1 d U . .
F4 F -0.2379(5) 0.6131(4) 0.2813(4) 0.103(3) Uani 1 1 d U . .
F5 F -0.1316(5) 0.7733(3) 0.2418(3) 0.090(3) Uani 1 1 d U . .
F6 F -0.1001(5) 0.8914(4) 0.2801(3) 0.098(3) Uani 1 1 d U . .
F7 F 0.0284(6) 0.9586(4) 0.2716(4) 0.115(3) Uani 1 1 d U . .
F8 F 0.1527(5) 0.9769(4) 0.3358(4) 0.100(3) Uani 1 1 d U . .
F9 F 0.2426(6) 0.8978(4) 0.3279(4) 0.125(4) Uani 1 1 d U . .
F10 F 0.2201(5) 0.8041(4) 0.3645(4) 0.114(3) Uani 1 1 d U . .
F11 F 0.1216(5) 0.7003(4) 0.3141(4) 0.097(3) Uani 1 1 d U . .
F12 F 0.0237(5) 0.5948(8) 0.2552(6) 0.200(7) Uani 1 1 d U . .
F13 F -0.1839(5) 0.4904(4) 0.2424(3) 0.098(3) Uani 1 1 d U . .
F14 F -0.1710(6) 0.4449(5) 0.1388(4) 0.123(3) Uani 1 1 d U . .
F15 F -0.2318(5) 0.3279(4) 0.0938(3) 0.101(3) Uani 1 1 d U . .
F16 F -0.3794(6) 0.2873(4) 0.0688(4) 0.110(3) Uani 1 1 d U . .
F17 F -0.4538(5) 0.2564(4) 0.1366(4) 0.101(3) Uani 1 1 d U . .
F18 F -0.4827(5) 0.3403(4) 0.2112(4) 0.105(3) Uani 1 1 d U . .
F19 F -0.3801(5) 0.3948(4) 0.2957(4) 0.104(3) Uani 1 1 d U . .
F20 F -0.2869(5) 0.4979(4) 0.3054(3) 0.098(3) Uani 1 1 d U . .
F21 F -0.0527(6) 0.5490(6) 0.3140(6) 0.178(6) Uani 1 1 d U . .
Gd1 Gd 0.01284(5) 0.64089(4) 0.31821(4) 0.0864(3) Uani 1 1 d U . .
Gd2 Gd -0.17242(5) 0.55818(3) 0.31830(3) 0.0777(3) Uani 1 1 d U . .
Gd3 Gd -0.16212(4) 0.68505(3) 0.26384(3) 0.0726(3) Uani 1 1 d U . .
Gd4 Gd -0.08783(5) 0.51311(4) 0.20523(4) 0.0979(3) Uani 1 1 d U . .
N1 N 0.0427(11) 0.8255(7) 0.3027(7) 0.139(7) Uani 1 1 d U . .
H1A H -0.0021 0.8323 0.2901 0.167 Uiso 1 1 calc R . .
H1B H 0.0331 0.7865 0.3013 0.167 Uiso 1 1 calc R . .
N2 N -0.3085(8) 0.4006(7) 0.2051(6) 0.116(5) Uani 1 1 d U . .
H2A H -0.3309 0.4089 0.2312 0.139 Uiso 1 1 calc R . .
H2B H -0.2653 0.4281 0.2134 0.139 Uiso 1 1 calc R . .
O1 O 0.2241(8) 0.6388(7) 0.3545(8) 0.167(7) Uani 1 1 d U . .
O2 O 0.1062(8) 0.5995(6) 0.3545(7) 0.146(6) Uani 1 1 d U . .
O3 O 0.1806(8) 0.7297(6) 0.4177(6) 0.131(5) Uani 1 1 d U . .
O4 O 0.0577(8) 0.7101(6) 0.3976(5) 0.111(4) Uani 1 1 d U . .
O5 O 0.3194(9) 0.7407(7) 0.4062(8) 0.190(8) Uani 1 1 d U . .
O6 O 0.3808(10) 0.8222(10) 0.3988(9) 0.179(8) Uani 1 1 d U . .
O7 O 0.2704(9) 0.7121(8) 0.3056(9) 0.178(8) Uani 1 1 d U . .
O8 O 0.3111(8) 0.8035(7) 0.2967(6) 0.133(5) Uani 1 1 d U . .
O9 O 0.3966(10) 0.9078(8) 0.3561(8) 0.193(8) Uani 1 1 d DU . .
O10 O 0.3715(10) 0.9932(8) 0.3763(9) 0.216(8) Uani 1 1 d DU . .
O11 O 0.3115(12) 0.9059(8) 0.4283(8) 0.186(9) Uani 1 1 d U . .
O12 O 0.2551(8) 0.9751(7) 0.4263(6) 0.137(5) Uani 1 1 d U . .
O13 O 0.2652(10) 0.9842(5) 0.3037(4) 0.155(7) Uani 1 1 d DU . .
O14 O 0.1668(12) 0.9895(8) 0.2421(6) 0.179(8) Uani 1 1 d U . .
O15 O 0.2787(9) 1.0715(7) 0.3858(7) 0.167(6) Uani 1 1 d U . .
O16 O 0.1947(12) 1.0948(7) 0.3304(6) 0.176(8) Uani 1 1 d U . .
O17 O 0.0669(10) 1.0576(6) 0.3572(6) 0.134(5) Uani 1 1 d U . .
O18 O -0.0465(9) 1.0040(7) 0.3462(6) 0.146(6) Uani 1 1 d U . .
O19 O 0.0823(16) 1.0623(11) 0.2558(9) 0.248(11) Uani 1 1 d U . .
O20 O -0.0517(13) 1.0506(8) 0.2616(9) 0.229(10) Uani 1 1 d U . .
O21 O -0.1751(13) 0.9811(8) 0.2741(9) 0.202(8) Uani 1 1 d U . .
O22 O -0.2504(9) 0.8938(6) 0.2378(5) 0.138(5) Uani 1 1 d U . .
O23 O -0.0995(10) 0.9389(8) 0.2023(8) 0.177(8) Uani 1 1 d U . .
O24 O -0.1581(10) 0.8428(6) 0.1779(5) 0.152(6) Uani 1 1 d U . .
O25 O -0.2789(8) 0.7756(6) 0.1977(5) 0.129(5) Uani 1 1 d U . .
O26 O -0.2791(6) 0.6986(5) 0.2301(5) 0.100(4) Uani 1 1 d U . .
O27 O -0.2252(6) 0.8289(5) 0.2996(5) 0.096(3) Uani 1 1 d U . .
O28 O -0.1783(6) 0.7606(5) 0.3293(4) 0.088(3) Uani 1 1 d U . .
O29 O -0.1699(8) 0.6486(5) 0.1807(5) 0.115(4) Uani 1 1 d U . .
O30 O -0.1257(9) 0.5672(7) 0.1528(6) 0.140(5) Uani 1 1 d U . .
O31 O -0.2874(11) 0.5321(7) 0.4112(6) 0.188(8) Uani 1 1 d U . .
O32 O -0.2099(8) 0.6002(5) 0.3926(5) 0.123(5) Uani 1 1 d U . .
O33 O -0.2442(10) 0.4243(6) 0.3660(6) 0.136(5) Uani 1 1 d U . .
O34 O -0.1505(8) 0.4903(7) 0.3627(5) 0.134(5) Uani 1 1 d U . .
O35 O -0.4160(11) 0.5056(6) 0.3397(8) 0.157(7) Uani 1 1 d U . .
O36 O -0.5019(8) 0.4427(7) 0.2724(8) 0.187(8) Uani 1 1 d U . .
O37 O -0.3777(12) 0.4279(7) 0.3977(7) 0.206(9) Uani 1 1 d U . .
O38 O -0.5015(14) 0.3910(10) 0.3462(9) 0.219(10) Uani 1 1 d U . .
O39 O -0.4694(8) 0.2871(6) 0.2880(5) 0.131(5) Uani 1 1 d U . .
O40 O -0.4963(8) 0.2240(5) 0.2145(5) 0.121(4) Uani 1 1 d U . .
O41 O -0.5924(11) 0.3378(8) 0.2705(10) 0.199(9) Uani 1 1 d U . .
O42 O -0.6272(8) 0.2678(9) 0.1946(6) 0.157(7) Uani 1 1 d U . .
O43 O -0.5944(10) 0.1852(9) 0.1263(7) 0.170(7) Uani 1 1 d U . .
O44 O -0.5540(8) 0.1670(8) 0.0560(7) 0.167(7) Uani 1 1 d U . .
O45 O -0.5799(7) 0.3033(7) 0.1200(6) 0.134(5) Uani 1 1 d U . .
O46 O -0.5282(9) 0.2845(7) 0.0552(6) 0.156(6) Uani 1 1 d U . .
O47 O -0.4043(7) 0.1707(5) 0.0760(5) 0.109(4) Uani 1 1 d U . .
O48 O -0.2878(7) 0.2101(6) 0.0733(6) 0.126(5) Uani 1 1 d U . .
O49 O -0.4768(10) 0.1955(8) -0.0082(7) 0.170(8) Uani 1 1 d U . .
O50 O -0.3616(11) 0.2076(7) -0.0185(6) 0.151(6) Uani 1 1 d U . .
O51 O -0.2166(11) 0.2476(7) 0.0078(6) 0.192(8) Uani 1 1 d U . .
O52 O -0.1245(9) 0.3270(8) 0.0336(6) 0.155(6) Uani 1 1 d U . .
O53 O -0.3075(11) 0.3281(8) 0.0042(5) 0.182(8) Uani 1 1 d U . .
O54 O -0.2183(8) 0.4090(6) 0.0382(5) 0.119(4) Uani 1 1 d U . .
O55 O -0.0644(10) 0.4401(7) 0.0773(6) 0.166(7) Uani 1 1 d U . .
O56 O -0.0029(8) 0.4925(6) 0.1551(6) 0.145(5) Uani 1 1 d U . .
O57 O -0.0830(9) 0.3590(6) 0.1334(6) 0.139(5) Uani 1 1 d U . .
O58 O -0.0636(7) 0.4221(6) 0.2118(5) 0.121(4) Uani 1 1 d U . .

loop_
_atom_site_aniso_label
_atom_site_aniso_U_11
_atom_site_aniso_U_22
_atom_site_aniso_U_33
_atom_site_aniso_U_23
_atom_site_aniso_U_13
_atom_site_aniso_U_12
C1 0.137(17) 0.085(14) 0.22(2) 0.047(14) 0.010(16) 0.063(14)
C2 0.152(19) 0.127(19) 0.29(3) 0.064(19) 0.01(2) 0.046(16)
C3 0.21(3) 0.12(2) 0.39(4) 0.13(3) 0.02(3) 0.049(19)
C4 0.16(2) 0.14(2) 0.37(4) 0.05(2) -0.06(3) 0.043(18)
C5 0.37(4) 0.20(3) 0.30(4) 0.04(3) 0.09(4) 0.13(3)
C6 0.146(17) 0.072(12) 0.075(12) 0.025(10) 0.024(13) 0.013(12)
C7 0.28(3) 0.125(18) 0.20(2) 0.067(18) -0.02(2) 0.066(19)
C8 0.31(4) 0.38(5) 0.22(3) 0.18(3) 0.03(3) 0.02(3)
C9 0.24(3) 0.35(4) 0.17(3) 0.06(3) -0.03(3) -0.07(3)
C10 0.47(5) 0.41(5) 0.22(4) 0.06(4) 0.15(4) 0.11(4)
C11 0.068(13) 0.130(19) 0.19(2) 0.008(17) 0.002(14) 0.009(15)
C12 0.115(17) 0.15(2) 0.22(2) 0.000(17) 0.018(17) 0.028(15)
C13 0.17(2) 0.19(3) 0.28(4) 0.00(2) -0.03(2) 0.09(2)
C14 0.074(15) 0.26(3) 0.40(4) 0.08(3) 0.00(2) -0.036(19)
C15 0.19(3) 0.35(4) 0.28(4) -0.02(3) -0.01(3) 0.15(3)
C16 0.18(2) 0.17(2) 0.146(19) 0.017(17) 0.080(17) 0.077(19)
C17 0.27(3) 0.28(3) 0.27(3) 0.04(2) 0.09(3) 0.09(2)
C18 0.39(5) 0.28(4) 0.30(4) 0.01(3) 0.24(4) 0.02(3)
C19 0.50(6) 0.53(7) 0.47(7) 0.07(5) 0.12(5) 0.22(5)
C20 0.46(5) 0.28(4) 0.35(4) 0.03(3) 0.20(4) 0.26(4)
C21 0.112(19) 0.20(3) 0.33(3) -0.02(2) 0.067(19) 0.07(2)
C22 0.34(4) 0.39(4) 0.42(4) 0.08(3) 0.11(3) 0.09(3)
C23 0.14(2) 0.17(2) 0.46(5) 0.06(3) 0.16(3) 0.021(18)
C24 0.23(4) 0.49(6) 0.61(7) 0.00(5) 0.02(5) 0.05(4)
C25 0.118(18) 0.38(4) 0.53(5) 0.36(4) 0.16(3) 0.10(2)
C26 0.18(2) 0.19(3) 0.22(3) 0.11(2) 0.05(2) -0.012(19)
C27 0.20(2) 0.26(3) 0.17(2) 0.13(2) 0.006(17) 0.05(2)
C28 0.52(6) 0.29(4) 0.33(5) -0.02(4) 0.06(4) 0.19(4)
C29 0.66(9) 0.81(9) 0.65(9) 0.26(6) 0.22(6) 0.18(6)
C30 0.37(5) 0.48(6) 0.31(5) 0.13(4) 0.07(4) 0.08(4)
C31 0.182(19) 0.106(14) 0.101(15) 0.068(12) 0.090(15) 0.033(14)
C32 0.28(3) 0.21(3) 0.34(3) 0.10(3) 0.08(3) -0.02(2)
C33 0.43(5) 0.41(5) 0.35(4) 0.07(4) 0.33(4) 0.03(4)
C34 0.49(5) 0.38(5) 0.39(5) 0.08(4) 0.30(4) -0.09(4)
C35 0.35(4) 0.31(4) 0.15(2) 0.14(3) 0.00(3) -0.04(3)
C36 0.15(2) 0.15(2) 0.22(2) 0.12(2) -0.004(17) -0.034(16)
C37 0.19(2) 0.084(15) 0.21(2) 0.023(16) 0.020(19) 0.007(16)
C38 0.116(15) 0.091(15) 0.20(2) 0.017(15) 0.029(16) 0.001(13)
C39 0.16(2) 0.13(2) 0.54(5) 0.01(3) 0.13(3) -0.052(19)
C40 0.45(5) 0.13(3) 0.36(5) 0.04(3) -0.12(4) 0.02(3)
C41 0.18(2) 0.098(16) 0.109(16) 0.050(13) 0.017(16) 0.024(15)
C42 0.23(2) 0.18(2) 0.18(2) 0.055(19) 0.01(2) 0.05(2)
C43 0.28(4) 0.42(5) 0.31(4) -0.02(3) 0.19(4) 0.06(4)
C44 0.35(4) 0.11(2) 0.25(3) -0.01(2) 0.05(3) 0.05(2)
C45 0.56(6) 0.29(4) 0.22(4) 0.11(3) 0.10(4) 0.05(4)
C46 0.18(2) 0.082(14) 0.21(2) 0.082(14) 0.076(18) -0.010(14)
C47 0.61(7) 0.60(7) 0.62(7) 0.19(4) 0.14(3) 0.11(3)
C48 0.67(6) 0.25(4) 0.40(5) 0.22(4) 0.05(4) 0.07(4)
C49 0.42(5) 0.21(3) 0.59(6) 0.27(4) 0.04(4) 0.04(3)
C50 0.20(3) 0.21(3) 0.43(5) 0.14(3) -0.06(3) 0.02(3)
C51 0.17(2) 0.125(19) 0.17(2) 0.037(16) -0.023(16) 0.054(17)
C52 0.164(19) 0.104(16) 0.17(2) -0.002(16) -0.010(17) -0.003(15)
C53 0.17(2) 0.080(14) 0.21(3) -0.014(16) -0.048(19) 0.026(14)
C54 0.19(2) 0.13(2) 0.26(3) 0.02(2) -0.08(2) 0.045(19)
C55 0.31(4) 0.19(3) 0.22(3) 0.11(2) 0.03(3) 0.12(3)
C56 0.21(2) 0.126(17) 0.110(16) 0.085(14) 0.037(15) 0.029(16)
C57 0.29(3) 0.20(2) 0.20(3) 0.11(2) 0.05(2) 0.04(2)
C58 0.39(5) 0.39(5) 0.24(4) 0.17(3) 0.14(4) 0.10(4)
C59 0.38(4) 0.20(3) 0.12(2) 0.09(2) 0.02(3) 0.00(3)
C60 0.40(4) 0.19(3) 0.22(3) 0.17(3) 0.03(3) 0.05(3)
C61 0.100(13) 0.085(13) 0.094(13) 0.005(11) 0.000(11) 0.012(11)
C62 0.108(14) 0.096(14) 0.140(17) 0.007(12) -0.006(13) 0.024(11)
C63 0.104(16) 0.19(2) 0.22(3) -0.03(2) 0.042(18) 0.011(16)
C64 0.15(2) 0.13(2) 0.27(3) 0.01(2) -0.08(2) 0.038(17)
C65 0.17(2) 0.30(3) 0.12(2) 0.05(2) -0.040(18) 0.02(2)
C66 0.094(12) 0.086(12) 0.096(13) 0.017(10) 0.013(10) 0.030(10)
C67 0.131(15) 0.101(14) 0.136(16) 0.028(12) 0.061(14) 0.039(12)
C68 0.18(2) 0.20(2) 0.101(17) 0.043(16) 0.037(17) 0.067(19)
C69 0.17(2) 0.134(18) 0.24(3) 0.041(18) 0.11(2) 0.101(17)
C70 0.22(3) 0.15(2) 0.27(3) 0.08(2) 0.16(2) 0.030(19)
C71 0.21(2) 0.079(13) 0.087(13) -0.011(10) 0.064(14) -0.044(13)
C72 0.24(2) 0.132(18) 0.130(17) 0.015(14) 0.095(18) -0.034(17)
C73 0.18(2) 0.15(2) 0.16(2) 0.008(16) 0.090(18) -0.025(17)
C74 0.47(5) 0.15(2) 0.12(2) 0.023(19) 0.05(3) 0.00(3)
C75 0.28(3) 0.29(4) 0.25(3) -0.06(3) 0.21(3) -0.05(3)
C76 0.19(2) 0.142(18) 0.098(14) 0.081(14) 0.048(15) 0.014(16)
C77 0.25(3) 0.21(2) 0.17(2) 0.15(2) 0.000(18) 0.016(19)
C78 0.25(3) 0.17(3) 0.19(3) 0.08(2) 0.01(2) 0.03(2)
C79 0.33(5) 0.36(5) 0.51(6) 0.25(4) 0.01(4) 0.07(4)
C80 0.43(5) 0.32(4) 0.19(3) 0.05(3) -0.03(3) 0.12(4)
C81 0.15(2) 0.113(18) 0.19(2) -0.012(16) 0.102(17) 0.040(16)
C82 0.17(2) 0.15(2) 0.27(3) 0.004(19) 0.10(2) 0.059(18)
C83 0.28(4) 0.27(4) 0.44(5) 0.05(3) 0.22(4) 0.15(3)
C84 0.21(3) 0.10(2) 0.46(5) 0.00(3) 0.06(3) 0.01(2)
C85 0.32(4) 0.16(3) 0.38(5) -0.01(3) 0.01(4) 0.15(3)
C86 0.20(2) 0.20(2) 0.16(2) 0.042(17) 0.155(19) 0.002(18)
C87 0.45(5) 0.41(5) 0.43(5) 0.10(3) 0.12(3) 0.07(3)
C88 0.50(6) 0.47(6) 0.33(4) 0.11(4) 0.30(4) -0.06(4)
C89 0.43(4) 0.26(4) 0.35(4) 0.07(3) 0.25(4) -0.12(3)
C90 0.32(4) 0.50(5) 0.25(3) 0.20(3) 0.19(3) -0.02(3)
C91 0.064(9) 0.072(11) 0.091(12) 0.022(10) 0.029(9) 0.012(8)
C92 0.103(14) 0.175(19) 0.167(19) 0.105(16) 0.050(13) 0.000(13)
C93 0.16(2) 0.36(4) 0.36(4) 0.22(3) 0.06(3) 0.11(3)
C94 0.28(3) 0.18(3) 0.33(4) 0.15(3) 0.07(3) 0.13(3)
C95 0.38(4) 0.29(4) 0.23(3) 0.17(3) 0.07(3) 0.06(3)
C96 0.072(13) 0.17(2) 0.15(2) 0.065(16) 0.035(14) 0.053(14)
C97 0.29(3) 0.28(3) 0.31(3) 0.14(3) 0.00(2) 0.09(3)
C98 0.16(2) 0.32(4) 0.42(4) 0.20(3) 0.19(3) 0.13(2)
C99 0.15(2) 0.25(4) 0.44(5) 0.03(3) 0.12(3) 0.00(2)
C100 0.18(3) 0.42(5) 0.53(6) 0.22(4) 0.11(3) 0.16(3)
C101 0.129(18) 0.090(15) 0.18(2) 0.042(15) 0.035(17) 0.001(13)
C102 0.17(2) 0.120(18) 0.21(2) 0.037(18) 0.017(19) 0.022(17)
C103 0.20(3) 0.084(16) 0.33(4) 0.07(2) -0.05(2) -0.004(17)
C104 0.28(3) 0.14(2) 0.29(4) 0.07(3) -0.09(3) -0.07(2)
C105 0.16(3) 0.22(4) 0.53(6) -0.03(4) 0.04(3) 0.01(3)
C106 0.103(13) 0.094(13) 0.120(15) 0.036(12) 0.024(13) 0.031(11)
C107 0.153(17) 0.123(16) 0.146(17) 0.073(14) 0.016(14) 0.056(14)
C108 0.18(3) 0.32(4) 0.40(4) 0.20(4) -0.09(3) 0.06(3)
C109 0.26(3) 0.24(3) 0.30(4) 0.20(3) 0.12(3) 0.12(3)
C110 0.42(5) 0.24(3) 0.25(3) 0.12(3) 0.10(3) 0.19(3)
C111 0.098(13) 0.077(12) 0.087(11) 0.019(9) 0.024(10) 0.026(11)
C112 0.124(15) 0.093(14) 0.136(16) 0.013(12) -0.008(13) 0.030(12)
C113 0.17(2) 0.096(16) 0.23(3) 0.093(17) -0.004(19) -0.009(15)
C114 0.24(3) 0.26(3) 0.25(3) 0.15(3) -0.03(3) 0.02(3)
C115 0.26(3) 0.19(3) 0.36(4) 0.10(3) 0.12(3) 0.16(3)
C116 0.17(2) 0.141(19) 0.082(15) 0.048(14) -0.008(15) 0.032(17)
C117 0.21(2) 0.142(19) 0.134(19) 0.044(16) -0.012(17) 0.038(17)
C118 0.24(3) 0.16(2) 0.116(18) 0.024(16) 0.058(19) 0.00(2)
C119 0.54(5) 0.17(3) 0.25(4) -0.06(2) -0.09(4) 0.17(3)
C120 0.38(5) 0.43(5) 0.14(3) -0.02(3) 0.07(3) -0.16(4)
C121 0.169(19) 0.146(19) 0.141(18) 0.014(15) 0.111(17) 0.028(16)
C122 0.22(2) 0.18(2) 0.21(2) 0.01(2) 0.10(2) -0.01(2)
C123 0.38(4) 0.29(4) 0.39(4) 0.01(3) 0.31(4) 0.10(3)
C124 0.33(4) 0.28(4) 0.26(3) -0.03(3) 0.21(3) 0.10(3)
C125 0.38(5) 0.38(5) 0.15(3) 0.03(3) 0.10(3) 0.08(4)
C126 0.162(18) 0.124(17) 0.116(16) 0.057(14) 0.033(14) -0.032(15)
C127 0.148(17) 0.163(19) 0.140(18) 0.082(16) 0.012(15) -0.006(15)
C128 0.18(2) 0.24(3) 0.20(3) 0.15(2) 0.05(2) 0.00(2)
C129 0.32(4) 0.30(4) 0.30(4) 0.16(3) 0.17(3) 0.12(3)
C130 0.28(3) 0.33(4) 0.28(4) 0.18(3) -0.10(3) -0.08(3)
C131 0.17(2) 0.19(2) 0.20(2) 0.005(18) 0.13(2) 0.031(17)
C132 0.18(2) 0.21(2) 0.25(3) 0.03(2) 0.11(2) -0.005(18)
C133 0.21(3) 0.35(5) 0.46(5) 0.04(4) 0.14(3) 0.13(3)
C134 0.23(3) 0.48(5) 0.32(4) -0.07(4) 0.20(3) -0.03(3)
C135 0.40(5) 0.48(6) 0.43(5) 0.20(5) 0.19(4) 0.04(4)
C136 0.098(13) 0.104(15) 0.143(17) 0.018(14) 0.033(13) 0.048(12)
C137 0.20(2) 0.15(2) 0.21(2) 0.050(19) 0.02(2) 0.025(18)
C138 0.47(5) 0.21(3) 0.20(3) 0.08(2) 0.01(3) 0.20(3)
C139 0.28(4) 0.53(6) 0.58(6) 0.16(5) 0.06(4) 0.26(4)
C140 0.51(5) 0.16(3) 0.35(5) 0.04(3) -0.07(4) 0.14(3)
C141 0.113(13) 0.099(14) 0.091(13) 0.016(11) 0.040(11) 0.015(11)
C142 0.20(2) 0.20(2) 0.151(19) 0.084(17) 0.096(17) 0.039(18)
C143 0.44(5) 0.31(4) 0.24(4) 0.06(3) 0.16(3) -0.15(3)
C144 0.41(5) 0.57(6) 0.31(4) 0.24(4) 0.03(4) 0.26(4)
C145 0.49(5) 0.27(4) 0.20(3) 0.09(3) 0.22(3) 0.14(3)
C146 0.149(16) 0.095(14) 0.151(18) 0.011(13) 0.091(15) -0.011(12)
C147 0.27(3) 0.099(15) 0.115(16) 0.021(12) 0.097(19) 0.026(17)
C148 0.150(16) 0.096(14) 0.137(16) 0.006(12) 0.092(15) -0.015(12)
C149 0.27(3) 0.22(3) 0.14(2) 0.04(2) 0.07(2) -0.07(2)
C150 0.086(10) 0.075(11) 0.089(11) 0.028(9) 0.039(9) 0.020(9)
C151 0.17(2) 0.124(19) 0.21(3) 0.061(19) -0.01(2) 0.015(17)
C152 0.106(12) 0.081(12) 0.118(14) 0.019(10) 0.010(11) 0.037(10)
C153 0.20(2) 0.117(19) 0.23(3) 0.053(18) -0.03(2) 0.054(18)
Cr1 0.131(2) 0.0625(17) 0.103(2) 0.0327(16) -0.0064(19) 0.0071(16)
Cr2 0.184(4) 0.072(2) 0.186(4) 0.061(2) -0.002(3) -0.006(2)
Cr3 0.213(4) 0.088(2) 0.101(2) 0.034(2) -0.009(3) -0.060(3)
Cr4 0.112(3) 0.088(3) 0.339(7) 0.042(4) 0.099(4) 0.015(2)
Cr5 0.099(2) 0.092(2) 0.196(4) -0.010(2) 0.072(3) -0.0127(19)
Cr6 0.0746(19) 0.068(2) 0.242(5) 0.007(2) 0.022(2) 0.0120(15)
Cr7 0.150(3) 0.106(2) 0.091(2) 0.0034(18) 0.045(2) 0.029(2)
Cr8 0.189(4) 0.085(2) 0.097(2) 0.0096(18) 0.061(2) -0.006(2)
Cr9 0.096(2) 0.094(2) 0.145(3) -0.007(2) -0.004(2) 0.0306(18)
Cr10 0.0815(18) 0.098(2) 0.141(3) 0.059(2) 0.0067(19) -0.0015(16)
Cr11 0.144(3) 0.072(2) 0.239(4) -0.003(2) 0.143(3) -0.0061(19)
Cr12 0.231(5) 0.087(2) 0.134(3) -0.015(2) 0.134(3) -0.050(3)
F1 0.109(7) 0.082(6) 0.107(7) 0.028(5) 0.020(6) 0.014(5)
F2 0.121(8) 0.110(8) 0.175(11) -0.011(7) 0.070(8) -0.016(6)
F3 0.084(5) 0.068(6) 0.131(8) 0.040(5) 0.011(5) 0.008(4)
F4 0.081(6) 0.093(7) 0.155(9) 0.063(6) 0.042(6) 0.015(5)
F5 0.113(6) 0.059(5) 0.096(6) 0.032(5) 0.023(5) 0.001(5)
F6 0.120(7) 0.068(6) 0.091(6) 0.025(5) 0.005(5) 0.000(5)
F7 0.127(8) 0.091(7) 0.108(7) 0.035(6) 0.006(6) -0.021(6)
F8 0.097(6) 0.074(6) 0.124(7) 0.013(5) 0.057(6) -0.005(5)
F9 0.116(7) 0.076(6) 0.181(10) 0.004(6) 0.088(7) 0.010(6)
F10 0.079(6) 0.073(6) 0.172(10) -0.002(6) 0.046(6) 0.006(5)
F11 0.082(6) 0.071(6) 0.123(7) 0.007(5) 0.025(5) 0.008(5)
F12 0.068(6) 0.336(17) 0.305(16) 0.243(15) 0.102(9) 0.046(8)
F13 0.119(7) 0.074(6) 0.089(6) 0.007(5) 0.047(6) -0.014(5)
F14 0.133(8) 0.135(9) 0.106(7) 0.016(6) 0.034(7) 0.059(7)
F15 0.132(7) 0.093(6) 0.083(6) 0.017(5) 0.044(6) 0.035(6)
F16 0.133(8) 0.085(6) 0.100(7) 0.014(5) 0.000(6) 0.032(6)
F17 0.085(6) 0.064(5) 0.143(8) 0.024(5) 0.004(6) 0.014(5)
F18 0.087(6) 0.074(6) 0.169(9) 0.039(6) 0.056(6) 0.027(5)
F19 0.125(7) 0.065(5) 0.128(8) 0.015(5) 0.084(6) -0.003(5)
F20 0.126(7) 0.071(6) 0.096(6) 0.011(5) 0.065(6) -0.003(5)
F21 0.122(8) 0.139(10) 0.316(17) 0.133(11) 0.048(10) 0.042(7)
Gd1 0.0798(6) 0.0624(5) 0.1167(8) 0.0288(5) 0.0190(5) 0.0128(4)
Gd2 0.1020(6) 0.0595(5) 0.0769(6) 0.0234(4) 0.0382(5) 0.0073(4)
Gd3 0.0766(5) 0.0597(5) 0.0828(6) 0.0252(4) 0.0212(4) 0.0070(4)
Gd4 0.1118(7) 0.0689(6) 0.1284(8) 0.0282(5) 0.0689(6) 0.0182(5)
N1 0.202(17) 0.101(12) 0.106(12) 0.017(10) 0.073(13) -0.012(11)
N2 0.109(11) 0.086(11) 0.148(14) 0.043(10) 0.003(10) 0.023(9)
O1 0.103(10) 0.100(10) 0.283(19) 0.043(11) 0.017(11) 0.028(8)
O2 0.114(10) 0.088(9) 0.224(16) 0.053(9) -0.014(10) 0.029(8)
O3 0.093(9) 0.103(10) 0.182(14) 0.055(9) -0.013(10) 0.002(8)
O4 0.118(9) 0.110(10) 0.088(9) 0.023(7) 0.013(8) -0.003(8)
O5 0.104(10) 0.094(10) 0.31(2) 0.015(12) -0.040(12) 0.022(9)
O6 0.098(11) 0.175(17) 0.237(18) 0.052(15) 0.003(11) 0.004(12)
O7 0.140(12) 0.133(13) 0.258(19) -0.008(12) 0.111(13) 0.053(10)
O8 0.129(10) 0.110(10) 0.179(13) 0.025(9) 0.095(10) 0.042(8)
O9 0.132(12) 0.122(13) 0.29(2) -0.005(13) 0.082(13) -0.017(11)
O10 0.133(12) 0.129(13) 0.36(2) 0.045(14) 0.061(15) -0.006(10)
O11 0.193(16) 0.129(14) 0.194(16) -0.017(12) 0.062(14) 0.000(12)
O12 0.128(11) 0.139(12) 0.140(12) 0.052(10) 0.034(9) -0.005(9)
O13 0.267(16) 0.050(7) 0.086(9) 0.020(7) -0.090(10) -0.001(8)
O14 0.200(15) 0.141(14) 0.119(12) -0.011(10) 0.023(12) -0.093(13)
O15 0.145(12) 0.129(12) 0.200(15) 0.017(11) 0.046(12) -0.003(10)
O16 0.240(17) 0.101(10) 0.142(13) 0.061(9) -0.038(12) -0.049(11)
O17 0.168(13) 0.090(10) 0.115(11) 0.009(8) -0.014(10) 0.027(9)
O18 0.154(12) 0.106(10) 0.138(12) -0.007(9) 0.020(10) -0.004(9)
O19 0.28(2) 0.204(18) 0.221(18) 0.125(15) -0.011(16) -0.099(16)
O20 0.225(17) 0.137(14) 0.32(2) 0.134(15) -0.021(16) -0.004(13)
O21 0.211(17) 0.107(12) 0.27(2) 0.044(13) 0.014(16) 0.047(12)
O22 0.187(13) 0.062(8) 0.142(11) 0.024(8) -0.020(10) 0.033(8)
O23 0.180(14) 0.127(12) 0.220(18) 0.118(13) -0.014(13) -0.024(11)
O24 0.246(16) 0.092(9) 0.116(10) 0.048(8) 0.030(11) 0.009(10)
O25 0.149(11) 0.090(9) 0.127(11) 0.033(8) -0.025(9) 0.021(8)
O26 0.092(8) 0.089(8) 0.114(9) 0.042(7) 0.001(7) 0.005(6)
O27 0.094(8) 0.068(7) 0.118(9) 0.028(7) -0.002(7) 0.024(6)
O28 0.098(8) 0.080(7) 0.087(8) 0.023(6) 0.018(6) 0.025(6)
O29 0.170(12) 0.088(8) 0.103(9) 0.030(7) 0.053(9) 0.041(8)
O30 0.202(14) 0.106(10) 0.143(12) 0.041(9) 0.088(11) 0.058(10)
O31 0.260(17) 0.124(11) 0.139(12) -0.022(9) 0.135(12) -0.076(11)
O32 0.160(11) 0.095(9) 0.100(9) -0.001(7) 0.080(9) -0.026(8)
O33 0.178(13) 0.104(10) 0.130(11) 0.046(9) 0.059(11) -0.003(10)
O34 0.161(12) 0.153(12) 0.119(10) 0.091(10) 0.051(9) 0.020(9)
O35 0.188(15) 0.086(10) 0.206(17) 0.003(10) 0.137(14) 0.019(10)
O36 0.135(11) 0.088(10) 0.31(2) -0.029(11) 0.107(13) 0.020(9)
O37 0.274(18) 0.144(12) 0.187(14) 0.004(10) 0.175(14) -0.054(12)
O38 0.233(19) 0.217(18) 0.215(19) 0.034(15) 0.167(17) -0.013(14)
O39 0.187(13) 0.073(8) 0.119(10) 0.007(7) 0.079(10) -0.031(8)
O40 0.190(13) 0.051(7) 0.108(10) 0.020(7) 0.005(9) 0.025(7)
O41 0.149(14) 0.152(14) 0.28(2) -0.014(13) 0.129(15) 0.021(11)
O42 0.105(10) 0.229(17) 0.134(12) 0.083(12) 0.027(9) -0.023(11)
O43 0.167(14) 0.167(15) 0.140(13) 0.063(12) 0.005(11) -0.062(12)
O44 0.101(10) 0.142(13) 0.196(15) -0.042(11) 0.012(11) 0.019(9)
O45 0.100(9) 0.199(14) 0.160(12) 0.117(11) 0.052(9) 0.065(9)
O46 0.179(13) 0.176(14) 0.113(11) 0.019(9) 0.000(10) 0.109(12)
O47 0.106(9) 0.054(7) 0.170(12) 0.028(7) 0.041(8) 0.025(6)
O48 0.103(9) 0.104(10) 0.193(13) 0.043(9) 0.080(9) 0.032(8)
O49 0.144(13) 0.166(14) 0.141(14) -0.045(11) -0.013(11) 0.058(11)
O50 0.199(14) 0.123(11) 0.100(10) 0.007(8) 0.051(11) -0.031(11)
O51 0.212(15) 0.150(13) 0.179(14) -0.034(10) 0.148(13) -0.039(11)
O52 0.165(13) 0.134(12) 0.134(12) -0.018(10) 0.071(10) -0.005(10)
O53 0.260(17) 0.138(12) 0.112(11) 0.072(10) -0.005(11) -0.068(12)
O54 0.133(10) 0.106(10) 0.104(10) 0.029(8) 0.017(9) 0.000(8)
O55 0.167(13) 0.151(13) 0.145(13) -0.006(10) 0.070(11) -0.022(11)
O56 0.120(10) 0.136(11) 0.156(13) -0.013(9) 0.070(10) 0.007(8)
O57 0.180(13) 0.111(10) 0.133(12) 0.008(9) 0.066(11) 0.067(10)
O58 0.126(10) 0.100(9) 0.137(11) 0.019(8) 0.024(9) 0.053(8)

loop_
_atom_type_symbol
_atom_type_description
_atom_type_scat_dispersion_real
_atom_type_scat_dispersion_imag
_atom_type_scat_source
C C 0.0033 0.0016 'International Tables Vol C Tables 4.2.6.8 and 6.1.1.4'
H H 0 0 'International Tables Vol C Tables 4.2.6.8 and 6.1.1.4'
Cr Cr 0.3209 0.6236 'International Tables Vol C Tables 4.2.6.8 and 6.1.1.4'
F F 0.0171 0.0103 'International Tables Vol C Tables 4.2.6.8 and 6.1.1.4'
Gd Gd -0.1228 3.71 'International Tables Vol C Tables 4.2.6.8 and 6.1.1.4'
N N 0.0061 0.0033 'International Tables Vol C Tables 4.2.6.8 and 6.1.1.4'
O O 0.0106 0.006 'International Tables Vol C Tables 4.2.6.8 and 6.1.1.4'

loop_
_geom_angle_atom_site_label_1
_geom_angle_atom_site_label_2
_geom_angle_atom_site_label_3
_geom_angle
_geom_angle_site_symmetry_1
_geom_angle_site_symmetry_3
_geom_angle_publ_flag
C1 O1 Cr6 127.6(12) . . ?
C1 O2 Gd1 143.9(16) . . ?
C2 C3 H3A 109.5 . . ?
C2 C3 H3B 109.5 . . ?
C2 C3 H3C 109.5 . . ?
C2 C4 H4A 109.5 . . ?
C2 C4 H4B 109.5 . . ?
C2 C4 H4C 109.5 . . ?
C2 C5 H5A 109.5 . . ?
C2 C5 H5B 109.5 . . ?
C2 C5 H5C 109.5 . . ?
C3 C2 C1 110.4(15) . . ?
C3 C2 C4 112.0(17) . . ?
C3 C2 C5 109.1(17) . . ?
H3A C3 H3B 109.5 . . ?
H3A C3 H3C 109.5 . . ?
H3B C3 H3C 109.5 . . ?
C4 C2 C1 110.1(15) . . ?
C4 C2 C5 108.1(17) . . ?
H4A C4 H4B 109.5 . . ?
H4A C4 H4C 109.5 . . ?
H4B C4 H4C 109.5 . . ?
C5 C2 C1 106.9(16) . . ?
H5A C5 H5B 109.5 . . ?
H5A C5 H5C 109.5 . . ?
H5B C5 H5C 109.5 . . ?
C6 O3 Cr6 136.6(14) . . ?
C6 O4 Gd1 131.6(13) . . ?
C7 C8 H8A 109.5 . . ?
C7 C8 H8B 109.5 . . ?
C7 C8 H8C 109.5 . . ?
C7 C9 H9A 109.5 . . ?
C7 C9 H9B 109.5 . . ?
C7 C9 H9C 109.5 . . ?
C7 C10 H10A 109.5 . . ?
C7 C10 H10B 109.5 . . ?
C7 C10 H10C 109.5 . . ?
C8 C7 C6 110.4(16) . . ?
C8 C7 C9 111.3(17) . . ?
C8 C7 C10 105.3(18) . . ?
H8A C8 H8B 109.5 . . ?
H8A C8 H8C 109.5 . . ?
H8B C8 H8C 109.5 . . ?
C9 C7 C6 106.4(16) . . ?
C9 C7 C10 112.5(18) . . ?
H9A C9 H9B 109.5 . . ?
H9A C9 H9C 109.5 . . ?
H9B C9 H9C 109.5 . . ?
C10 C7 C6 111.1(16) . . ?
H10A C10 H10B 109.5 . . ?
H10A C10 H10C 109.5 . . ?
H10B C10 H10C 109.5 . . ?
C11 O5 Cr6 127.4(16) . . ?
C11 O6 Cr5 132.8(17) . . ?
C12 C13 H13A 109.5 . . ?
C12 C13 H13B 109.5 . . ?
C12 C13 H13C 109.5 . . ?
C12 C14 H14A 109.5 . . ?
C12 C14 H14B 109.5 . . ?
C12 C14 H14C 109.5 . . ?
C12 C15 H15A 109.5 . . ?
C12 C15 H15B 109.5 . . ?
C12 C15 H15C 109.5 . . ?
C13 C12 C11 109.7(15) . . ?
C13 C12 C14 112.1(17) . . ?
C13 C12 C15 108.8(17) . . ?
H13A C13 H13B 109.5 . . ?
H13A C13 H13C 109.5 . . ?
H13B C13 H13C 109.5 . . ?
C14 C12 C11 108.5(15) . . ?
C14 C12 C15 109.2(17) . . ?
H14A C14 H14B 109.5 . . ?
H14A C14 H14C 109.5 . . ?
H14B C14 H14C 109.5 . . ?
C15 C12 C11 108.4(16) . . ?
H15A C15 H15B 109.5 . . ?
H15A C15 H15C 109.5 . . ?
H15B C15 H15C 109.5 . . ?
C16 O7 Cr6 134.9(17) . . ?
C16 O8 Cr5 128.1(14) . . ?
C17 C18 H18A 109.5 . . ?
C17 C18 H18B 109.5 . . ?
C17 C18 H18C 109.5 . . ?
C17 C19 H19A 109.5 . . ?
C17 C19 H19B 109.5 . . ?
C17 C19 H19C 109.5 . . ?
C17 C20 H20A 109.5 . . ?
C17 C20 H20B 109.5 . . ?
C17 C20 H20C 109.5 . . ?
C18 C17 C16 108.5(17) . . ?
C18 C17 C19 112(2) . . ?
C18 C17 C20 109.5(18) . . ?
H18A C18 H18B 109.5 . . ?
H18A C18 H18C 109.5 . . ?
H18B C18 H18C 109.5 . . ?
C19 C17 C16 108.1(18) . . ?
C19 C17 C20 108.7(19) . . ?
H19A C19 H19B 109.5 . . ?
H19A C19 H19C 109.5 . . ?
H19B C19 H19C 109.5 . . ?
C20 C17 C16 109.7(17) . . ?
H20A C20 H20B 109.5 . . ?
H20A C20 H20C 109.5 . . ?
H20B C20 H20C 109.5 . . ?
C21 O9 Cr5 130(2) . . ?
C21 O10 Cr4 129.7(16) . . ?
C22 C23 H23A 109.5 . . ?
C22 C23 H23B 109.5 . . ?
C22 C23 H23C 109.5 . . ?
C22 C24 H24A 109.5 . . ?
C22 C24 H24B 109.5 . . ?
C22 C24 H24C 109.5 . . ?
C22 C25 H25A 109.5 . . ?
C22 C25 H25B 109.5 . . ?
C22 C25 H25C 109.5 . . ?
C23 C22 C21 110.3(17) . . ?
C23 C22 C24 112(2) . . ?
C23 C22 C25 108.6(18) . . ?
H23A C23 H23B 109.5 . . ?
H23A C23 H23C 109.5 . . ?
H23B C23 H23C 109.5 . . ?
C24 C22 C21 108.0(17) . . ?
H24A C24 H24B 109.5 . . ?
H24A C24 H24C 109.5 . . ?
H24B C24 H24C 109.5 . . ?
C25 C22 C21 107.5(17) . . ?
C25 C22 C24 110.0(19) . . ?
H25A C25 H25B 109.5 . . ?
H25A C25 H25C 109.5 . . ?
H25B C25 H25C 109.5 . . ?
C26 O11 Cr5 133(2) . . ?
C26 O12 Cr4 127.1(18) . . ?
C27 C28 H28A 109.5 . . ?
C27 C28 H28B 109.5 . . ?
C27 C28 H28C 109.5 . . ?
C27 C29 H29A 109.5 . . ?
C27 C29 H29B 109.5 . . ?
C27 C29 H29C 109.5 . . ?
C27 C30 H30A 109.5 . . ?
C27 C30 H30B 109.5 . . ?
C27 C30 H30C 109.5 . . ?
C28 C27 C26 106.5(17) . . ?
C28 C27 C29 114(2) . . ?
C28 C27 C30 113.7(19) . . ?
H28A C28 H28B 109.5 . . ?
H28A C28 H28C 109.5 . . ?
H28B C28 H28C 109.5 . . ?
C29 C27 C26 108.3(19) . . ?
C29 C27 C30 107.7(19) . . ?
H29A C29 H29B 109.5 . . ?
H29A C29 H29C 109.5 . . ?
H29B C29 H29C 109.5 . . ?
C30 C27 C26 106.2(18) . . ?
H30A C30 H30B 109.5 . . ?
H30A C30 H30C 109.5 . . ?
H30B C30 H30C 109.5 . . ?
C31 O13 Cr4 151.7(18) . . ?
C31 O14 Cr3 115.8(14) . . ?
C32 C33 H33A 109.5 . . ?
C32 C33 H33B 109.5 . . ?
C32 C33 H33C 109.5 . . ?
C32 C34 H34A 109.5 . . ?
C32 C34 H34B 109.5 . . ?
C32 C34 H34C 109.5 . . ?
C32 C35 H35A 109.5 . . ?
C32 C35 H35B 109.5 . . ?
C32 C35 H35C 109.5 . . ?
C33 C32 C31 106.4(16) . . ?
C33 C32 C34 110.4(19) . . ?
C33 C32 C35 109.1(18) . . ?
H33A C33 H33B 109.5 . . ?
H33A C33 H33C 109.5 . . ?
H33B C33 H33C 109.5 . . ?
C34 C32 C31 110.7(17) . . ?
C34 C32 C35 107.7(18) . . ?
H34A C34 H34B 109.5 . . ?
H34A C34 H34C 109.5 . . ?
H34B C34 H34C 109.5 . . ?
C35 C32 C31 112.5(17) . . ?
H35A C35 H35B 109.5 . . ?
H35A C35 H35C 109.5 . . ?
H35B C35 H35C 109.5 . . ?
C36 O15 Cr4 120.1(14) . . ?
C36 O16 Cr3 136.7(17) . . ?
C37 C38 H38A 109.5 . . ?
C37 C38 H38B 109.5 . . ?
C37 C38 H38C 109.5 . . ?
C37 C39 H39A 109.5 . . ?
C37 C39 H39B 109.5 . . ?
C37 C39 H39C 109.5 . . ?
C37 C40 H40A 109.5 . . ?
C37 C40 H40B 109.5 . . ?
C37 C40 H40C 109.5 . . ?
C38 C37 C36 113.7(16) . . ?
C38 C37 C39 111.2(17) . . ?
C38 C37 C40 107.9(17) . . ?
H38A C38 H38B 109.5 . . ?
H38A C38 H38C 109.5 . . ?
H38B C38 H38C 109.5 . . ?
C39 C37 C36 106.1(15) . . ?
C39 C37 C40 108.0(18) . . ?
H39A C39 H39B 109.5 . . ?
H39A C39 H39C 109.5 . . ?
H39B C39 H39C 109.5 . . ?
C40 C37 C36 109.8(16) . . ?
H40A C40 H40B 109.5 . . ?
H40A C40 H40C 109.5 . . ?
H40B C40 H40C 109.5 . . ?
C41 O17 Cr3 132.4(15) . . ?
C41 O18 Cr2 126.2(15) . . ?
C42 C43 H43A 109.5 . . ?
C42 C43 H43B 109.5 . . ?
C42 C43 H43C 109.5 . . ?
C42 C44 H44A 109.5 . . ?
C42 C44 H44B 109.5 . . ?
C42 C44 H44C 109.5 . . ?
C42 C45 H45A 109.5 . . ?
C42 C45 H45B 109.5 . . ?
C42 C45 H45C 109.5 . . ?
C43 C42 C41 107.7(17) . . ?
C43 C42 C44 113.7(19) . . ?
C43 C42 C45 110.1(18) . . ?
H43A C43 H43B 109.5 . . ?
H43A C43 H43C 109.5 . . ?
H43B C43 H43C 109.5 . . ?
C44 C42 C41 110.5(16) . . ?
C44 C42 C45 107.5(17) . . ?
H44A C44 H44B 109.5 . . ?
H44A C44 H44C 109.5 . . ?
H44B C44 H44C 109.5 . . ?
C45 C42 C41 107.2(16) . . ?
H45A C45 H45B 109.5 . . ?
H45A C45 H45C 109.5 . . ?
H45B C45 H45C 109.5 . . ?
C46 O19 Cr3 107.2(17) . . ?
C46 O20 Cr2 129.6(17) . . ?
C47 C48 H48A 109.5 . . ?
C47 C48 H48B 109.5 . . ?
C47 C48 H48C 109.5 . . ?
C47 C49 H49A 109.5 . . ?
C47 C49 H49B 109.5 . . ?
C47 C49 H49C 109.5 . . ?
C47 C50 H50A 109.5 . . ?
C47 C50 H50B 109.5 . . ?
C47 C50 H50C 109.5 . . ?
C48 C47 C46 111.3(18) . . ?
C48 C47 C49 110.1(19) . . ?
C48 C47 C50 108.4(19) . . ?
H48A C48 H48B 109.5 . . ?
H48A C48 H48C 109.5 . . ?
H48B C48 H48C 109.5 . . ?
C49 C47 C46 115.4(19) . . ?
C49 C47 C50 104.3(18) . . ?
H49A C49 H49B 109.5 . . ?
H49A C49 H49C 109.5 . . ?
H49B C49 H49C 109.5 . . ?
C50 C47 C46 106.8(17) . . ?
H50A C50 H50B 109.5 . . ?
H50A C50 H50C 109.5 . . ?
H50B C50 H50C 109.5 . . ?
C51 O21 Cr2 131.5(17) . . ?
C51 O22 Cr1 136.5(15) . . ?
C52 C53 H53A 109.5 . . ?
C52 C53 H53B 109.5 . . ?
C52 C53 H53C 109.5 . . ?
C52 C54 H54A 109.5 . . ?
C52 C54 H54B 109.5 . . ?
C52 C54 H54C 109.5 . . ?
C52 C55 H55A 109.5 . . ?
C52 C55 H55B 109.5 . . ?
C52 C55 H55C 109.5 . . ?
C53 C52 C51 110.7(15) . . ?
C53 C52 C54 111.3(16) . . ?
C53 C52 C55 109.5(15) . . ?
H53A C53 H53B 109.5 . . ?
H53A C53 H53C 109.5 . . ?
H53B C53 H53C 109.5 . . ?
C54 C52 C51 109.2(15) . . ?
C54 C52 C55 109.5(16) . . ?
H54A C54 H54B 109.5 . . ?
H54A C54 H54C 109.5 . . ?
H54B C54 H54C 109.5 . . ?
C55 C52 C51 106.5(15) . . ?
H55A C55 H55B 109.5 . . ?
H55A C55 H55C 109.5 . . ?
H55B C55 H55C 109.5 . . ?
C56 O23 Cr2 138.1(13) . . ?
C56 O24 Cr1 129.0(14) . . ?
C57 C58 H58A 109.5 . . ?
C57 C58 H58B 109.5 . . ?
C57 C58 H58C 109.5 . . ?
C57 C59 H59A 109.5 . . ?
C57 C59 H59B 109.5 . . ?
C57 C59 H59C 109.5 . . ?
C57 C60 H60A 109.5 . . ?
C57 C60 H60B 109.5 . . ?
C57 C60 H60C 109.5 . . ?
C58 C57 C56 105.4(16) . . ?
C58 C57 C59 112.3(19) . . ?
C58 C57 C60 111.7(18) . . ?
H58A C58 H58B 109.5 . . ?
H58A C58 H58C 109.5 . . ?
H58B C58 H58C 109.5 . . ?
C59 C57 C56 110.9(16) . . ?
C59 C57 C60 106.8(16) . . ?
H59A C59 H59B 109.5 . . ?
H59A C59 H59C 109.5 . . ?
H59B C59 H59C 109.5 . . ?
C60 C57 C56 109.7(16) . . ?
H60A C60 H60B 109.5 . . ?
H60A C60 H60C 109.5 . . ?
H60B C60 H60C 109.5 . . ?
C61 O25 Cr1 127.5(10) . . ?
C61 O26 Gd3 139.4(11) . . ?
C62 C63 H63A 109.5 . . ?
C62 C63 H63B 109.5 . . ?
C62 C63 H63C 109.5 . . ?
C62 C64 H64A 109.5 . . ?
C62 C64 H64B 109.5 . . ?
C62 C64 H64C 109.5 . . ?
C62 C65 H65A 109.5 . . ?
C62 C65 H65B 109.5 . . ?
C62 C65 H65C 109.5 . . ?
C63 C62 C61 105.2(13) . . ?
C63 C62 C64 113.5(16) . . ?
C63 C62 C65 109.0(15) . . ?
H63A C63 H63B 109.5 . . ?
H63A C63 H63C 109.5 . . ?
H63B C63 H63C 109.5 . . ?
C64 C62 C61 109.2(13) . . ?
C64 C62 C65 109.9(15) . . ?
H64A C64 H64B 109.5 . . ?
H64A C64 H64C 109.5 . . ?
H64B C64 H64C 109.5 . . ?
C65 C62 C61 109.9(14) . . ?
H65A C65 H65B 109.5 . . ?
H65A C65 H65C 109.5 . . ?
H65B C65 H65C 109.5 . . ?
C66 O27 Cr1 135.7(10) . . ?
C66 O28 Gd3 131.6(10) . . ?
C67 C68 H68A 109.5 . . ?
C67 C68 H68B 109.5 . . ?
C67 C68 H68C 109.5 . . ?
C67 C69 H69A 109.5 . . ?
C67 C69 H69B 109.5 . . ?
C67 C69 H69C 109.5 . . ?
C67 C70 H70A 109.5 . . ?
C67 C70 H70B 109.5 . . ?
C67 C70 H70C 109.5 . . ?
C68 C67 C66 108.2(13) . . ?
C68 C67 C69 113.5(14) . . ?
C68 C67 C70 109.3(15) . . ?
H68A C68 H68B 109.5 . . ?
H68A C68 H68C 109.5 . . ?
H68B C68 H68C 109.5 . . ?
C69 C67 C66 110.3(13) . . ?
C69 C67 C70 108.2(14) . . ?
H69A C69 H69B 109.5 . . ?
H69A C69 H69C 109.5 . . ?
H69B C69 H69C 109.5 . . ?
C70 C67 C66 107.3(13) . . ?
H70A C70 H70B 109.5 . . ?
H70A C70 H70C 109.5 . . ?
H70B C70 H70C 109.5 . . ?
C71 O31 Cr12 134.3(12) . . ?
C71 O32 Gd2 137.8(11) . . ?
C72 C73 H73A 109.5 . . ?
C72 C73 H73B 109.5 . . ?
C72 C73 H73C 109.5 . . ?
C72 C74 H74A 109.5 . . ?
C72 C74 H74B 109.5 . . ?
C72 C74 H74C 109.5 . . ?
C72 C75 H75A 109.5 . . ?
C72 C75 H75B 109.5 . . ?
C72 C75 H75C 109.5 . . ?
C73 C72 C71 111.6(14) . . ?
C73 C72 C74 111.7(16) . . ?
C73 C72 C75 110.6(16) . . ?
H73A C73 H73B 109.5 . . ?
H73A C73 H73C 109.5 . . ?
H73B C73 H73C 109.5 . . ?
C74 C72 C71 108.5(15) . . ?
C74 C72 C75 106.8(16) . . ?
H74A C74 H74B 109.5 . . ?
H74A C74 H74C 109.5 . . ?
H74B C74 H74C 109.5 . . ?
C75 C72 C71 107.5(15) . . ?
H75A C75 H75B 109.5 . . ?
H75A C75 H75C 109.5 . . ?
H75B C75 H75C 109.5 . . ?
C76 O33 Cr12 127.3(14) . . ?
C76 O34 Gd2 146.4(14) . . ?
C77 C78 H78A 109.5 . . ?
C77 C78 H78B 109.5 . . ?
C77 C78 H78C 109.5 . . ?
C77 C79 H79A 109.5 . . ?
C77 C79 H79B 109.5 . . ?
C77 C79 H79C 109.5 . . ?
C77 C80 H80A 109.5 . . ?
C77 C80 H80B 109.5 . . ?
C77 C80 H80C 109.5 . . ?
C78 C77 C76 111.1(16) . . ?
C78 C77 C79 109.9(18) . . ?
C78 C77 C80 112.4(16) . . ?
H78A C78 H78B 109.5 . . ?
H78A C78 H78C 109.5 . . ?
H78B C78 H78C 109.5 . . ?
C79 C77 C76 108.4(16) . . ?
C79 C77 C80 108.8(18) . . ?
H79A C79 H79B 109.5 . . ?
H79A C79 H79C 109.5 . . ?
H79B C79 H79C 109.5 . . ?
C80 C77 C76 106.1(16) . . ?
H80A C80 H80B 109.5 . . ?
H80A C80 H80C 109.5 . . ?
H80B C80 H80C 109.5 . . ?
C81 O35 Cr12 130.4(14) . . ?
C81 O36 Cr11 125.9(18) . . ?
C82 C83 H83A 109.5 . . ?
C82 C83 H83B 109.5 . . ?
C82 C83 H83C 109.5 . . ?
C82 C84 H84A 109.5 . . ?
C82 C84 H84B 109.5 . . ?
C82 C84 H84C 109.5 . . ?
C82 C85 H85A 109.5 . . ?
C82 C85 H85B 109.5 . . ?
C82 C85 H85C 109.5 . . ?
C83 C82 C81 110.1(16) . . ?
C83 C82 C84 110.9(17) . . ?
C83 C82 C85 108.3(18) . . ?
H83A C83 H83B 109.5 . . ?
H83A C83 H83C 109.5 . . ?
H83B C83 H83C 109.5 . . ?
C84 C82 C81 109.2(16) . . ?
C84 C82 C85 109.6(18) . . ?
H84A C84 H84B 109.5 . . ?
H84A C84 H84C 109.5 . . ?
H84B C84 H84C 109.5 . . ?
C85 C82 C81 108.7(16) . . ?
H85A C85 H85B 109.5 . . ?
H85A C85 H85C 109.5 . . ?
H85B C85 H85C 109.5 . . ?
C86 O37 Cr12 124.2(17) . . ?
C86 O38 Cr11 122(2) . . ?
C87 C88 H88A 109.5 . . ?
C87 C88 H88B 109.5 . . ?
C87 C88 H88C 109.5 . . ?
C87 C89 H89A 109.5 . . ?
C87 C89 H89B 109.5 . . ?
C87 C89 H89C 109.5 . . ?
C87 C90 H90A 109.5 . . ?
C87 C90 H90B 109.5 . . ?
C87 C90 H90C 109.5 . . ?
C88 C87 C86 109.0(17) . . ?
C88 C87 C89 108.1(19) . . ?
C88 C87 C90 116(2) . . ?
H88A C88 H88B 109.5 . . ?
H88A C88 H88C 109.5 . . ?
H88B C88 H88C 109.5 . . ?
C89 C87 C86 108.8(17) . . ?
C89 C87 C90 108.9(18) . . ?
H89A C89 H89B 109.5 . . ?
H89A C89 H89C 109.5 . . ?
H89B C89 H89C 109.5 . . ?
C90 C87 C86 106.2(17) . . ?
H90A C90 H90B 109.5 . . ?
H90A C90 H90C 109.5 . . ?
H90B C90 H90C 109.5 . . ?
C91 O39 Cr11 136.2(13) . . ?
C91 O40 Cr10 134.6(10) . . ?
C92 C93 H93A 109.5 . . ?
C92 C93 H93B 109.5 . . ?
C92 C93 H93C 109.5 . . ?
C92 C94 H94A 109.5 . . ?
C92 C94 H94B 109.5 . . ?
C92 C94 H94C 109.5 . . ?
C92 C95 H95A 109.5 . . ?
C92 C95 H95B 109.5 . . ?
C92 C95 H95C 109.5 . . ?
C93 C92 C91 108.3(13) . . ?
C93 C92 C94 108.8(17) . . ?
C93 C92 C95 111.1(17) . . ?
H93A C93 H93B 109.5 . . ?
H93A C93 H93C 109.5 . . ?
H93B C93 H93C 109.5 . . ?
C94 C92 C91 110.1(14) . . ?
C94 C92 C95 109.3(15) . . ?
H94A C94 H94B 109.5 . . ?
H94A C94 H94C 109.5 . . ?
H94B C94 H94C 109.5 . . ?
C95 C92 C91 109.3(15) . . ?
H95A C95 H95B 109.5 . . ?
H95A C95 H95C 109.5 . . ?
H95B C95 H95C 109.5 . . ?
C96 O41 Cr11 126.7(15) . . ?
C96 O42 Cr10 128.5(15) . . ?
C97 C98 H98A 109.5 . . ?
C97 C98 H98B 109.5 . . ?
C97 C98 H98C 109.5 . . ?
C97 C99 H99A 109.5 . . ?
C97 C99 H99B 109.5 . . ?
C97 C99 H99C 109.5 . . ?
C97 C100 H10D 109.5 . . ?
C97 C100 H10E 109.5 . . ?
C97 C100 H10F 109.5 . . ?
C98 C97 C96 112.3(17) . . ?
C98 C97 C99 112.8(19) . . ?
C98 C97 C100 108.3(18) . . ?
H98A C98 H98B 109.5 . . ?
H98A C98 H98C 109.5 . . ?
H98B C98 H98C 109.5 . . ?
C99 C97 C96 108.2(17) . . ?
C99 C97 C100 108.9(18) . . ?
H99A C99 H99B 109.5 . . ?
H99A C99 H99C 109.5 . . ?
H99B C99 H99C 109.5 . . ?
C100 C97 C96 106.1(16) . . ?
H10D C100 H10E 109.5 . . ?
H10D C100 H10F 109.5 . . ?
H10E C100 H10F 109.5 . . ?
C101 O43 Cr10 134.6(16) . . ?
C101 O44 Cr9 132.3(14) . . ?
C102 C103 H10G 109.5 . . ?
C102 C103 H10H 109.5 . . ?
C102 C103 H10I 109.5 . . ?
C102 C104 H10J 109.5 . . ?
C102 C104 H10K 109.5 . . ?
C102 C104 H10L 109.5 . . ?
C102 C105 H10M 109.5 . . ?
C102 C105 H10N 109.5 . . ?
C102 C105 H10O 109.5 . . ?
C103 C102 C101 109.3(15) . . ?
C103 C102 C104 113.1(17) . . ?
C103 C102 C105 108.3(17) . . ?
H10G C103 H10H 109.5 . . ?
H10G C103 H10I 109.5 . . ?
H10H C103 H10I 109.5 . . ?
C104 C102 C101 110.7(16) . . ?
C104 C102 C105 107.2(17) . . ?
H10J C104 H10K 109.5 . . ?
H10J C104 H10L 109.5 . . ?
H10K C104 H10L 109.5 . . ?
C105 C102 C101 108.0(16) . . ?
H10M C105 H10N 109.5 . . ?
H10M C105 H10O 109.5 . . ?
H10N C105 H10O 109.5 . . ?
C106 O45 Cr10 135.2(13) . . ?
C106 O46 Cr9 132.0(14) . . ?
C107 C108 H10P 109.5 . . ?
C107 C108 H10Q 109.5 . . ?
C107 C108 H10R 109.5 . . ?
C107 C109 H10S 109.5 . . ?
C107 C109 H10T 109.5 . . ?
C107 C109 H10U 109.5 . . ?
C107 C110 H11A 109.5 . . ?
C107 C110 H11B 109.5 . . ?
C107 C110 H11C 109.5 . . ?
C108 C107 C106 107.8(14) . . ?
C108 C107 C109 112.1(17) . . ?
C108 C107 C110 108.3(17) . . ?
H10P C108 H10Q 109.5 . . ?
H10P C108 H10R 109.5 . . ?
H10Q C108 H10R 109.5 . . ?
C109 C107 C106 113.1(15) . . ?
C109 C107 C110 107.1(16) . . ?
H10S C109 H10T 109.5 . . ?
H10S C109 H10U 109.5 . . ?
H10T C109 H10U 109.5 . . ?
C110 C107 C106 108.4(15) . . ?
H11A C110 H11B 109.5 . . ?
H11A C110 H11C 109.5 . . ?
H11B C110 H11C 109.5 . . ?
C111 O47 Cr9 133.7(10) . . ?
C111 O48 Cr8 132.2(12) . . ?
C112 C113 H11D 109.5 . . ?
C112 C113 H11E 109.5 . . ?
C112 C113 H11F 109.5 . . ?
C112 C114 H11G 109.5 . . ?
C112 C114 H11H 109.5 . . ?
C112 C114 H11I 109.5 . . ?
C112 C115 H11J 109.5 . . ?
C112 C115 H11K 109.5 . . ?
C112 C115 H11L 109.5 . . ?
C113 C112 C111 109.8(13) . . ?
C113 C112 C114 110.6(16) . . ?
C113 C112 C115 111.5(15) . . ?
H11D C113 H11E 109.5 . . ?
H11D C113 H11F 109.5 . . ?
H11E C113 H11F 109.5 . . ?
C114 C112 C111 107.3(14) . . ?
C114 C112 C115 109.0(16) . . ?
H11G C114 H11H 109.5 . . ?
H11G C114 H11I 109.5 . . ?
H11H C114 H11I 109.5 . . ?
C115 C112 C111 108.5(14) . . ?
H11J C115 H11K 109.5 . . ?
H11J C115 H11L 109.5 . . ?
H11K C115 H11L 109.5 . . ?
C116 O49 Cr9 130.3(16) . . ?
C116 O50 Cr8 131.5(15) . . ?
C117 C118 H11M 109.5 . . ?
C117 C118 H11N 109.5 . . ?
C117 C118 H11O 109.5 . . ?
C117 C119 H11P 109.5 . . ?
C117 C119 H11Q 109.5 . . ?
C117 C119 H11R 109.5 . . ?
C117 C120 H12A 109.5 . . ?
C117 C120 H12B 109.5 . . ?
C117 C120 H12C 109.5 . . ?
C118 C117 C116 110.5(15) . . ?
C118 C117 C119 114.3(18) . . ?
C118 C117 C120 106.8(16) . . ?
H11M C118 H11N 109.5 . . ?
H11M C118 H11O 109.5 . . ?
H11N C118 H11O 109.5 . . ?
C119 C117 C116 110.3(15) . . ?
C119 C117 C120 106.6(17) . . ?
H11P C119 H11Q 109.5 . . ?
H11P C119 H11R 109.5 . . ?
H11Q C119 H11R 109.5 . . ?
C120 C117 C116 108.1(16) . . ?
H12A C120 H12B 109.5 . . ?
H12A C120 H12C 109.5 . . ?
H12B C120 H12C 109.5 . . ?
C121 O51 Cr8 132.6(14) . . ?
C121 O52 Cr7 134.5(14) . . ?
C122 C123 H12D 109.5 . . ?
C122 C123 H12E 109.5 . . ?
C122 C123 H12F 109.5 . . ?
C122 C124 H12G 109.5 . . ?
C122 C124 H12H 109.5 . . ?
C122 C124 H12I 109.5 . . ?
C122 C125 H12J 109.5 . . ?
C122 C125 H12K 109.5 . . ?
C122 C125 H12L 109.5 . . ?
C123 C122 C121 108.2(16) . . ?
C123 C122 C124 110.9(18) . . ?
C123 C122 C125 111.8(18) . . ?
H12D C123 H12E 109.5 . . ?
H12D C123 H12F 109.5 . . ?
H12E C123 H12F 109.5 . . ?
C124 C122 C121 109.8(16) . . ?
C124 C122 C125 109.1(17) . . ?
H12G C124 H12H 109.5 . . ?
H12G C124 H12I 109.5 . . ?
H12H C124 H12I 109.5 . . ?
C125 C122 C121 106.9(17) . . ?
H12J C125 H12K 109.5 . . ?
H12J C125 H12L 109.5 . . ?
H12K C125 H12L 109.5 . . ?
C126 O53 Cr8 140.1(14) . . ?
C126 O54 Cr7 133.6(12) . . ?
C127 C128 H12M 109.5 . . ?
C127 C128 H12N 109.5 . . ?
C127 C128 H12O 109.5 . . ?
C127 C129 H12P 109.5 . . ?
C127 C129 H12Q 109.5 . . ?
C127 C129 H12R 109.5 . . ?
C127 C130 H13D 109.5 . . ?
C127 C130 H13E 109.5 . . ?
C127 C130 H13F 109.5 . . ?
C128 C127 C126 108.7(14) . . ?
C128 C127 C129 109.9(17) . . ?
C128 C127 C130 110.9(16) . . ?
H12M C128 H12N 109.5 . . ?
H12M C128 H12O 109.5 . . ?
H12N C128 H12O 109.5 . . ?
C129 C127 C126 109.0(15) . . ?
C129 C127 C130 109.9(17) . . ?
H12P C129 H12Q 109.5 . . ?
H12P C129 H12R 109.5 . . ?
H12Q C129 H12R 109.5 . . ?
C130 C127 C126 108.5(16) . . ?
H13D C130 H13E 109.5 . . ?
H13D C130 H13F 109.5 . . ?
H13E C130 H13F 109.5 . . ?
C131 O55 Cr7 127.8(17) . . ?
C131 O56 Gd4 138.5(16) . . ?
C132 C133 H13G 109.5 . . ?
C132 C133 H13H 109.5 . . ?
C132 C133 H13I 109.5 . . ?
C132 C134 H13J 109.5 . . ?
C132 C134 H13K 109.5 . . ?
C132 C134 H13L 109.5 . . ?
C132 C135 H13M 109.5 . . ?
C132 C135 H13N 109.5 . . ?
C132 C135 H13O 109.5 . . ?
C133 C132 C131 110.3(17) . . ?
C133 C132 C134 112.8(19) . . ?
C133 C132 C135 109.0(19) . . ?
H13G C133 H13H 109.5 . . ?
H13G C133 H13I 109.5 . . ?
H13H C133 H13I 109.5 . . ?
C134 C132 C131 108.8(17) . . ?
C134 C132 C135 109.3(18) . . ?
H13J C134 H13K 109.5 . . ?
H13J C134 H13L 109.5 . . ?
H13K C134 H13L 109.5 . . ?
C135 C132 C131 106.4(17) . . ?
H13M C135 H13N 109.5 . . ?
H13M C135 H13O 109.5 . . ?
H13N C135 H13O 109.5 . . ?
C136 O57 Cr7 131.8(12) . . ?
C136 O58 Gd4 131.3(14) . . ?
C137 C138 H13P 109.5 . . ?
C137 C138 H13Q 109.5 . . ?
C137 C138 H13R 109.5 . . ?
C137 C139 H13S 109.5 . . ?
C137 C139 H13T 109.5 . . ?
C137 C139 H13U 109.5 . . ?
C137 C140 H14D 109.5 . . ?
C137 C140 H14E 109.5 . . ?
C137 C140 H14F 109.5 . . ?
C138 C137 C136 110.6(16) . . ?
C138 C137 C139 111.9(19) . . ?
C138 C137 C140 109.8(17) . . ?
H13P C138 H13Q 109.5 . . ?
H13P C138 H13R 109.5 . . ?
H13Q C138 H13R 109.5 . . ?
C139 C137 C136 108.6(16) . . ?
C139 C137 C140 106.9(18) . . ?
H13S C139 H13T 109.5 . . ?
H13S C139 H13U 109.5 . . ?
H13T C139 H13U 109.5 . . ?
C140 C137 C136 109.0(16) . . ?
H14D C140 H14E 109.5 . . ?
H14D C140 H14F 109.5 . . ?
H14E C140 H14F 109.5 . . ?
C141 O29 Gd3 143.2(12) . . ?
C141 O30 Gd4 146.9(13) . . ?
C142 C143 H14G 109.5 . . ?
C142 C143 H14H 109.5 . . ?
C142 C143 H14I 109.5 . . ?
C142 C144 H14J 109.5 . . ?
C142 C144 H14K 109.5 . . ?
C142 C144 H14L 109.5 . . ?
C142 C145 H14M 109.5 . . ?
C142 C145 H14N 109.5 . . ?
C142 C145 H14O 109.5 . . ?
C143 C142 C141 108.7(15) . . ?
C143 C142 C144 110.1(18) . . ?
C143 C142 C145 108.9(17) . . ?
H14G C143 H14H 109.5 . . ?
H14G C143 H14I 109.5 . . ?
H14H C143 H14I 109.5 . . ?
C144 C142 C141 109.0(16) . . ?
C144 C142 C145 108.9(18) . . ?
H14J C144 H14K 109.5 . . ?
H14J C144 H14L 109.5 . . ?
H14K C144 H14L 109.5 . . ?
C145 C142 C141 111.2(16) . . ?
H14M C145 H14N 109.5 . . ?
H14M C145 H14O 109.5 . . ?
H14N C145 H14O 109.5 . . ?
C146 C147 H14R 109.5 . . ?
C146 C147 H14S 109.5 . . ?
C146 C147 H14T 109.5 . . ?
C146 N1 C148 143(2) . . ?
C146 N1 H1A 101.1 . . ?
C146 N1 H1B 101.1 . . ?
H14P C146 H14Q 105.1 . . ?
C147 C146 H14P 103.1 . . ?
C147 C146 H14Q 103.1 . . ?
H14R C147 H14S 109.5 . . ?
H14R C147 H14T 109.5 . . ?
H14S C147 H14T 109.5 . . ?
C148 C149 H14W 109.5 . . ?
C148 C149 H14$ 109.5 . . ?
C148 C149 H14 109.5 . . ?
C148 N1 H1A 101.1 . . ?
C148 N1 H1B 101.1 . . ?
H14U C148 H14V 104.3 . . ?
C149 C148 H14U 100.5 . . ?
C149 C148 H14V 100.5 . . ?
C149 C148 N1 146(3) . . ?
H14W C149 H14$ 109.5 . . ?
H14W C149 H14 109.5 . . ?
H14$ C149 H14 109.5 . . ?
C150 C151 H15F 109.5 . . ?
C150 C151 H15G 109.5 . . ?
C150 C151 H15H 109.5 . . ?
C150 N2 H2A 106.5 . . ?
C150 N2 H2B 106.5 . . ?
H15D C150 H15E 106.7 . . ?
C151 C150 H15D 106.8 . . ?
C151 C150 H15E 106.8 . . ?
C151 C150 N2 122.0(18) . . ?
H15F C151 H15G 109.5 . . ?
H15F C151 H15H 109.5 . . ?
H15G C151 H15H 109.5 . . ?
C152 C153 H15K 109.5 . . ?
C152 C153 H15L 109.5 . . ?
C152 C153 H15M 109.5 . . ?
C152 N2 C150 123.4(16) . . ?
C152 N2 H2A 106.5 . . ?
C152 N2 H2B 106.5 . . ?
H15I C152 H15J 107.2 . . ?
C153 C152 H15I 108 . . ?
C153 C152 H15J 108 . . ?
H15K C153 H15L 109.5 . . ?
H15K C153 H15M 109.5 . . ?
H15L C153 H15M 109.5 . . ?
Cr1 F5 Gd3 127.3(4) . . ?
Cr2 F6 Cr1 122.9(5) . . ?
Cr3 F7 Cr2 119.0(6) . . ?
Cr3 F8 Cr4 125.2(4) . . ?
Cr5 F9 Cr4 114.6(6) . . ?
Cr5 F10 Cr6 121.3(5) . . ?
Cr6 F11 Gd1 128.2(5) . . ?
Cr7 F14 Gd4 127.2(5) . . ?
Cr8 F15 Cr7 123.6(5) . . ?
Cr8 F16 Cr9 122.7(5) . . ?
Cr10 F17 Cr9 122.7(5) . . ?
Cr10 F18 Cr11 121.1(5) . . ?
Cr11 F19 Cr12 121.7(5) . . ?
Cr12 F20 Gd2 128.4(5) . . ?
F1 Gd1 Gd2 44.2(2) . . ?
F1 Gd1 Gd3 37.5(2) . . ?
F1 Gd1 Gd4 37.8(2) . . ?
F1 Gd2 Gd1 43.8(2) . . ?
F1 Gd2 Gd3 38.5(2) . . ?
F1 Gd2 Gd4 37.2(2) . . ?
F1 Gd3 F2 57.2(3) . . ?
F1 Gd3 F5 133.7(3) . . ?
F1 Gd3 Gd1 41.6(2) . . ?
F1 Gd3 Gd2 43.1(2) . . ?
F1 Gd4 F12 63.0(4) . . ?
F1 Gd4 F21 55.3(3) . . ?
F1 Gd4 Gd1 41.7(2) . . ?
F1 Gd4 Gd2 41.4(2) . . ?
F2 Gd1 F1 59.0(4) . . ?
F2 Gd1 Gd2 37.4(3) . . ?
F2 Gd1 Gd3 44.6(3) . . ?
F2 Gd1 Gd4 91.8(3) . . ?
F2 Gd1 O2 127.7(6) . . ?
F2 Gd1 O4 79.0(4) . . ?
F2 Gd2 F1 59.0(4) . . ?
F2 Gd2 Gd1 37.9(3) . . ?
F2 Gd2 Gd3 45.6(4) . . ?
F2 Gd2 Gd4 91.3(3) . . ?
F2 Gd2 O32 79.7(4) . . ?
F2 Gd2 O34 121.6(5) . . ?
F2 Gd3 Gd1 37.9(2) . . ?
F2 Gd3 Gd2 38.2(2) . . ?
F3 Gd1 F1 66.8(3) . . ?
F3 Gd1 F2 70.3(4) . . ?
F3 Gd1 F11 78.4(3) . . ?
F3 Gd1 Gd2 94.7(2) . . ?
F3 Gd1 Gd3 35.3(2) . . ?
F3 Gd1 Gd4 94.3(2) . . ?
F3 Gd1 O2 155.2(4) . . ?
F3 Gd1 O4 90.9(4) . . ?
F3 Gd3 F1 70.3(3) . . ?
F3 Gd3 F2 64.3(3) . . ?
F3 Gd3 F5 75.5(3) . . ?
F3 Gd3 Gd1 35.1(2) . . ?
F3 Gd3 Gd2 93.6(2) . . ?
F3 Gd3 O26 153.2(3) . . ?
F3 Gd3 O28 93.7(4) . . ?
F4 Gd2 F1 65.0(3) . . ?
F4 Gd2 F2 73.1(4) . . ?
F4 Gd2 F13 90.5(4) . . ?
F4 Gd2 F20 83.9(3) . . ?
F4 Gd2 F21 125.8(4) . . ?
F4 Gd2 Gd1 95.6(2) . . ?
F4 Gd2 Gd3 34.3(2) . . ?
F4 Gd2 Gd4 90.5(3) . . ?
F4 Gd2 O32 88.4(5) . . ?
F4 Gd2 O34 157.5(4) . . ?
F4 Gd3 F1 69.0(3) . . ?
F4 Gd3 F2 66.4(3) . . ?
F4 Gd3 F3 127.6(3) . . ?
F4 Gd3 F5 155.5(3) . . ?
F4 Gd3 Gd1 93.1(2) . . ?
F4 Gd3 Gd2 34.2(2) . . ?
F4 Gd3 O26 79.0(4) . . ?
F4 Gd3 O28 93.8(4) . . ?
F4 Gd3 O29 103.6(4) . . ?
F5 Cr1 F6 87.2(4) . . ?
F5 Cr1 O22 179.1(5) . . ?
F5 Cr1 O24 90.7(6) . . ?
F5 Cr1 O25 94.9(5) . . ?
F5 Cr1 O27 95.8(4) . . ?
F5 Gd3 F2 130.0(3) . . ?
F5 Gd3 Gd1 110.5(2) . . ?
F5 Gd3 Gd2 167.9(2) . . ?
F6 Cr1 O22 92.0(5) . . ?
F6 Cr1 O24 88.6(5) . . ?
F6 Cr2 F7 89.0(4) . . ?
F6 Cr2 O18 88.9(5) . . ?
F6 Cr2 O20 178.5(7) . . ?
F6 Cr2 O21 90.8(6) . . ?
F7 Cr2 O18 89.7(6) . . ?
F7 Cr2 O20 92.4(8) . . ?
F7 Cr3 O14 88.6(5) . . ?
F7 Cr3 O16 177.8(7) . . ?
F7 Cr3 O17 94.9(6) . . ?
F8 Cr3 F7 86.3(4) . . ?
F8 Cr3 O14 86.1(7) . . ?
F8 Cr3 O16 94.3(6) . . ?
F8 Cr3 O17 90.4(5) . . ?
F8 Cr4 O12 94.0(5) . . ?
F9 Cr4 F8 86.0(4) . . ?
F9 Cr4 O10 95.0(7) . . ?
F9 Cr4 O12 93.0(6) . . ?
F9 Cr4 O15 176.2(8) . . ?
F9 Cr5 O6 174.4(7) . . ?
F9 Cr5 O8 91.3(6) . . ?
F9 Cr5 O11 94.4(8) . . ?
F10 Cr5 F9 88.2(4) . . ?
F10 Cr5 O6 95.3(7) . . ?
F10 Cr5 O8 91.2(5) . . ?
F10 Cr5 O11 88.6(7) . . ?
F10 Cr6 O5 91.2(5) . . ?
F11 Cr6 F10 88.7(4) . . ?
F11 Cr6 O1 95.5(5) . . ?
F11 Cr6 O5 178.9(8) . . ?
F11 Gd1 F1 130.9(3) . . ?
F11 Gd1 F2 137.8(3) . . ?
F11 Gd1 Gd2 173.1(2) . . ?
F11 Gd1 Gd3 113.3(2) . . ?
F11 Gd1 Gd4 118.5(2) . . ?
F11 Gd1 O2 77.3(4) . . ?
F11 Gd1 O4 74.0(4) . . ?
F12 Gd1 F1 68.0(4) . . ?
F12 Gd1 F2 126.8(4) . . ?
F12 Gd1 F3 94.4(4) . . ?
F12 Gd1 F11 82.0(4) . . ?
F12 Gd1 F21 79.2(6) . . ?
F12 Gd1 Gd2 98.5(3) . . ?
F12 Gd1 Gd3 94.2(3) . . ?
F12 Gd1 Gd4 37.2(3) . . ?
F12 Gd1 O2 86.8(6) . . ?
F12 Gd1 O4 153.9(5) . . ?
F12 Gd4 F21 58.8(4) . . ?
F12 Gd4 Gd1 27.2(3) . . ?
F12 Gd4 Gd2 85.3(3) . . ?
F13 Gd2 F1 64.9(3) . . ?
F13 Gd2 F2 123.5(4) . . ?
F13 Gd2 Gd1 94.0(2) . . ?
F13 Gd2 Gd3 92.5(2) . . ?
F13 Gd2 Gd4 33.8(2) . . ?
F13 Gd2 O32 155.3(4) . . ?
F13 Gd2 O34 93.6(4) . . ?
F13 Gd4 F1 68.8(3) . . ?
F13 Gd4 F12 118.8(4) . . ?
F13 Gd4 F21 63.6(3) . . ?
F13 Gd4 Gd1 91.9(2) . . ?
F13 Gd4 Gd2 33.9(2) . . ?
F13 Gd4 O30 107.7(5) . . ?
F13 Gd4 O56 155.6(4) . . ?
F13 Gd4 O58 83.8(4) . . ?
F14 Cr7 F15 89.2(5) . . ?
F14 Cr7 O52 179.0(6) . . ?
F14 Cr7 O54 89.2(5) . . ?
F14 Cr7 O55 95.7(6) . . ?
F14 Cr7 O57 94.0(5) . . ?
F14 Gd4 F1 125.8(3) . . ?
F14 Gd4 F12 160.7(4) . . ?
F14 Gd4 F13 79.9(3) . . ?
F14 Gd4 F21 140.4(4) . . ?
F14 Gd4 Gd1 167.4(2) . . ?
F14 Gd4 Gd2 112.6(3) . . ?
F14 Gd4 O30 75.3(5) . . ?
F14 Gd4 O56 83.0(4) . . ?
F14 Gd4 O58 76.1(4) . . ?
F15 Cr7 O52 91.8(5) . . ?
F15 Cr8 F16 88.3(4) . . ?
F15 Cr8 O48 90.0(5) . . ?
F15 Cr8 O50 177.9(7) . . ?
F15 Cr8 O51 93.1(6) . . ?
F15 Cr8 O53 89.9(5) . . ?
F16 Cr8 O48 89.2(5) . . ?
F16 Cr8 O50 93.6(6) . . ?
F16 Cr8 O51 177.7(6) . . ?
F16 Cr9 F17 89.9(4) . . ?
F16 Cr9 O44 176.1(7) . . ?
F16 Cr9 O46 88.3(6) . . ?
F16 Cr9 O47 92.7(5) . . ?
F16 Cr9 O49 91.1(7) . . ?
F17 Cr9 O44 93.7(7) . . ?
F17 Cr9 O46 90.4(5) . . ?
F17 Cr9 O47 88.1(5) . . ?
F17 Cr9 O49 178.3(7) . . ?
F17 Cr10 O40 89.1(5) . . ?
F17 Cr10 O42 176.1(6) . . ?
F17 Cr10 O43 92.4(7) . . ?
F17 Cr10 O45 90.4(5) . . ?
F18 Cr10 F17 88.9(4) . . ?
F18 Cr10 O40 91.0(5) . . ?
F18 Cr10 O42 94.2(7) . . ?
F18 Cr10 O43 177.7(6) . . ?
F18 Cr10 O45 89.1(6) . . ?
F18 Cr11 O36 88.0(7) . . ?
F18 Cr11 O39 90.4(5) . . ?
F19 Cr11 F18 87.5(4) . . ?
F19 Cr11 O36 89.4(5) . . ?
F19 Cr11 O39 89.6(5) . . ?
F19 Cr12 O33 89.1(6) . . ?
F19 Cr12 O35 91.2(6) . . ?
F19 Cr12 O37 89.7(6) . . ?
F20 Cr12 F19 87.4(4) . . ?
F20 Cr12 O31 97.8(5) . . ?
F20 Cr12 O33 92.7(5) . . ?
F20 Cr12 O35 88.5(6) . . ?
F20 Cr12 O37 177.0(6) . . ?
F20 Gd2 F1 128.9(3) . . ?
F20 Gd2 F2 148.8(4) . . ?
F20 Gd2 F13 76.5(3) . . ?
F20 Gd2 F21 138.4(4) . . ?
F20 Gd2 Gd1 170.5(2) . . ?
F20 Gd2 Gd3 117.6(3) . . ?
F20 Gd2 Gd4 110.1(2) . . ?
F20 Gd2 O32 78.8(4) . . ?
F20 Gd2 O34 75.5(4) . . ?
F21 Gd1 F1 61.8(4) . . ?
F21 Gd1 F2 72.3(4) . . ?
F21 Gd1 F3 126.7(4) . . ?
F21 Gd1 F11 149.5(4) . . ?
F21 Gd1 Gd2 36.5(3) . . ?
F21 Gd1 Gd3 92.0(3) . . ?
F21 Gd1 Gd4 50.7(4) . . ?
F21 Gd1 O2 77.9(4) . . ?
F21 Gd1 O4 117.4(5) . . ?
F21 Gd2 F1 61.5(4) . . ?
F21 Gd2 F2 72.7(4) . . ?
F21 Gd2 F13 75.1(5) . . ?
F21 Gd2 Gd1 36.5(3) . . ?
F21 Gd2 Gd3 93.4(3) . . ?
F21 Gd2 Gd4 50.0(4) . . ?
F21 Gd2 O32 124.6(6) . . ?
F21 Gd2 O34 76.6(5) . . ?
F21 Gd4 Gd1 37.4(2) . . ?
F21 Gd4 Gd2 36.9(2) . . ?
Gd1 F1 Gd2 92.0(3) . . ?
Gd1 F2 Gd3 97.6(4) . . ?
Gd1 F3 Gd3 109.7(3) . . ?
Gd1 F12 Gd4 115.6(4) . . ?
Gd1 F21 Gd2 107.1(5) . . ?
Gd1 F21 Gd4 92.0(5) . . ?
Gd1 Gd2 Gd3 61.31(2) . . ?
Gd1 Gd2 Gd4 60.44(3) . . ?
Gd1 Gd4 Gd2 58.17(3) . . ?
Gd2 F2 Gd1 104.7(4) . . ?
Gd2 F2 Gd3 96.2(4) . . ?
Gd2 F4 Gd3 111.6(4) . . ?
Gd2 F21 Gd4 93.1(5) . . ?
Gd2 Gd1 Gd3 59.82(3) . . ?
Gd2 Gd1 Gd4 61.39(3) . . ?
Gd2 Gd3 Gd1 58.87(3) . . ?
Gd3 F1 Gd1 100.9(3) . . ?
Gd3 F1 Gd2 98.4(3) . . ?
Gd3 F1 Gd4 150.1(4) . . ?
Gd3 Gd2 Gd4 74.01(3) . . ?
Gd4 F1 Gd1 100.6(3) . . ?
Gd4 F1 Gd2 101.3(3) . . ?
Gd4 F13 Gd2 112.3(3) . . ?
Gd4 Gd1 Gd3 73.80(3) . . ?
N1 C146 H14P 103.1 . . ?
N1 C146 H14Q 103.1 . . ?
N1 C146 C147 136(2) . . ?
N1 C148 H14U 100.5 . . ?
N1 C148 H14V 100.5 . . ?
H1A N1 H1B 104.5 . . ?
N2 C150 H15D 106.8 . . ?
N2 C150 H15E 106.8 . . ?
N2 C152 H15I 108 . . ?
N2 C152 H15J 108 . . ?
N2 C152 C153 117.3(18) . . ?
H2A N2 H2B 106.5 . . ?
O1 C1 C2 116.6(18) . . ?
O1 Cr6 F10 175.7(6) . . ?
O1 Cr6 O5 84.6(6) . . ?
O2 C1 C2 118.9(19) . . ?
O2 C1 O1 123.3(16) . . ?
O2 Gd1 F1 135.2(4) . . ?
O2 Gd1 Gd2 109.6(4) . . ?
O2 Gd1 Gd3 169.5(4) . . ?
O2 Gd1 Gd4 101.4(4) . . ?
O2 Gd1 O4 78.0(5) . . ?
O3 C6 C7 128(2) . . ?
O3 C6 O4 124.5(16) . . ?
O3 Cr6 F10 88.4(5) . . ?
O3 Cr6 F11 95.0(5) . . ?
O3 Cr6 O1 92.1(8) . . ?
O3 Cr6 O5 83.9(8) . . ?
O4 C6 C7 107.1(17) . . ?
O4 Gd1 F1 136.7(4) . . ?
O4 Gd1 Gd2 106.6(3) . . ?
O4 Gd1 Gd3 104.6(4) . . ?
O4 Gd1 Gd4 167.3(3) . . ?
O5 C11 C12 111.7(19) . . ?
O6 C11 C12 114(2) . . ?
O6 C11 O5 132(2) . . ?
O7 C16 C17 118(2) . . ?
O7 C16 O8 127(2) . . ?
O7 Cr6 F10 92.3(7) . . ?
O7 Cr6 F11 93.8(7) . . ?
O7 Cr6 O1 86.5(8) . . ?
O7 Cr6 O3 171.2(8) . . ?
O7 Cr6 O5 87.3(9) . . ?
O8 C16 C17 115(2) . . ?
O8 Cr5 O6 93.0(8) . . ?
O8 Cr5 O11 174.2(9) . . ?
O9 C21 C22 123(3) . . ?
O9 C21 O10 129(3) . . ?
O9 Cr5 F9 92.5(7) . . ?
O9 Cr5 F10 179.0(7) . . ?
O9 Cr5 O6 84.2(9) . . ?
O9 Cr5 O8 87.9(7) . . ?
O9 Cr5 O11 92.1(9) . . ?
O10 C21 C22 108(2) . . ?
O10 Cr4 F8 175.3(8) . . ?
O10 Cr4 O12 90.5(9) . . ?
O10 Cr4 O15 87.6(8) . . ?
O11 C26 C27 125(3) . . ?
O11 C26 O12 125(3) . . ?
O11 Cr5 O6 81.2(10) . . ?
O12 C26 C27 108(2) . . ?
O13 C31 C32 133(2) . . ?
O13 Cr4 F8 84.3(8) . . ?
O13 Cr4 F9 81.7(6) . . ?
O13 Cr4 O10 91.4(10) . . ?
O13 Cr4 O12 174.5(7) . . ?
O13 Cr4 O15 95.4(8) . . ?
O14 C31 C32 99.6(18) . . ?
O14 C31 O13 127.0(19) . . ?
O15 C36 C37 107.5(18) . . ?
O15 Cr4 F8 91.2(6) . . ?
O15 Cr4 O12 89.8(8) . . ?
O16 C36 C37 119(2) . . ?
O16 C36 O15 129.3(19) . . ?
O16 Cr3 O14 89.4(7) . . ?
O17 C41 C42 114(2) . . ?
O17 C41 O18 130(2) . . ?
O17 Cr3 O14 174.9(8) . . ?
O17 Cr3 O16 87.2(8) . . ?
O18 C41 C42 116(2) . . ?
O19 C46 C47 117.8(19) . . ?
O19 Cr3 F7 93.5(7) . . ?
O19 Cr3 F8 163.1(12) . . ?
O19 Cr3 O14 77.0(12) . . ?
O19 Cr3 O16 85.4(8) . . ?
O19 Cr3 O17 106.4(12) . . ?
O20 C46 C47 102(2) . . ?
O20 C46 O19 126(2) . . ?
O20 Cr2 O18 91.6(8) . . ?
O21 C51 C52 116(2) . . ?
O21 Cr2 F7 177.6(8) . . ?
O21 Cr2 O18 88.0(9) . . ?
O21 Cr2 O20 87.8(9) . . ?
O22 C51 C52 119(2) . . ?
O22 C51 O21 124.0(19) . . ?
O22 Cr1 O24 88.9(7) . . ?
O23 C56 C57 119(2) . . ?
O23 C56 O24 126.7(18) . . ?
O23 Cr2 F6 92.2(5) . . ?
O23 Cr2 F7 89.7(7) . . ?
O23 Cr2 O18 178.7(7) . . ?
O23 Cr2 O20 87.3(9) . . ?
O23 Cr2 O21 92.7(9) . . ?
O24 C56 C57 113.9(19) . . ?
O25 C61 C62 113.5(15) . . ?
O25 Cr1 F6 176.7(5) . . ?
O25 Cr1 O22 85.8(6) . . ?
O25 Cr1 O24 88.9(7) . . ?
O25 Cr1 O27 92.0(6) . . ?
O26 C61 C62 120.5(16) . . ?
O26 C61 O25 126.0(14) . . ?
O26 Gd3 F1 131.4(4) . . ?
O26 Gd3 F2 137.5(4) . . ?
O26 Gd3 F5 77.7(4) . . ?
O26 Gd3 Gd1 171.6(3) . . ?
O26 Gd3 Gd2 113.1(3) . . ?
O26 Gd3 O28 79.2(4) . . ?
O27 C66 C67 117.9(15) . . ?
O27 Cr1 F6 90.3(4) . . ?
O27 Cr1 O22 84.6(6) . . ?
O27 Cr1 O24 173.3(6) . . ?
O28 C66 C67 117.2(15) . . ?
O28 C66 O27 124.9(14) . . ?
O28 Gd3 F1 136.5(4) . . ?
O28 Gd3 F2 79.4(4) . . ?
O28 Gd3 F5 74.7(3) . . ?
O28 Gd3 Gd1 104.0(3) . . ?
O28 Gd3 Gd2 101.3(3) . . ?
O29 C141 C142 115.6(17) . . ?
O29 C141 O30 124.5(15) . . ?
O29 Gd3 F1 75.3(4) . . ?
O29 Gd3 F2 132.1(4) . . ?
O29 Gd3 F3 96.4(4) . . ?
O29 Gd3 F5 78.7(4) . . ?
O29 Gd3 Gd1 101.6(3) . . ?
O29 Gd3 Gd2 108.1(3) . . ?
O29 Gd3 O26 78.1(5) . . ?
O29 Gd3 O28 148.1(4) . . ?
O30 C141 C142 119.9(17) . . ?
O30 Gd4 F1 73.8(4) . . ?
O30 Gd4 F12 93.1(5) . . ?
O30 Gd4 F21 128.4(4) . . ?
O30 Gd4 Gd1 98.5(4) . . ?
O30 Gd4 Gd2 106.9(3) . . ?
O30 Gd4 O56 84.4(6) . . ?
O30 Gd4 O58 146.6(5) . . ?
O31 C71 C72 113.8(15) . . ?
O31 Cr12 F19 174.5(5) . . ?
O31 Cr12 O33 92.5(8) . . ?
O31 Cr12 O35 87.1(9) . . ?
O31 Cr12 O37 85.1(6) . . ?
O32 C71 C72 118.7(15) . . ?
O32 C71 O31 127.3(15) . . ?
O32 Gd2 F1 135.2(4) . . ?
O32 Gd2 Gd1 110.6(3) . . ?
O32 Gd2 Gd3 100.3(3) . . ?
O32 Gd2 Gd4 170.8(3) . . ?
O33 C76 C77 116.9(18) . . ?
O33 C76 O34 124.8(18) . . ?
O33 Cr12 O35 178.8(7) . . ?
O34 C76 C77 118.4(19) . . ?
O34 Gd2 F1 136.2(4) . . ?
O34 Gd2 Gd1 106.2(4) . . ?
O34 Gd2 Gd3 166.5(4) . . ?
O34 Gd2 Gd4 105.1(4) . . ?
O34 Gd2 O32 78.7(5) . . ?
O35 C81 C82 115(2) . . ?
O35 C81 O36 127(2) . . ?
O36 C81 C82 117(2) . . ?
O36 Cr11 O39 178.1(7) . . ?
O37 C86 C87 113(2) . . ?
O37 Cr12 O33 87.8(8) . . ?
O37 Cr12 O35 91.0(8) . . ?
O38 C86 C87 110(2) . . ?
O38 C86 O37 126(2) . . ?
O38 Cr11 F18 173.2(10) . . ?
O38 Cr11 F19 98.1(8) . . ?
O38 Cr11 O36 88.2(10) . . ?
O38 Cr11 O39 93.5(9) . . ?
O38 Cr11 O41 78.5(10) . . ?
O39 C91 C92 119.5(17) . . ?
O39 C91 O40 124.4(15) . . ?
O40 C91 C92 116.1(14) . . ?
O40 Cr10 O42 93.1(7) . . ?
O40 Cr10 O43 87.1(7) . . ?
O40 Cr10 O45 179.5(7) . . ?
O41 C96 C97 111(2) . . ?
O41 C96 O42 133.9(19) . . ?
O41 Cr11 F18 95.9(8) . . ?
O41 Cr11 F19 176.6(8) . . ?
O41 Cr11 O36 90.2(8) . . ?
O41 Cr11 O39 90.9(8) . . ?
O42 C96 C97 114(2) . . ?
O42 Cr10 O45 87.4(6) . . ?
O43 C101 C102 118(2) . . ?
O43 C101 O44 126.4(19) . . ?
O43 Cr10 O42 84.5(9) . . ?
O43 Cr10 O45 92.8(7) . . ?
O44 C101 C102 114(2) . . ?
O44 Cr9 O46 90.1(8) . . ?
O44 Cr9 O47 89.0(6) . . ?
O44 Cr9 O49 85.4(9) . . ?
O45 C106 C107 116.2(17) . . ?
O45 C106 O46 128.3(16) . . ?
O46 C106 C107 115.4(17) . . ?
O46 Cr9 O49 91.1(7) . . ?
O47 C111 C112 115.4(15) . . ?
O47 C111 O48 125.5(14) . . ?
O47 Cr9 O46 178.2(7) . . ?
O47 Cr9 O49 90.4(7) . . ?
O48 C111 C112 119.0(15) . . ?
O48 Cr8 O50 89.1(7) . . ?
O48 Cr8 O51 89.0(7) . . ?
O49 C116 C117 113(2) . . ?
O49 C116 O50 129.8(19) . . ?
O50 C116 C117 115(2) . . ?
O50 Cr8 O51 84.9(8) . . ?
O51 C121 C122 116(2) . . ?
O52 C121 C122 116.4(19) . . ?
O52 C121 O51 127.9(18) . . ?
O53 C126 C127 121.0(19) . . ?
O53 Cr8 F16 90.5(7) . . ?
O53 Cr8 O48 179.6(8) . . ?
O53 Cr8 O50 90.9(7) . . ?
O53 Cr8 O51 91.3(9) . . ?
O54 C126 C127 117.5(17) . . ?
O54 C126 O53 121.3(18) . . ?
O54 Cr7 F15 90.2(5) . . ?
O54 Cr7 O52 90.6(7) . . ?
O55 C131 C132 119(2) . . ?
O55 Cr7 F15 175.2(6) . . ?
O55 Cr7 O52 83.4(7) . . ?
O55 Cr7 O54 90.2(7) . . ?
O56 C131 C132 118(2) . . ?
O56 C131 O55 122.6(18) . . ?
O56 Gd4 F1 135.6(4) . . ?
O56 Gd4 F12 80.5(5) . . ?
O56 Gd4 F21 125.5(5) . . ?
O56 Gd4 Gd1 107.6(4) . . ?
O56 Gd4 Gd2 162.4(4) . . ?
O57 C136 C137 108.3(17) . . ?
O57 Cr7 F15 87.2(6) . . ?
O57 Cr7 O52 86.2(7) . . ?
O57 Cr7 O54 175.8(6) . . ?
O57 Cr7 O55 92.1(8) . . ?
O58 C136 C137 118.1(19) . . ?
O58 C136 O57 132.9(18) . . ?
O58 Gd4 F1 138.5(4) . . ?
O58 Gd4 F12 109.0(4) . . ?
O58 Gd4 F21 85.0(4) . . ?
O58 Gd4 Gd1 112.7(4) . . ?
O58 Gd4 Gd2 99.9(4) . . ?
O58 Gd4 O56 75.3(5) . . ?

loop_
_geom_bond_atom_site_label_1
_geom_bond_atom_site_label_2
_geom_bond_distance
_geom_bond_site_symmetry_2
_geom_bond_publ_flag
C1 C2 1.558(14) . ?
C1 O1 1.31(2) . ?
C1 O2 1.22(2) . ?
C2 C3 1.470(14) . ?
C2 C4 1.492(15) . ?
C2 C5 1.510(15) . ?
C3 H3A 0.96 . ?
C3 H3B 0.96 . ?
C3 H3C 0.96 . ?
C4 H4A 0.96 . ?
C4 H4B 0.96 . ?
C4 H4C 0.96 . ?
C5 H5A 0.96 . ?
C5 H5B 0.96 . ?
C5 H5C 0.96 . ?
C6 C7 1.566(15) . ?
C6 O3 1.24(2) . ?
C6 O4 1.24(2) . ?
C7 C8 1.478(15) . ?
C7 C9 1.484(15) . ?
C7 C10 1.492(15) . ?
C8 H8A 0.96 . ?
C8 H8B 0.96 . ?
C8 H8C 0.96 . ?
C9 H9A 0.96 . ?
C9 H9B 0.96 . ?
C9 H9C 0.96 . ?
C10 H10A 0.96 . ?
C10 H10B 0.96 . ?
C10 H10C 0.96 . ?
C11 C12 1.551(14) . ?
C11 O5 1.26(3) . ?
C11 O6 1.09(3) . ?
C12 C13 1.466(14) . ?
C12 C14 1.495(15) . ?
C12 C15 1.503(15) . ?
C13 H13A 0.96 . ?
C13 H13B 0.96 . ?
C13 H13C 0.96 . ?
C14 H14A 0.96 . ?
C14 H14B 0.96 . ?
C14 H14C 0.96 . ?
C15 H15A 0.96 . ?
C15 H15B 0.96 . ?
C15 H15C 0.96 . ?
C16 C17 1.553(15) . ?
C16 O7 1.22(3) . ?
C16 O8 1.31(3) . ?
C17 C18 1.456(15) . ?
C17 C19 1.490(15) . ?
C17 C20 1.503(15) . ?
C18 H18A 0.96 . ?
C18 H18B 0.96 . ?
C18 H18C 0.96 . ?
C19 H19A 0.96 . ?
C19 H19B 0.96 . ?
C19 H19C 0.96 . ?
C20 H20A 0.96 . ?
C20 H20B 0.96 . ?
C20 H20C 0.96 . ?
C21 C22 1.564(15) . ?
C21 O9 1.01(3) . ?
C21 O10 1.32(3) . ?
C22 C23 1.457(15) . ?
C22 C24 1.495(16) . ?
C22 C25 1.493(16) . ?
C23 H23A 0.96 . ?
C23 H23B 0.96 . ?
C23 H23C 0.96 . ?
C24 H24A 0.96 . ?
C24 H24B 0.96 . ?
C24 H24C 0.96 . ?
C25 H25A 0.96 . ?
C25 H25B 0.96 . ?
C25 H25C 0.96 . ?
C26 C27 1.581(15) . ?
C26 O11 1.16(3) . ?
C26 O12 1.20(3) . ?
C27 C28 1.450(15) . ?
C27 C29 1.484(16) . ?
C27 C30 1.504(15) . ?
C28 H28A 0.96 . ?
C28 H28B 0.96 . ?
C28 H28C 0.96 . ?
C29 H29A 0.96 . ?
C29 H29B 0.96 . ?
C29 H29C 0.96 . ?
C30 H30A 0.96 . ?
C30 H30B 0.96 . ?
C30 H30C 0.96 . ?
C31 C32 1.562(15) . ?
C31 O13 1.32(2) . ?
C31 O14 1.29(3) . ?
C32 C33 1.474(15) . ?
C32 C34 1.497(15) . ?
C32 C35 1.509(15) . ?
C33 H33A 0.96 . ?
C33 H33B 0.96 . ?
C33 H33C 0.96 . ?
C34 H34A 0.96 . ?
C34 H34B 0.96 . ?
C34 H34C 0.96 . ?
C35 H35A 0.96 . ?
C35 H35B 0.96 . ?
C35 H35C 0.96 . ?
C36 C37 1.562(14) . ?
C36 O15 1.40(3) . ?
C36 O16 1.09(2) . ?
C37 C38 1.460(14) . ?
C37 C39 1.479(15) . ?
C37 C40 1.493(15) . ?
C38 H38A 0.96 . ?
C38 H38B 0.96 . ?
C38 H38C 0.96 . ?
C39 H39A 0.96 . ?
C39 H39B 0.96 . ?
C39 H39C 0.96 . ?
C40 H40A 0.96 . ?
C40 H40B 0.96 . ?
C40 H40C 0.96 . ?
C41 C42 1.565(15) . ?
C41 O17 1.19(2) . ?
C41 O18 1.24(2) . ?
C42 C43 1.451(15) . ?
C42 C44 1.483(15) . ?
C42 C45 1.519(15) . ?
C43 H43A 0.96 . ?
C43 H43B 0.96 . ?
C43 H43C 0.96 . ?
C44 H44A 0.96 . ?
C44 H44B 0.96 . ?
C44 H44C 0.96 . ?
C45 H45A 0.96 . ?
C45 H45B 0.96 . ?
C45 H45C 0.96 . ?
C46 C47 1.559(15) . ?
C46 O19 1.52(3) . ?
C46 O20 1.27(3) . ?
C47 C48 1.462(16) . ?
C47 C49 1.488(16) . ?
C47 C50 1.505(16) . ?
C48 H48A 0.96 . ?
C48 H48B 0.96 . ?
C48 H48C 0.96 . ?
C49 H49A 0.96 . ?
C49 H49B 0.96 . ?
C49 H49C 0.96 . ?
C50 H50A 0.96 . ?
C50 H50B 0.96 . ?
C50 H50C 0.96 . ?
C51 C52 1.552(14) . ?
C51 O21 1.26(3) . ?
C51 O22 1.21(2) . ?
C52 C53 1.481(14) . ?
C52 C54 1.495(14) . ?
C52 C55 1.501(15) . ?
C53 H53A 0.96 . ?
C53 H53B 0.96 . ?
C53 H53C 0.96 . ?
C54 H54A 0.96 . ?
C54 H54B 0.96 . ?
C54 H54C 0.96 . ?
C55 H55A 0.96 . ?
C55 H55B 0.96 . ?
C55 H55C 0.96 . ?
C56 C57 1.549(15) . ?
C56 O23 1.24(2) . ?
C56 O24 1.26(2) . ?
C57 C58 1.472(15) . ?
C57 C59 1.489(15) . ?
C57 C60 1.507(15) . ?
C58 H58A 0.96 . ?
C58 H58B 0.96 . ?
C58 H58C 0.96 . ?
C59 H59A 0.96 . ?
C59 H59B 0.96 . ?
C59 H59C 0.96 . ?
C60 H60A 0.96 . ?
C60 H60B 0.96 . ?
C60 H60C 0.96 . ?
C61 C62 1.557(13) . ?
C61 O25 1.30(2) . ?
C61 O26 1.212(19) . ?
C62 C63 1.471(14) . ?
C62 C64 1.486(14) . ?
C62 C65 1.501(14) . ?
C63 H63A 0.96 . ?
C63 H63B 0.96 . ?
C63 H63C 0.96 . ?
C64 H64A 0.96 . ?
C64 H64B 0.96 . ?
C64 H64C 0.96 . ?
C65 H65A 0.96 . ?
C65 H65B 0.96 . ?
C65 H65C 0.96 . ?
C66 C67 1.549(13) . ?
C66 O27 1.262(18) . ?
C66 O28 1.250(18) . ?
C67 C68 1.475(14) . ?
C67 C69 1.492(13) . ?
C67 C70 1.505(14) . ?
C68 H68A 0.96 . ?
C68 H68B 0.96 . ?
C68 H68C 0.96 . ?
C69 H69A 0.96 . ?
C69 H69B 0.96 . ?
C69 H69C 0.96 . ?
C70 H70A 0.96 . ?
C70 H70B 0.96 . ?
C70 H70C 0.96 . ?
C71 C72 1.556(14) . ?
C71 O31 1.269(19) . ?
C71 O32 1.197(19) . ?
C72 C73 1.471(14) . ?
C72 C74 1.486(14) . ?
C72 C75 1.509(15) . ?
C73 H73A 0.96 . ?
C73 H73B 0.96 . ?
C73 H73C 0.96 . ?
C74 H74A 0.96 . ?
C74 H74B 0.96 . ?
C74 H74C 0.96 . ?
C75 H75A 0.96 . ?
C75 H75B 0.96 . ?
C75 H75C 0.96 . ?
C76 C77 1.555(14) . ?
C76 O33 1.21(2) . ?
C76 O34 1.24(2) . ?
C77 C78 1.463(14) . ?
C77 C79 1.495(15) . ?
C77 C80 1.501(15) . ?
C78 H78A 0.96 . ?
C78 H78B 0.96 . ?
C78 H78C 0.96 . ?
C79 H79A 0.96 . ?
C79 H79B 0.96 . ?
C79 H79C 0.96 . ?
C80 H80A 0.96 . ?
C80 H80B 0.96 . ?
C80 H80C 0.96 . ?
C81 C82 1.546(15) . ?
C81 O35 1.25(3) . ?
C81 O36 1.28(3) . ?
C82 C83 1.463(14) . ?
C82 C84 1.492(15) . ?
C82 C85 1.505(15) . ?
C83 H83A 0.96 . ?
C83 H83B 0.96 . ?
C83 H83C 0.96 . ?
C84 H84A 0.96 . ?
C84 H84B 0.96 . ?
C84 H84C 0.96 . ?
C85 H85A 0.96 . ?
C85 H85B 0.96 . ?
C85 H85C 0.96 . ?
C86 C87 1.563(15) . ?
C86 O37 1.38(3) . ?
C86 O38 1.30(3) . ?
C87 C88 1.465(15) . ?
C87 C89 1.480(16) . ?
C87 C90 1.502(16) . ?
C88 H88A 0.96 . ?
C88 H88B 0.96 . ?
C88 H88C 0.96 . ?
C89 H89A 0.96 . ?
C89 H89B 0.96 . ?
C89 H89C 0.96 . ?
C90 H90A 0.96 . ?
C90 H90B 0.96 . ?
C90 H90C 0.96 . ?
C91 C92 1.552(14) . ?
C91 O39 1.201(18) . ?
C91 O40 1.234(18) . ?
C92 C93 1.473(14) . ?
C92 C94 1.487(14) . ?
C92 C95 1.490(15) . ?
C93 H93A 0.96 . ?
C93 H93B 0.96 . ?
C93 H93C 0.96 . ?
C94 H94A 0.96 . ?
C94 H94B 0.96 . ?
C94 H94C 0.96 . ?
C95 H95A 0.96 . ?
C95 H95B 0.96 . ?
C95 H95C 0.96 . ?
C96 C97 1.566(15) . ?
C96 O41 1.24(3) . ?
C96 O42 1.23(3) . ?
C97 C98 1.459(15) . ?
C97 C99 1.479(15) . ?
C97 C100 1.514(16) . ?
C98 H98A 0.96 . ?
C98 H98B 0.96 . ?
C98 H98C 0.96 . ?
C99 H99A 0.96 . ?
C99 H99B 0.96 . ?
C99 H99C 0.96 . ?
C100 H10D 0.96 . ?
C100 H10E 0.96 . ?
C100 H10F 0.96 . ?
C101 C102 1.560(14) . ?
C101 O43 1.18(3) . ?
C101 O44 1.30(3) . ?
C102 C103 1.454(14) . ?
C102 C104 1.486(15) . ?
C102 C105 1.511(15) . ?
C103 H10G 0.96 . ?
C103 H10H 0.96 . ?
C103 H10I 0.96 . ?
C104 H10J 0.96 . ?
C104 H10K 0.96 . ?
C104 H10L 0.96 . ?
C105 H10M 0.96 . ?
C105 H10N 0.96 . ?
C105 H10O 0.96 . ?
C106 C107 1.544(13) . ?
C106 O45 1.20(2) . ?
C106 O46 1.24(2) . ?
C107 C108 1.462(14) . ?
C107 C109 1.483(14) . ?
C107 C110 1.506(15) . ?
C108 H10P 0.96 . ?
C108 H10Q 0.96 . ?
C108 H10R 0.96 . ?
C109 H10S 0.96 . ?
C109 H10T 0.96 . ?
C109 H10U 0.96 . ?
C110 H11A 0.96 . ?
C110 H11B 0.96 . ?
C110 H11C 0.96 . ?
C111 C112 1.540(13) . ?
C111 O47 1.249(18) . ?
C111 O48 1.259(18) . ?
C112 C113 1.469(13) . ?
C112 C114 1.492(14) . ?
C112 C115 1.500(14) . ?
C113 H11D 0.96 . ?
C113 H11E 0.96 . ?
C113 H11F 0.96 . ?
C114 H11G 0.96 . ?
C114 H11H 0.96 . ?
C114 H11I 0.96 . ?
C115 H11J 0.96 . ?
C115 H11K 0.96 . ?
C115 H11L 0.96 . ?
C116 C117 1.557(14) . ?
C116 O49 1.15(3) . ?
C116 O50 1.26(3) . ?
C117 C118 1.448(14) . ?
C117 C119 1.474(15) . ?
C117 C120 1.517(15) . ?
C118 H11M 0.96 . ?
C118 H11N 0.96 . ?
C118 H11O 0.96 . ?
C119 H11P 0.96 . ?
C119 H11Q 0.96 . ?
C119 H11R 0.96 . ?
C120 H12A 0.96 . ?
C120 H12B 0.96 . ?
C120 H12C 0.96 . ?
C121 C122 1.557(15) . ?
C121 O51 1.23(2) . ?
C121 O52 1.21(2) . ?
C122 C123 1.467(15) . ?
C122 C124 1.493(15) . ?
C122 C125 1.502(15) . ?
C123 H12D 0.96 . ?
C123 H12E 0.96 . ?
C123 H12F 0.96 . ?
C124 H12G 0.96 . ?
C124 H12H 0.96 . ?
C124 H12I 0.96 . ?
C125 H12J 0.96 . ?
C125 H12K 0.96 . ?
C125 H12L 0.96 . ?
C126 C127 1.548(14) . ?
C126 O53 1.27(2) . ?
C126 O54 1.25(2) . ?
C127 C128 1.472(14) . ?
C127 C129 1.487(15) . ?
C127 C130 1.490(15) . ?
C128 H12M 0.96 . ?
C128 H12N 0.96 . ?
C128 H12O 0.96 . ?
C129 H12P 0.96 . ?
C129 H12Q 0.96 . ?
C129 H12R 0.96 . ?
C130 H13D 0.96 . ?
C130 H13E 0.96 . ?
C130 H13F 0.96 . ?
C131 C132 1.553(14) . ?
C131 O55 1.29(3) . ?
C131 O56 1.25(3) . ?
C132 C133 1.461(15) . ?
C132 C134 1.486(15) . ?
C132 C135 1.517(16) . ?
C133 H13G 0.96 . ?
C133 H13H 0.96 . ?
C133 H13I 0.96 . ?
C134 H13J 0.96 . ?
C134 H13K 0.96 . ?
C134 H13L 0.96 . ?
C135 H13M 0.96 . ?
C135 H13N 0.96 . ?
C135 H13O 0.96 . ?
C136 C137 1.547(14) . ?
C136 O57 1.25(2) . ?
C136 O58 1.22(2) . ?
C137 C138 1.459(15) . ?
C137 C139 1.491(15) . ?
C137 C140 1.501(15) . ?
C138 H13P 0.96 . ?
C138 H13Q 0.96 . ?
C138 H13R 0.96 . ?
C139 H13S 0.96 . ?
C139 H13T 0.96 . ?
C139 H13U 0.96 . ?
C140 H14D 0.96 . ?
C140 H14E 0.96 . ?
C140 H14F 0.96 . ?
C141 C142 1.552(14) . ?
C141 O29 1.27(2) . ?
C141 O30 1.25(2) . ?
C142 C143 1.462(15) . ?
C142 C144 1.485(15) . ?
C142 C145 1.490(15) . ?
C143 H14G 0.96 . ?
C143 H14H 0.96 . ?
C143 H14I 0.96 . ?
C144 H14J 0.96 . ?
C144 H14K 0.96 . ?
C144 H14L 0.96 . ?
C145 H14M 0.96 . ?
C145 H14N 0.96 . ?
C145 H14O 0.96 . ?
C146 H14P 0.97 . ?
C146 H14Q 0.97 . ?
C146 C147 1.37(2) . ?
C146 N1 1.29(2) . ?
C147 H14R 0.96 . ?
C147 H14S 0.96 . ?
C147 H14T 0.96 . ?
C148 H14U 0.97 . ?
C148 H14V 0.97 . ?
C148 C149 1.27(3) . ?
C148 N1 1.30(2) . ?
C149 H14W 0.96 . ?
C149 H14$ 0.96 . ?
C149 H14 0.96 . ?
C150 H15D 0.97 . ?
C150 H15E 0.97 . ?
C150 C151 1.40(2) . ?
C150 N2 1.420(18) . ?
C151 H15F 0.96 . ?
C151 H15G 0.96 . ?
C151 H15H 0.96 . ?
C152 H15I 0.97 . ?
C152 H15J 0.97 . ?
C152 C153 1.47(2) . ?
C152 N2 1.40(2) . ?
C153 H15K 0.96 . ?
C153 H15L 0.96 . ?
C153 H15M 0.96 . ?
Cr1 F5 1.887(9) . ?
Cr1 F6 1.963(9) . ?
Cr1 O22 1.992(13) . ?
Cr1 O24 2.010(15) . ?
Cr1 O25 1.924(14) . ?
Cr1 O27 1.926(13) . ?
Cr2 F6 1.920(9) . ?
Cr2 F7 1.967(12) . ?
Cr2 O18 2.009(16) . ?
Cr2 O20 2.001(17) . ?
Cr2 O21 1.93(2) . ?
Cr2 O23 1.85(2) . ?
Cr3 F7 1.889(9) . ?
Cr3 F8 1.873(11) . ?
Cr3 O14 2.21(2) . ?
Cr3 O16 1.981(17) . ?
Cr3 O17 1.917(18) . ?
Cr3 O19 1.78(2) . ?
Cr4 F8 1.995(10) . ?
Cr4 F9 1.946(10) . ?
Cr4 O10 1.948(19) . ?
Cr4 O12 2.005(16) . ?
Cr4 O13 1.565(12) . ?
Cr4 O15 1.974(17) . ?
Cr5 F9 1.928(12) . ?
Cr5 F10 1.925(9) . ?
Cr5 O6 1.99(2) . ?
Cr5 O8 1.938(15) . ?
Cr5 O9 1.916(17) . ?
Cr5 O11 1.962(19) . ?
Cr6 F10 1.953(10) . ?
Cr6 F11 1.909(9) . ?
Cr6 O1 1.914(15) . ?
Cr6 O3 1.904(19) . ?
Cr6 O5 2.021(15) . ?
Cr6 O7 1.90(2) . ?
Cr7 F14 1.879(10) . ?
Cr7 F15 1.966(10) . ?
Cr7 O52 1.972(15) . ?
Cr7 O54 1.961(14) . ?
Cr7 O55 1.958(16) . ?
Cr7 O57 1.937(17) . ?
Cr8 F15 1.886(10) . ?
Cr8 F16 1.919(11) . ?
Cr8 O48 1.917(15) . ?
Cr8 O50 1.931(16) . ?
Cr8 O51 1.929(17) . ?
Cr8 O53 1.907(15) . ?
Cr9 F16 1.919(11) . ?
Cr9 F17 1.936(11) . ?
Cr9 O44 1.931(18) . ?
Cr9 O46 1.957(14) . ?
Cr9 O47 1.937(12) . ?
Cr9 O49 1.973(19) . ?
Cr10 F17 1.927(10) . ?
Cr10 F18 1.925(10) . ?
Cr10 O40 1.931(13) . ?
Cr10 O42 1.936(17) . ?
Cr10 O43 1.938(18) . ?
Cr10 O45 1.957(13) . ?
Cr11 F18 1.932(11) . ?
Cr11 F19 1.916(10) . ?
Cr11 O36 1.972(17) . ?
Cr11 O38 1.87(2) . ?
Cr11 O39 1.974(15) . ?
Cr11 O41 1.906(18) . ?
Cr12 F19 1.960(9) . ?
Cr12 F20 1.918(8) . ?
Cr12 O31 1.930(14) . ?
Cr12 O33 2.016(18) . ?
Cr12 O35 2.01(2) . ?
Cr12 O37 1.985(14) . ?
F1 Gd1 2.539(9) . ?
F1 Gd2 2.557(9) . ?
F1 Gd3 2.330(9) . ?
F1 Gd4 2.338(9) . ?
F2 Gd1 2.327(11) . ?
F2 Gd2 2.304(10) . ?
F2 Gd3 2.660(14) . ?
F3 Gd1 2.292(8) . ?
F3 Gd3 2.304(8) . ?
F4 Gd2 2.237(9) . ?
F4 Gd3 2.241(8) . ?
F5 Gd3 2.341(7) . ?
F11 Gd1 2.302(8) . ?
F12 Gd1 1.903(18) . ?
F12 Gd4 2.516(15) . ?
F13 Gd2 2.285(8) . ?
F13 Gd4 2.276(8) . ?
F14 Gd4 2.276(11) . ?
F20 Gd2 2.270(8) . ?
F21 Gd1 2.279(12) . ?
F21 Gd2 2.280(12) . ?
F21 Gd4 2.904(17) . ?
Gd1 Gd2 3.6662(16) . ?
Gd1 Gd3 3.7573(16) . ?
Gd1 Gd4 3.7533(17) . ?
Gd1 O2 2.333(13) . ?
Gd1 O4 2.340(13) . ?
Gd2 Gd3 3.7027(15) . ?
Gd2 Gd4 3.7884(17) . ?
Gd2 O32 2.356(12) . ?
Gd2 O34 2.322(13) . ?
Gd3 O26 2.315(12) . ?
Gd3 O28 2.324(11) . ?
Gd3 O29 2.262(13) . ?
Gd4 O30 2.288(16) . ?
Gd4 O56 2.319(14) . ?
Gd4 O58 2.315(13) . ?
N1 H1A 0.9 . ?
N1 H1B 0.9 . ?
N2 H2A 0.9 . ?
N2 H2B 0.9 . ?

loop_
_geom_torsion_atom_site_label_1
_geom_torsion_atom_site_label_2
_geom_torsion_atom_site_label_3
_geom_torsion_atom_site_label_4
_geom_torsion
_geom_torsion_site_symmetry_1
_geom_torsion_site_symmetry_2
_geom_torsion_site_symmetry_3
_geom_torsion_site_symmetry_4
_geom_torsion_publ_flag
C2 C1 O1 Cr6 -175.4(15) . . . . ?
C2 C1 O2 Gd1 -141.0(19) . . . . ?
C7 C6 O3 Cr6 170.1(14) . . . . ?
C7 C6 O4 Gd1 -132.7(13) . . . . ?
C12 C11 O5 Cr6 -169.5(13) . . . . ?
C12 C11 O6 Cr5 -175.0(17) . . . . ?
C17 C16 O7 Cr6 -158.5(19) . . . . ?
C17 C16 O8 Cr5 -175.1(15) . . . . ?
C22 C21 O9 Cr5 150(2) . . . . ?
C22 C21 O10 Cr4 173.6(19) . . . . ?
C27 C26 O11 Cr5 151(2) . . . . ?
C27 C26 O12 Cr4 177.6(13) . . . . ?
C32 C31 O13 Cr4 -157(2) . . . . ?
C32 C31 O14 Cr3 -172.8(12) . . . . ?
C37 C36 O15 Cr4 -163.3(13) . . . . ?
C37 C36 O16 Cr3 -162.2(19) . . . . ?
C42 C41 O17 Cr3 156.4(14) . . . . ?
C42 C41 O18 Cr2 171.8(13) . . . . ?
C47 C46 O19 Cr3 163.9(16) . . . . ?
C47 C46 O20 Cr2 167(2) . . . . ?
C52 C51 O21 Cr2 -165.5(16) . . . . ?
C52 C51 O22 Cr1 -165.5(14) . . . . ?
C57 C56 O23 Cr2 -172.9(18) . . . . ?
C57 C56 O24 Cr1 -165.6(14) . . . . ?
C62 C61 O25 Cr1 173.9(11) . . . . ?
C62 C61 O26 Gd3 141.4(14) . . . . ?
C67 C66 O27 Cr1 -175.2(10) . . . . ?
C67 C66 O28 Gd3 135.4(12) . . . . ?
C72 C71 O31 Cr12 168.6(17) . . . . ?
C72 C71 O32 Gd2 165.3(14) . . . . ?
C77 C76 O33 Cr12 159.3(13) . . . . ?
C77 C76 O34 Gd2 169.3(17) . . . . ?
C82 C81 O35 Cr12 -155.3(13) . . . . ?
C82 C81 O36 Cr11 -163.4(13) . . . . ?
C87 C86 O37 Cr12 -151.7(16) . . . . ?
C87 C86 O38 Cr11 -162.0(15) . . . . ?
C92 C91 O39 Cr11 164.5(12) . . . . ?
C92 C91 O40 Cr10 -172.9(12) . . . . ?
C97 C96 O41 Cr11 -168.2(16) . . . . ?
C97 C96 O42 Cr10 165.9(14) . . . . ?
C102 C101 O43 Cr10 -174.3(16) . . . . ?
C102 C101 O44 Cr9 -172.0(14) . . . . ?
C107 C106 O45 Cr10 -173.6(13) . . . . ?
C107 C106 O46 Cr9 -179.1(13) . . . . ?
C112 C111 O47 Cr9 166.2(12) . . . . ?
C112 C111 O48 Cr8 168.0(12) . . . . ?
C117 C116 O49 Cr9 160.3(15) . . . . ?
C117 C116 O50 Cr8 172.1(13) . . . . ?
C122 C121 O51 Cr8 -174.5(17) . . . . ?
C122 C121 O52 Cr7 -172.4(16) . . . . ?
C127 C126 O53 Cr8 -158(2) . . . . ?
C127 C126 O54 Cr7 170.5(13) . . . . ?
C132 C131 O55 Cr7 152.2(17) . . . . ?
C132 C131 O56 Gd4 159.0(16) . . . . ?
C137 C136 O57 Cr7 -178.9(14) . . . . ?
C137 C136 O58 Gd4 150.1(14) . . . . ?
C142 C141 O29 Gd3 -139.9(16) . . . . ?
C142 C141 O30 Gd4 151.2(18) . . . . ?
C147 C146 N1 C148 175(3) . . . . ?
C149 C148 N1 C146 -177(4) . . . . ?
C151 C150 N2 C152 178.0(19) . . . . ?
C153 C152 N2 C150 -179.3(18) . . . . ?
Cr1 F5 Gd3 F1 166.9(5) . . . . ?
Cr1 F5 Gd3 F2 -113.3(6) . . . . ?
Cr1 F5 Gd3 F3 -150.0(6) . . . . ?
Cr1 F5 Gd3 F4 12.2(12) . . . . ?
Cr1 F5 Gd3 Gd1 -151.5(4) . . . . ?
Cr1 F5 Gd3 Gd2 -124.2(9) . . . . ?
Cr1 F5 Gd3 O26 30.1(6) . . . . ?
Cr1 F5 Gd3 O28 -52.0(5) . . . . ?
Cr1 F5 Gd3 O29 110.2(6) . . . . ?
Cr6 F11 Gd1 F1 -169.7(4) . . . . ?
Cr6 F11 Gd1 F2 103.5(7) . . . . ?
Cr6 F11 Gd1 F3 145.6(6) . . . . ?
Cr6 F11 Gd1 F12 -118.2(6) . . . . ?
Cr6 F11 Gd1 F21 -65.8(11) . . . . ?
Cr6 F11 Gd1 Gd2 147.3(16) . . . . ?
Cr6 F11 Gd1 Gd3 150.6(4) . . . . ?
Cr6 F11 Gd1 Gd4 -125.8(5) . . . . ?
Cr6 F11 Gd1 O2 -29.6(6) . . . . ?
Cr6 F11 Gd1 O4 51.3(6) . . . . ?
Cr7 F14 Gd4 F1 162.8(5) . . . . ?
Cr7 F14 Gd4 F12 51.4(16) . . . . ?
Cr7 F14 Gd4 F13 -142.8(7) . . . . ?
Cr7 F14 Gd4 F21 -120.5(7) . . . . ?
Cr7 F14 Gd4 Gd1 167.4(7) . . . . ?
Cr7 F14 Gd4 Gd2 -151.8(6) . . . . ?
Cr7 F14 Gd4 O30 105.8(8) . . . . ?
Cr7 F14 Gd4 O56 19.8(8) . . . . ?
Cr7 F14 Gd4 O58 -56.7(7) . . . . ?
Cr12 F20 Gd2 F1 177.8(5) . . . . ?
Cr12 F20 Gd2 F2 -89.1(10) . . . . ?
Cr12 F20 Gd2 F4 -131.4(6) . . . . ?
Cr12 F20 Gd2 F13 136.6(6) . . . . ?
Cr12 F20 Gd2 F21 88.7(8) . . . . ?
Cr12 F20 Gd2 Gd1 141.2(11) . . . . ?
Cr12 F20 Gd2 Gd3 -137.7(5) . . . . ?
Cr12 F20 Gd2 Gd4 140.3(5) . . . . ?
Cr12 F20 Gd2 O32 -41.8(6) . . . . ?
Cr12 F20 Gd2 O34 39.2(6) . . . . ?
F1 Gd1 Gd2 F2 -97.5(6) . . . . ?
F1 Gd1 Gd2 F4 -44.3(4) . . . . ?
F1 Gd1 Gd2 F13 46.6(4) . . . . ?
F1 Gd1 Gd2 F20 42.0(16) . . . . ?
F1 Gd1 Gd2 F21 104.5(8) . . . . ?
F1 Gd1 Gd2 Gd3 -44.1(3) . . . . ?
F1 Gd1 Gd2 Gd4 43.0(3) . . . . ?
F1 Gd1 Gd2 O32 -134.7(5) . . . . ?
F1 Gd1 Gd2 O34 141.5(5) . . . . ?
F1 Gd1 Gd3 F2 96.8(5) . . . . ?
F1 Gd1 Gd3 F3 -136.2(6) . . . . ?
F1 Gd1 Gd3 F4 53.0(4) . . . . ?
F1 Gd1 Gd3 F5 -133.7(4) . . . . ?
F1 Gd1 Gd3 Gd2 52.8(3) . . . . ?
F1 Gd1 Gd3 O26 36(2) . . . . ?
F1 Gd1 Gd3 O28 147.7(4) . . . . ?
F1 Gd1 Gd3 O29 -51.5(5) . . . . ?
F1 Gd1 Gd4 F12 133.8(7) . . . . ?
F1 Gd1 Gd4 F13 -54.5(4) . . . . ?
F1 Gd1 Gd4 F14 -5.7(13) . . . . ?
F1 Gd1 Gd4 F21 -93.5(5) . . . . ?
F1 Gd1 Gd4 Gd2 -51.0(3) . . . . ?
F1 Gd1 Gd4 O30 53.7(5) . . . . ?
F1 Gd1 Gd4 O56 140.4(6) . . . . ?
F1 Gd1 Gd4 O58 -138.6(5) . . . . ?
F1 Gd1 O2 C1 119(3) . . . . ?
F1 Gd1 O4 C6 168.8(13) . . . . ?
F1 Gd2 Gd3 F2 -94.3(5) . . . . ?
F1 Gd2 Gd3 F3 -55.8(4) . . . . ?
F1 Gd2 Gd3 F4 129.8(6) . . . . ?
F1 Gd2 Gd3 F5 -80.8(11) . . . . ?
F1 Gd2 Gd3 Gd1 -50.7(3) . . . . ?
F1 Gd2 Gd3 O26 126.7(5) . . . . ?
F1 Gd2 Gd3 O28 -150.3(4) . . . . ?
F1 Gd2 Gd3 O29 42.2(5) . . . . ?
F1 Gd2 Gd4 F12 53.5(4) . . . . ?
F1 Gd2 Gd4 F13 -135.1(6) . . . . ?
F1 Gd2 Gd4 F14 -119.0(4) . . . . ?
F1 Gd2 Gd4 F21 94.3(5) . . . . ?
F1 Gd2 Gd4 Gd1 51.3(3) . . . . ?
F1 Gd2 Gd4 O30 -38.3(5) . . . . ?
F1 Gd2 Gd4 O56 89.8(13) . . . . ?
F1 Gd2 Gd4 O58 162.0(5) . . . . ?
F1 Gd2 O32 C71 168(2) . . . . ?
F1 Gd2 O34 C76 -129(2) . . . . ?
F1 Gd3 O26 C61 -114.8(18) . . . . ?
F1 Gd3 O28 C66 -163.8(13) . . . . ?
F1 Gd3 O29 C141 -21(2) . . . . ?
F1 Gd4 O30 C141 6(2) . . . . ?
F1 Gd4 O56 C131 -116(3) . . . . ?
F1 Gd4 O58 C136 170.7(15) . . . . ?
F2 Gd1 Gd2 F1 97.5(6) . . . . ?
F2 Gd1 Gd2 F4 53.1(6) . . . . ?
F2 Gd1 Gd2 F13 144.1(6) . . . . ?
F2 Gd1 Gd2 F20 139.5(16) . . . . ?
F2 Gd1 Gd2 F21 -158.0(9) . . . . ?
F2 Gd1 Gd2 Gd3 53.4(6) . . . . ?
F2 Gd1 Gd2 Gd4 140.5(6) . . . . ?
F2 Gd1 Gd2 O32 -37.2(7) . . . . ?
F2 Gd1 Gd2 O34 -121.0(7) . . . . ?
F2 Gd1 Gd3 F1 -96.8(5) . . . . ?
F2 Gd1 Gd3 F3 127.0(6) . . . . ?
F2 Gd1 Gd3 F4 -43.8(4) . . . . ?
F2 Gd1 Gd3 F5 129.5(4) . . . . ?
F2 Gd1 Gd3 Gd2 -44.1(4) . . . . ?
F2 Gd1 Gd3 O26 -61(2) . . . . ?
F2 Gd1 Gd3 O28 50.9(5) . . . . ?
F2 Gd1 Gd3 O29 -148.4(5) . . . . ?
F2 Gd1 Gd4 F1 28.2(5) . . . . ?
F2 Gd1 Gd4 F12 162.0(7) . . . . ?
F2 Gd1 Gd4 F13 -26.3(4) . . . . ?
F2 Gd1 Gd4 F14 22.5(14) . . . . ?
F2 Gd1 Gd4 F21 -65.3(5) . . . . ?
F2 Gd1 Gd4 Gd2 -22.8(3) . . . . ?
F2 Gd1 Gd4 O30 81.9(5) . . . . ?
F2 Gd1 Gd4 O56 168.6(6) . . . . ?
F2 Gd1 Gd4 O58 -110.4(5) . . . . ?
F2 Gd1 O2 C1 -160(3) . . . . ?
F2 Gd1 O4 C6 155.2(16) . . . . ?
F2 Gd2 Gd3 F1 94.3(5) . . . . ?
F2 Gd2 Gd3 F3 38.5(4) . . . . ?
F2 Gd2 Gd3 F4 -135.9(6) . . . . ?
F2 Gd2 Gd3 F5 13.5(11) . . . . ?
F2 Gd2 Gd3 Gd1 43.6(4) . . . . ?
F2 Gd2 Gd3 O26 -139.0(5) . . . . ?
F2 Gd2 Gd3 O28 -56.0(5) . . . . ?
F2 Gd2 Gd3 O29 136.5(5) . . . . ?
F2 Gd2 Gd4 F1 -28.3(5) . . . . ?
F2 Gd2 Gd4 F12 25.2(4) . . . . ?
F2 Gd2 Gd4 F13 -163.4(6) . . . . ?
F2 Gd2 Gd4 F14 -147.4(5) . . . . ?
F2 Gd2 Gd4 F21 66.0(5) . . . . ?
F2 Gd2 Gd4 Gd1 23.0(3) . . . . ?
F2 Gd2 Gd4 O30 -66.6(5) . . . . ?
F2 Gd2 Gd4 O56 61.5(13) . . . . ?
F2 Gd2 Gd4 O58 133.7(5) . . . . ?
F2 Gd2 O32 C71 -170(2) . . . . ?
F2 Gd2 O34 C76 155(3) . . . . ?
F2 Gd3 O26 C61 161.3(17) . . . . ?
F2 Gd3 O28 C66 -165.8(14) . . . . ?
F2 Gd3 O29 C141 -14(2) . . . . ?
F3 Gd1 Gd2 F1 49.2(4) . . . . ?
F3 Gd1 Gd2 F2 -48.2(6) . . . . ?
F3 Gd1 Gd2 F4 4.9(4) . . . . ?
F3 Gd1 Gd2 F13 95.8(4) . . . . ?
F3 Gd1 Gd2 F20 91.3(15) . . . . ?
F3 Gd1 Gd2 F21 153.8(8) . . . . ?
F3 Gd1 Gd2 Gd3 5.2(2) . . . . ?
F3 Gd1 Gd2 Gd4 92.3(2) . . . . ?
F3 Gd1 Gd2 O32 -85.5(5) . . . . ?
F3 Gd1 Gd2 O34 -169.3(5) . . . . ?
F3 Gd1 Gd3 F1 136.2(6) . . . . ?
F3 Gd1 Gd3 F2 -127.0(6) . . . . ?
F3 Gd1 Gd3 F4 -170.8(5) . . . . ?
F3 Gd1 Gd3 F5 2.5(5) . . . . ?
F3 Gd1 Gd3 Gd2 -171.0(4) . . . . ?
F3 Gd1 Gd3 O26 172(2) . . . . ?
F3 Gd1 Gd3 O28 -76.1(5) . . . . ?
F3 Gd1 Gd3 O29 84.6(5) . . . . ?
F3 Gd1 Gd4 F1 -42.1(4) . . . . ?
F3 Gd1 Gd4 F12 91.6(6) . . . . ?
F3 Gd1 Gd4 F13 -96.6(3) . . . . ?
F3 Gd1 Gd4 F14 -47.8(13) . . . . ?
F3 Gd1 Gd4 F21 -135.6(4) . . . . ?
F3 Gd1 Gd4 Gd2 -93.1(2) . . . . ?
F3 Gd1 Gd4 O30 11.6(4) . . . . ?
F3 Gd1 Gd4 O56 98.3(5) . . . . ?
F3 Gd1 Gd4 O58 179.3(4) . . . . ?
F3 Gd1 O2 C1 -29(4) . . . . ?
F3 Gd1 O4 C6 -135.1(15) . . . . ?
F3 Gd3 O26 C61 24(2) . . . . ?
F3 Gd3 O28 C66 131.2(14) . . . . ?
F3 Gd3 O29 C141 47(2) . . . . ?
F4 Gd2 Gd3 F1 -129.8(6) . . . . ?
F4 Gd2 Gd3 F2 135.9(6) . . . . ?
F4 Gd2 Gd3 F3 174.4(5) . . . . ?
F4 Gd2 Gd3 F5 149.4(12) . . . . ?
F4 Gd2 Gd3 Gd1 179.5(5) . . . . ?
F4 Gd2 Gd3 O26 -3.1(6) . . . . ?
F4 Gd2 Gd3 O28 79.9(6) . . . . ?
F4 Gd2 Gd3 O29 -87.6(6) . . . . ?
F4 Gd2 Gd4 F1 44.8(4) . . . . ?
F4 Gd2 Gd4 F12 98.3(4) . . . . ?
F4 Gd2 Gd4 F13 -90.2(5) . . . . ?
F4 Gd2 Gd4 F14 -74.2(4) . . . . ?
F4 Gd2 Gd4 F21 139.2(4) . . . . ?
F4 Gd2 Gd4 Gd1 96.1(2) . . . . ?
F4 Gd2 Gd4 O30 6.5(5) . . . . ?
F4 Gd2 Gd4 O56 134.7(13) . . . . ?
F4 Gd2 Gd4 O58 -153.2(4) . . . . ?
F4 Gd2 O32 C71 117(2) . . . . ?
F4 Gd2 O34 C76 28(3) . . . . ?
F4 Gd3 O26 C61 -163.6(19) . . . . ?
F4 Gd3 O28 C66 -100.7(14) . . . . ?
F4 Gd3 O29 C141 -84(2) . . . . ?
F5 Cr1 F6 Cr2 143.4(6) . . . . ?
F5 Cr1 O22 C51 -3E1(4) . . . . ?
F5 Cr1 O24 C56 -124(2) . . . . ?
F5 Cr1 O25 C61 43.0(17) . . . . ?
F5 Cr1 O27 C66 -3.8(16) . . . . ?
F5 Gd3 O26 C61 23.9(18) . . . . ?
F5 Gd3 O28 C66 57.4(14) . . . . ?
F5 Gd3 O29 C141 121(2) . . . . ?
F6 Cr1 F5 Gd3 129.6(5) . . . . ?
F6 Cr1 O22 C51 4(3) . . . . ?
F6 Cr1 O24 C56 -37(2) . . . . ?
F6 Cr1 O25 C61 173(9) . . . . ?
F6 Cr1 O27 C66 -91.1(16) . . . . ?
F6 Cr2 F7 Cr3 -144.2(6) . . . . ?
F6 Cr2 O18 C41 129.8(19) . . . . ?
F6 Cr2 O20 C46 -17E1(10) . . . . ?
F6 Cr2 O21 C51 -48(3) . . . . ?
F6 Cr2 O23 C56 5(3) . . . . ?
F7 Cr2 F6 Cr1 -132.5(6) . . . . ?
F7 Cr2 O18 C41 40.8(19) . . . . ?
F7 Cr2 O20 C46 -12(3) . . . . ?
F7 Cr2 O21 C51 -133(14) . . . . ?
F7 Cr2 O23 C56 94(3) . . . . ?
F7 Cr3 F8 Cr4 150.4(7) . . . . ?
F7 Cr3 O14 C31 -121.3(16) . . . . ?
F7 Cr3 O16 C36 -105(18) . . . . ?
F7 Cr3 O17 C41 7(2) . . . . ?
F7 Cr3 O19 C46 71.4(17) . . . . ?
F8 Cr3 F7 Cr2 130.5(6) . . . . ?
F8 Cr3 O14 C31 -34.9(16) . . . . ?
F8 Cr3 O16 C36 1(4) . . . . ?
F8 Cr3 O17 C41 -80(2) . . . . ?
F8 Cr3 O19 C46 160(2) . . . . ?
F8 Cr4 F9 Cr5 -148.2(5) . . . . ?
F8 Cr4 O10 C21 -102(8) . . . . ?
F8 Cr4 O12 C26 122(3) . . . . ?
F8 Cr4 O13 C31 -7(3) . . . . ?
F8 Cr4 O15 C36 -50.2(17) . . . . ?
F9 Cr4 F8 Cr3 -131.3(6) . . . . ?
F9 Cr4 O10 C21 1(2) . . . . ?
F9 Cr4 O12 C26 35(3) . . . . ?
F9 Cr4 O13 C31 80(3) . . . . ?
F9 Cr4 O15 C36 -7(10) . . . . ?
F9 Cr5 F10 Cr6 145.3(7) . . . . ?
F9 Cr5 O6 C11 144(6) . . . . ?
F9 Cr5 O8 C16 -122(2) . . . . ?
F9 Cr5 O9 C21 55(3) . . . . ?
F9 Cr5 O11 C26 16(3) . . . . ?
F10 Cr5 F9 Cr4 126.8(6) . . . . ?
F10 Cr5 O6 C11 16(4) . . . . ?
F10 Cr5 O8 C16 -34(2) . . . . ?
F10 Cr5 O9 C21 -18E1(10) . . . . ?
F10 Cr5 O11 C26 -72(3) . . . . ?
F10 Cr6 F11 Gd1 -128.7(6) . . . . ?
F10 Cr6 O1 C1 145(9) . . . . ?
F10 Cr6 O3 C6 95.6(19) . . . . ?
F10 Cr6 O5 C11 -39(2) . . . . ?
F10 Cr6 O7 C16 -5(3) . . . . ?
F11 Cr6 F10 Cr5 -134.9(7) . . . . ?
F11 Cr6 O1 C1 -47(2) . . . . ?
F11 Cr6 O3 C6 7.0(19) . . . . ?
F11 Cr6 O5 C11 -13E1(3) . . . . ?
F11 Cr6 O7 C16 83(3) . . . . ?
F11 Gd1 Gd2 F1 48(2) . . . . ?
F11 Gd1 Gd2 F2 -50(2) . . . . ?
F11 Gd1 Gd2 F4 3(2) . . . . ?
F11 Gd1 Gd2 F13 94(2) . . . . ?
F11 Gd1 Gd2 F20 90(2) . . . . ?
F11 Gd1 Gd2 F21 152(2) . . . . ?
F11 Gd1 Gd2 Gd3 3.5(19) . . . . ?
F11 Gd1 Gd2 Gd4 90.6(19) . . . . ?
F11 Gd1 Gd2 O32 -87(2) . . . . ?
F11 Gd1 Gd2 O34 -171(2) . . . . ?
F11 Gd1 Gd3 F1 127.7(4) . . . . ?
F11 Gd1 Gd3 F2 -135.5(4) . . . . ?
F11 Gd1 Gd3 F3 -8.5(5) . . . . ?
F11 Gd1 Gd3 F4 -179.3(4) . . . . ?
F11 Gd1 Gd3 F5 -6.0(3) . . . . ?
F11 Gd1 Gd3 Gd2 -179.5(2) . . . . ?
F11 Gd1 Gd3 O26 163(2) . . . . ?
F11 Gd1 Gd3 O28 -84.6(4) . . . . ?
F11 Gd1 Gd3 O29 76.1(4) . . . . ?
F11 Gd1 Gd4 F1 -121.2(4) . . . . ?
F11 Gd1 Gd4 F12 12.6(6) . . . . ?
F11 Gd1 Gd4 F13 -175.7(4) . . . . ?
F11 Gd1 Gd4 F14 -126.9(13) . . . . ?
F11 Gd1 Gd4 F21 145.4(5) . . . . ?
F11 Gd1 Gd4 Gd2 -172.1(3) . . . . ?
F11 Gd1 Gd4 O30 -67.5(5) . . . . ?
F11 Gd1 Gd4 O56 19.2(5) . . . . ?
F11 Gd1 Gd4 O58 100.2(5) . . . . ?
F11 Gd1 O2 C1 -18(3) . . . . ?
F11 Gd1 O4 C6 -57.5(15) . . . . ?
F12 Gd1 Gd2 F1 -45.9(5) . . . . ?
F12 Gd1 Gd2 F2 -143.4(7) . . . . ?
F12 Gd1 Gd2 F4 -90.2(5) . . . . ?
F12 Gd1 Gd2 F13 0.7(4) . . . . ?
F12 Gd1 Gd2 F20 -3.9(16) . . . . ?
F12 Gd1 Gd2 F21 58.6(8) . . . . ?
F12 Gd1 Gd2 Gd3 -90.0(4) . . . . ?
F12 Gd1 Gd2 Gd4 -2.9(4) . . . . ?
F12 Gd1 Gd2 O32 179.4(5) . . . . ?
F12 Gd1 Gd2 O34 95.6(5) . . . . ?
F12 Gd1 Gd3 F1 44.6(5) . . . . ?
F12 Gd1 Gd3 F2 141.4(5) . . . . ?
F12 Gd1 Gd3 F3 -91.6(6) . . . . ?
F12 Gd1 Gd3 F4 97.6(4) . . . . ?
F12 Gd1 Gd3 F5 -89.1(4) . . . . ?
F12 Gd1 Gd3 Gd2 97.4(4) . . . . ?
F12 Gd1 Gd3 O26 80(2) . . . . ?
F12 Gd1 Gd3 O28 -167.7(4) . . . . ?
F12 Gd1 Gd3 O29 -7.0(5) . . . . ?
F12 Gd1 Gd4 F1 -133.8(7) . . . . ?
F12 Gd1 Gd4 F13 171.7(7) . . . . ?
F12 Gd1 Gd4 F14 -139.5(14) . . . . ?
F12 Gd1 Gd4 F21 132.8(7) . . . . ?
F12 Gd1 Gd4 Gd2 175.3(6) . . . . ?
F12 Gd1 Gd4 O30 -80.1(7) . . . . ?
F12 Gd1 Gd4 O56 6.7(7) . . . . ?
F12 Gd1 Gd4 O58 87.6(7) . . . . ?
F12 Gd1 O2 C1 65(3) . . . . ?
F12 Gd1 O4 C6 -33(2) . . . . ?
F12 Gd4 O30 C141 -55(3) . . . . ?
F12 Gd4 O56 C131 -150(3) . . . . ?
F12 Gd4 O58 C136 -118.8(17) . . . . ?
F13 Gd2 Gd3 F1 -42.6(4) . . . . ?
F13 Gd2 Gd3 F2 -136.9(4) . . . . ?
F13 Gd2 Gd3 F3 -98.4(3) . . . . ?
F13 Gd2 Gd3 F4 87.2(5) . . . . ?
F13 Gd2 Gd3 F5 -123.4(11) . . . . ?
F13 Gd2 Gd3 Gd1 -93.2(2) . . . . ?
F13 Gd2 Gd3 O26 84.1(4) . . . . ?
F13 Gd2 Gd3 O28 167.1(4) . . . . ?
F13 Gd2 Gd3 O29 -0.4(4) . . . . ?
F13 Gd2 Gd4 F1 135.1(6) . . . . ?
F13 Gd2 Gd4 F12 -171.5(5) . . . . ?
F13 Gd2 Gd4 F14 16.0(5) . . . . ?
F13 Gd2 Gd4 F21 -130.6(6) . . . . ?
F13 Gd2 Gd4 Gd1 -173.6(5) . . . . ?
F13 Gd2 Gd4 O30 96.8(6) . . . . ?
F13 Gd2 Gd4 O56 -135.1(14) . . . . ?
F13 Gd2 Gd4 O58 -62.9(6) . . . . ?
F13 Gd2 O32 C71 29(3) . . . . ?
F13 Gd2 O34 C76 -72(3) . . . . ?
F13 Gd4 O30 C141 67(3) . . . . ?
F13 Gd4 O56 C131 65(3) . . . . ?
F13 Gd4 O58 C136 122.8(18) . . . . ?
F14 Cr7 F15 Cr8 140.7(6) . . . . ?
F14 Cr7 O52 C121 -16E1(10) . . . . ?
F14 Cr7 O54 C126 -114(2) . . . . ?
F14 Cr7 O55 C131 58(2) . . . . ?
F14 Cr7 O57 C136 -5(2) . . . . ?
F14 Gd4 O30 C141 141(3) . . . . ?
F14 Gd4 O56 C131 19(3) . . . . ?
F14 Gd4 O58 C136 41.8(17) . . . . ?
F15 Cr7 F14 Gd4 135.5(7) . . . . ?
F15 Cr7 O52 C121 7(3) . . . . ?
F15 Cr7 O54 C126 -25(2) . . . . ?
F15 Cr7 O55 C131 -118(8) . . . . ?
F15 Cr7 O57 C136 -94(2) . . . . ?
F15 Cr8 F16 Cr9 -143.8(6) . . . . ?
F15 Cr8 O48 C111 130.7(17) . . . . ?
F15 Cr8 O50 C116 162(14) . . . . ?
F15 Cr8 O51 C121 -28(3) . . . . ?
F15 Cr8 O53 C126 8(3) . . . . ?
F16 Cr8 F15 Cr7 -136.0(6) . . . . ?
F16 Cr8 O48 C111 42.3(17) . . . . ?
F16 Cr8 O50 C116 6(2) . . . . ?
F16 Cr8 O51 C121 -157(16) . . . . ?
F16 Cr8 O53 C126 96(3) . . . . ?
F16 Cr9 F17 Cr10 139.4(5) . . . . ?
F16 Cr9 O44 C101 -153(7) . . . . ?
F16 Cr9 O46 C106 -118(2) . . . . ?
F16 Cr9 O47 C111 -3.4(18) . . . . ?
F16 Cr9 O49 C116 36(3) . . . . ?
F17 Cr9 F16 Cr8 129.8(6) . . . . ?
F17 Cr9 O44 C101 3(2) . . . . ?
F17 Cr9 O46 C106 -28(2) . . . . ?
F17 Cr9 O47 C111 -93.1(17) . . . . ?
F17 Cr9 O49 C116 -9E1(2) . . . . ?
F17 Cr10 F18 Cr11 -140.5(6) . . . . ?
F17 Cr10 O40 C91 113.9(18) . . . . ?
F17 Cr10 O42 C96 -152(8) . . . . ?
F17 Cr10 O43 C101 -23(3) . . . . ?
F17 Cr10 O45 C106 17(2) . . . . ?
F18 Cr10 F17 Cr9 -136.4(6) . . . . ?
F18 Cr10 O40 C91 25.0(18) . . . . ?
F18 Cr10 O42 C96 -8(2) . . . . ?
F18 Cr10 O43 C101 -148(17) . . . . ?
F18 Cr10 O45 C106 106(2) . . . . ?
F18 Cr11 F19 Cr12 147.7(6) . . . . ?
F18 Cr11 O36 C81 -134.8(18) . . . . ?
F18 Cr11 O38 C86 -176(5) . . . . ?
F18 Cr11 O39 C91 -12.6(18) . . . . ?
F18 Cr11 O41 C96 12(3) . . . . ?
F19 Cr11 F18 Cr10 136.9(5) . . . . ?
F19 Cr11 O36 C81 -47.3(18) . . . . ?
F19 Cr11 O38 C86 -31(3) . . . . ?
F19 Cr11 O39 C91 -100.1(18) . . . . ?
F19 Cr11 O41 C96 -18E1(10) . . . . ?
F19 Cr12 F20 Gd2 -146.6(6) . . . . ?
F19 Cr12 O31 C71 -157(7) . . . . ?
F19 Cr12 O33 C76 132.9(19) . . . . ?
F19 Cr12 O35 C81 -16(2) . . . . ?
F19 Cr12 O37 C86 -39(2) . . . . ?
F20 Cr12 F19 Cr11 -126.6(6) . . . . ?
F20 Cr12 O31 C71 2(3) . . . . ?
F20 Cr12 O33 C76 46(2) . . . . ?
F20 Cr12 O35 C81 71(2) . . . . ?
F20 Cr12 O37 C86 -29(17) . . . . ?
F20 Gd2 Gd3 F1 -118.7(4) . . . . ?
F20 Gd2 Gd3 F2 147.0(4) . . . . ?
F20 Gd2 Gd3 F3 -174.5(3) . . . . ?
F20 Gd2 Gd3 F4 11.2(5) . . . . ?
F20 Gd2 Gd3 F5 160.5(11) . . . . ?
F20 Gd2 Gd3 Gd1 -169.3(2) . . . . ?
F20 Gd2 Gd3 O26 8.0(4) . . . . ?
F20 Gd2 Gd3 O28 91.0(4) . . . . ?
F20 Gd2 Gd3 O29 -76.5(4) . . . . ?
F20 Gd2 Gd4 F1 128.5(4) . . . . ?
F20 Gd2 Gd4 F12 -178.0(4) . . . . ?
F20 Gd2 Gd4 F13 -6.5(5) . . . . ?
F20 Gd2 Gd4 F14 9.5(4) . . . . ?
F20 Gd2 Gd4 F21 -137.2(5) . . . . ?
F20 Gd2 Gd4 Gd1 179.8(3) . . . . ?
F20 Gd2 Gd4 O30 90.2(5) . . . . ?
F20 Gd2 Gd4 O56 -141.7(13) . . . . ?
F20 Gd2 Gd4 O58 -69.5(4) . . . . ?
F20 Gd2 O32 C71 33(2) . . . . ?
F20 Gd2 O34 C76 3(3) . . . . ?
F21 Gd1 Gd2 F1 -104.5(8) . . . . ?
F21 Gd1 Gd2 F2 158.0(9) . . . . ?
F21 Gd1 Gd2 F4 -148.9(8) . . . . ?
F21 Gd1 Gd2 F13 -58.0(8) . . . . ?
F21 Gd1 Gd2 F20 -62.5(17) . . . . ?
F21 Gd1 Gd2 Gd3 -148.6(7) . . . . ?
F21 Gd1 Gd2 Gd4 -61.5(7) . . . . ?
F21 Gd1 Gd2 O32 120.7(8) . . . . ?
F21 Gd1 Gd2 O34 36.9(8) . . . . ?
F21 Gd1 Gd3 F1 -34.7(6) . . . . ?
F21 Gd1 Gd3 F2 62.1(6) . . . . ?
F21 Gd1 Gd3 F3 -170.9(6) . . . . ?
F21 Gd1 Gd3 F4 18.3(5) . . . . ?
F21 Gd1 Gd3 F5 -168.4(5) . . . . ?
F21 Gd1 Gd3 Gd2 18.0(4) . . . . ?
F21 Gd1 Gd3 O26 1(2) . . . . ?
F21 Gd1 Gd3 O28 113.0(5) . . . . ?
F21 Gd1 Gd3 O29 -86.3(5) . . . . ?
F21 Gd1 Gd4 F1 93.5(5) . . . . ?
F21 Gd1 Gd4 F12 -132.8(7) . . . . ?
F21 Gd1 Gd4 F13 39.0(4) . . . . ?
F21 Gd1 Gd4 F14 87.7(14) . . . . ?
F21 Gd1 Gd4 Gd2 42.5(4) . . . . ?
F21 Gd1 Gd4 O30 147.1(5) . . . . ?
F21 Gd1 Gd4 O56 -126.1(6) . . . . ?
F21 Gd1 Gd4 O58 -45.1(5) . . . . ?
F21 Gd1 O2 C1 144(3) . . . . ?
F21 Gd1 O4 C6 91.9(15) . . . . ?
F21 Gd2 Gd3 F1 32.6(5) . . . . ?
F21 Gd2 Gd3 F2 -61.7(6) . . . . ?
F21 Gd2 Gd3 F3 -23.2(5) . . . . ?
F21 Gd2 Gd3 F4 162.4(7) . . . . ?
F21 Gd2 Gd3 F5 -48.2(12) . . . . ?
F21 Gd2 Gd3 Gd1 -18.1(4) . . . . ?
F21 Gd2 Gd3 O26 159.3(6) . . . . ?
F21 Gd2 Gd3 O28 -117.7(5) . . . . ?
F21 Gd2 Gd3 O29 74.8(6) . . . . ?
F21 Gd2 Gd4 F1 -94.3(5) . . . . ?
F21 Gd2 Gd4 F12 -40.9(5) . . . . ?
F21 Gd2 Gd4 F13 130.6(6) . . . . ?
F21 Gd2 Gd4 F14 146.6(5) . . . . ?
F21 Gd2 Gd4 Gd1 -43.0(4) . . . . ?
F21 Gd2 Gd4 O30 -132.6(6) . . . . ?
F21 Gd2 Gd4 O56 -4.5(13) . . . . ?
F21 Gd2 Gd4 O58 67.7(5) . . . . ?
F21 Gd2 O32 C71 -110(2) . . . . ?
F21 Gd2 O34 C76 -146(3) . . . . ?
F21 Gd4 O30 C141 -3(3) . . . . ?
F21 Gd4 O56 C131 169(3) . . . . ?
F21 Gd4 O58 C136 -173.3(18) . . . . ?
Gd1 F1 Gd2 F2 45.2(4) . . . . ?
Gd1 F1 Gd2 F4 129.9(4) . . . . ?
Gd1 F1 Gd2 F13 -126.9(4) . . . . ?
Gd1 F1 Gd2 F20 -171.9(3) . . . . ?
Gd1 F1 Gd2 F21 -40.9(5) . . . . ?
Gd1 F1 Gd2 Gd3 101.4(4) . . . . ?
Gd1 F1 Gd2 Gd4 -101.2(4) . . . . ?
Gd1 F1 Gd2 O32 70.8(6) . . . . ?
Gd1 F1 Gd2 O34 -59.7(7) . . . . ?
Gd1 F1 Gd3 F2 -46.5(3) . . . . ?
Gd1 F1 Gd3 F3 25.0(3) . . . . ?
Gd1 F1 Gd3 F4 -121.3(4) . . . . ?
Gd1 F1 Gd3 F5 69.7(5) . . . . ?
Gd1 F1 Gd3 Gd2 -93.7(4) . . . . ?
Gd1 F1 Gd3 O26 -173.5(4) . . . . ?
Gd1 F1 Gd3 O28 -48.9(6) . . . . ?
Gd1 F1 Gd3 O29 127.5(5) . . . . ?
Gd1 F1 Gd4 F12 -21.8(3) . . . . ?
Gd1 F1 Gd4 F13 119.2(4) . . . . ?
Gd1 F1 Gd4 F14 178.5(4) . . . . ?
Gd1 F1 Gd4 F21 47.5(3) . . . . ?
Gd1 F1 Gd4 Gd2 94.2(4) . . . . ?
Gd1 F1 Gd4 O30 -123.9(5) . . . . ?
Gd1 F1 Gd4 O56 -60.2(7) . . . . ?
Gd1 F1 Gd4 O58 66.9(6) . . . . ?
Gd1 F2 Gd2 F1 -53.1(4) . . . . ?
Gd1 F2 Gd2 F4 -123.7(6) . . . . ?
Gd1 F2 Gd2 F13 -44.6(7) . . . . ?
Gd1 F2 Gd2 F20 -168.1(5) . . . . ?
Gd1 F2 Gd2 F21 13.5(6) . . . . ?
Gd1 F2 Gd2 Gd3 -99.5(5) . . . . ?
Gd1 F2 Gd2 Gd4 -33.6(5) . . . . ?
Gd1 F2 Gd2 O32 144.9(6) . . . . ?
Gd1 F2 Gd2 O34 75.1(7) . . . . ?
Gd1 F2 Gd3 F1 51.6(4) . . . . ?
Gd1 F2 Gd3 F3 -30.6(3) . . . . ?
Gd1 F2 Gd3 F4 131.0(5) . . . . ?
Gd1 F2 Gd3 F5 -70.6(5) . . . . ?
Gd1 F2 Gd3 Gd2 105.8(5) . . . . ?
Gd1 F2 Gd3 O26 169.1(4) . . . . ?
Gd1 F2 Gd3 O28 -130.0(4) . . . . ?
Gd1 F2 Gd3 O29 43.8(6) . . . . ?
Gd1 F3 Gd3 F1 -29.2(4) . . . . ?
Gd1 F3 Gd3 F2 33.0(4) . . . . ?
Gd1 F3 Gd3 F4 11.7(6) . . . . ?
Gd1 F3 Gd3 F5 -177.6(5) . . . . ?
Gd1 F3 Gd3 Gd2 7.7(4) . . . . ?
Gd1 F3 Gd3 O26 -177.4(7) . . . . ?
Gd1 F3 Gd3 O28 109.3(4) . . . . ?
Gd1 F3 Gd3 O29 -101.0(5) . . . . ?
Gd1 F12 Gd4 F1 32.6(5) . . . . ?
Gd1 F12 Gd4 F13 -9.4(7) . . . . ?
Gd1 F12 Gd4 F14 154.6(9) . . . . ?
Gd1 F12 Gd4 F21 -31.4(5) . . . . ?
Gd1 F12 Gd4 Gd2 -4.0(5) . . . . ?
Gd1 F12 Gd4 O30 102.7(6) . . . . ?
Gd1 F12 Gd4 O56 -173.6(7) . . . . ?
Gd1 F12 Gd4 O58 -102.9(7) . . . . ?
Gd1 F21 Gd2 F1 49.7(5) . . . . ?
Gd1 F21 Gd2 F2 -13.9(6) . . . . ?
Gd1 F21 Gd2 F4 39.3(9) . . . . ?
Gd1 F21 Gd2 F13 118.9(7) . . . . ?
Gd1 F21 Gd2 F20 167.3(4) . . . . ?
Gd1 F21 Gd2 Gd3 27.2(6) . . . . ?
Gd1 F21 Gd2 Gd4 93.0(6) . . . . ?
Gd1 F21 Gd2 O32 -77.7(7) . . . . ?
Gd1 F21 Gd2 O34 -143.6(8) . . . . ?
Gd1 F21 Gd4 F1 -53.8(4) . . . . ?
Gd1 F21 Gd4 F12 23.1(4) . . . . ?
Gd1 F21 Gd4 F13 -135.4(5) . . . . ?
Gd1 F21 Gd4 F14 -160.0(4) . . . . ?
Gd1 F21 Gd4 Gd2 -107.2(5) . . . . ?
Gd1 F21 Gd4 O30 -43.2(7) . . . . ?
Gd1 F21 Gd4 O56 71.1(6) . . . . ?
Gd1 F21 Gd4 O58 139.0(5) . . . . ?
Gd1 Gd2 Gd3 F1 50.7(3) . . . . ?
Gd1 Gd2 Gd3 F2 -43.6(4) . . . . ?
Gd1 Gd2 Gd3 F3 -5.1(2) . . . . ?
Gd1 Gd2 Gd3 F4 -179.5(5) . . . . ?
Gd1 Gd2 Gd3 F5 -30.2(11) . . . . ?
Gd1 Gd2 Gd3 O26 177.3(3) . . . . ?
Gd1 Gd2 Gd3 O28 -99.7(3) . . . . ?
Gd1 Gd2 Gd3 O29 92.8(4) . . . . ?
Gd1 Gd2 Gd4 F1 -51.3(3) . . . . ?
Gd1 Gd2 Gd4 F12 2.2(3) . . . . ?
Gd1 Gd2 Gd4 F13 173.6(5) . . . . ?
Gd1 Gd2 Gd4 F14 -170.3(3) . . . . ?
Gd1 Gd2 Gd4 F21 43.0(4) . . . . ?
Gd1 Gd2 Gd4 O30 -89.6(4) . . . . ?
Gd1 Gd2 Gd4 O56 38.5(13) . . . . ?
Gd1 Gd2 Gd4 O58 110.7(3) . . . . ?
Gd1 Gd2 O32 C71 -148(2) . . . . ?
Gd1 Gd2 O34 C76 -167(3) . . . . ?
Gd1 Gd3 O26 C61 -145.9(17) . . . . ?
Gd1 Gd3 O28 C66 165.2(13) . . . . ?
Gd1 Gd3 O29 C141 12(2) . . . . ?
Gd1 Gd4 O30 C141 -28(3) . . . . ?
Gd1 Gd4 O56 C131 -154(3) . . . . ?
Gd1 Gd4 O58 C136 -147.7(17) . . . . ?
Gd2 F1 Gd1 F2 -44.6(4) . . . . ?
Gd2 F1 Gd1 F3 -124.8(4) . . . . ?
Gd2 F1 Gd1 F11 -173.3(3) . . . . ?
Gd2 F1 Gd1 F12 130.0(5) . . . . ?
Gd2 F1 Gd1 F21 40.8(5) . . . . ?
Gd2 F1 Gd1 Gd3 -99.0(4) . . . . ?
Gd2 F1 Gd1 Gd4 101.9(4) . . . . ?
Gd2 F1 Gd1 O2 69.4(7) . . . . ?
Gd2 F1 Gd1 O4 -60.3(6) . . . . ?
Gd2 F1 Gd3 F2 47.2(3) . . . . ?
Gd2 F1 Gd3 F3 118.7(4) . . . . ?
Gd2 F1 Gd3 F4 -27.5(3) . . . . ?
Gd2 F1 Gd3 F5 163.4(3) . . . . ?
Gd2 F1 Gd3 Gd1 93.7(4) . . . . ?
Gd2 F1 Gd3 O26 -79.8(5) . . . . ?
Gd2 F1 Gd3 O28 44.9(6) . . . . ?
Gd2 F1 Gd3 O29 -138.7(5) . . . . ?
Gd2 F1 Gd4 F12 -116.0(4) . . . . ?
Gd2 F1 Gd4 F13 25.0(3) . . . . ?
Gd2 F1 Gd4 F14 84.2(5) . . . . ?
Gd2 F1 Gd4 F21 -46.8(3) . . . . ?
Gd2 F1 Gd4 Gd1 -94.2(4) . . . . ?
Gd2 F1 Gd4 O30 141.8(5) . . . . ?
Gd2 F1 Gd4 O56 -154.4(6) . . . . ?
Gd2 F1 Gd4 O58 -27.3(7) . . . . ?
Gd2 F2 Gd1 F1 53.7(4) . . . . ?
Gd2 F2 Gd1 F3 127.8(6) . . . . ?
Gd2 F2 Gd1 F11 172.1(4) . . . . ?
Gd2 F2 Gd1 F12 47.5(8) . . . . ?
Gd2 F2 Gd1 F21 -13.5(6) . . . . ?
Gd2 F2 Gd1 Gd3 98.5(5) . . . . ?
Gd2 F2 Gd1 Gd4 34.0(5) . . . . ?
Gd2 F2 Gd1 O2 -71.9(7) . . . . ?
Gd2 F2 Gd1 O4 -137.2(6) . . . . ?
Gd2 F2 Gd3 F1 -54.2(4) . . . . ?
Gd2 F2 Gd3 F3 -136.4(5) . . . . ?
Gd2 F2 Gd3 F4 25.3(3) . . . . ?
Gd2 F2 Gd3 F5 -176.4(3) . . . . ?
Gd2 F2 Gd3 Gd1 -105.8(5) . . . . ?
Gd2 F2 Gd3 O26 63.3(6) . . . . ?
Gd2 F2 Gd3 O28 124.2(4) . . . . ?
Gd2 F2 Gd3 O29 -61.9(6) . . . . ?
Gd2 F4 Gd3 F1 34.2(4) . . . . ?
Gd2 F4 Gd3 F2 -28.0(4) . . . . ?
Gd2 F4 Gd3 F3 -7.1(7) . . . . ?
Gd2 F4 Gd3 F5 -165.1(6) . . . . ?
Gd2 F4 Gd3 Gd1 -0.4(4) . . . . ?
Gd2 F4 Gd3 O26 177.1(6) . . . . ?
Gd2 F4 Gd3 O28 -104.7(5) . . . . ?
Gd2 F4 Gd3 O29 102.3(5) . . . . ?
Gd2 F13 Gd4 F1 -30.1(4) . . . . ?
Gd2 F13 Gd4 F12 9.7(6) . . . . ?
Gd2 F13 Gd4 F14 -165.0(5) . . . . ?
Gd2 F13 Gd4 F21 30.6(4) . . . . ?
Gd2 F13 Gd4 Gd1 5.4(4) . . . . ?
Gd2 F13 Gd4 O30 -94.1(6) . . . . ?
Gd2 F13 Gd4 O56 148.9(11) . . . . ?
Gd2 F13 Gd4 O58 118.1(5) . . . . ?
Gd2 F21 Gd1 F1 -50.0(5) . . . . ?
Gd2 F21 Gd1 F2 13.8(6) . . . . ?
Gd2 F21 Gd1 F3 -33.3(9) . . . . ?
Gd2 F21 Gd1 F11 -173.6(5) . . . . ?
Gd2 F21 Gd1 F12 -120.7(7) . . . . ?
Gd2 F21 Gd1 Gd3 -26.8(6) . . . . ?
Gd2 F21 Gd1 Gd4 -93.9(6) . . . . ?
Gd2 F21 Gd1 O2 150.2(8) . . . . ?
Gd2 F21 Gd1 O4 80.8(7) . . . . ?
Gd2 F21 Gd4 F1 53.4(4) . . . . ?
Gd2 F21 Gd4 F12 130.3(5) . . . . ?
Gd2 F21 Gd4 F13 -28.2(3) . . . . ?
Gd2 F21 Gd4 F14 -52.8(6) . . . . ?
Gd2 F21 Gd4 Gd1 107.2(5) . . . . ?
Gd2 F21 Gd4 O30 64.0(6) . . . . ?
Gd2 F21 Gd4 O56 178.3(5) . . . . ?
Gd2 F21 Gd4 O58 -113.8(5) . . . . ?
Gd2 Gd1 Gd3 F1 -52.8(3) . . . . ?
Gd2 Gd1 Gd3 F2 44.1(4) . . . . ?
Gd2 Gd1 Gd3 F3 171.0(4) . . . . ?
Gd2 Gd1 Gd3 F4 0.3(3) . . . . ?
Gd2 Gd1 Gd3 F5 173.6(2) . . . . ?
Gd2 Gd1 Gd3 O26 -17(2) . . . . ?
Gd2 Gd1 Gd3 O28 94.9(3) . . . . ?
Gd2 Gd1 Gd3 O29 -104.3(3) . . . . ?
Gd2 Gd1 Gd4 F1 51.0(3) . . . . ?
Gd2 Gd1 Gd4 F12 -175.3(6) . . . . ?
Gd2 Gd1 Gd4 F13 -3.5(3) . . . . ?
Gd2 Gd1 Gd4 F14 45.2(13) . . . . ?
Gd2 Gd1 Gd4 F21 -42.5(4) . . . . ?
Gd2 Gd1 Gd4 O30 104.6(4) . . . . ?
Gd2 Gd1 Gd4 O56 -168.6(5) . . . . ?
Gd2 Gd1 Gd4 O58 -87.6(4) . . . . ?
Gd2 Gd1 O2 C1 163(3) . . . . ?
Gd2 Gd1 O4 C6 129.7(15) . . . . ?
Gd2 Gd3 O26 C61 -161.8(18) . . . . ?
Gd2 Gd3 O28 C66 -134.4(14) . . . . ?
Gd2 Gd3 O29 C141 -49(2) . . . . ?
Gd2 Gd4 O30 C141 31(3) . . . . ?
Gd2 Gd4 O56 C131 173(2) . . . . ?
Gd2 Gd4 O58 C136 152.8(17) . . . . ?
Gd3 F1 Gd1 F2 54.3(4) . . . . ?
Gd3 F1 Gd1 F3 -25.8(3) . . . . ?
Gd3 F1 Gd1 F11 -74.3(5) . . . . ?
Gd3 F1 Gd1 F12 -131.0(5) . . . . ?
Gd3 F1 Gd1 F21 139.7(6) . . . . ?
Gd3 F1 Gd1 Gd2 99.0(4) . . . . ?
Gd3 F1 Gd1 Gd4 -159.1(5) . . . . ?
Gd3 F1 Gd1 O2 168.4(6) . . . . ?
Gd3 F1 Gd1 O4 38.7(6) . . . . ?
Gd3 F1 Gd2 F2 -56.2(4) . . . . ?
Gd3 F1 Gd2 F4 28.5(3) . . . . ?
Gd3 F1 Gd2 F13 131.7(4) . . . . ?
Gd3 F1 Gd2 F20 86.8(4) . . . . ?
Gd3 F1 Gd2 F21 -142.3(6) . . . . ?
Gd3 F1 Gd2 Gd1 -101.4(4) . . . . ?
Gd3 F1 Gd2 Gd4 157.4(5) . . . . ?
Gd3 F1 Gd2 O32 -30.6(7) . . . . ?
Gd3 F1 Gd2 O34 -161.1(6) . . . . ?
Gd3 F1 Gd4 F12 113.6(9) . . . . ?
Gd3 F1 Gd4 F13 -105.4(9) . . . . ?
Gd3 F1 Gd4 F14 -46.2(10) . . . . ?
Gd3 F1 Gd4 F21 -177.2(10) . . . . ?
Gd3 F1 Gd4 Gd1 135.4(10) . . . . ?
Gd3 F1 Gd4 Gd2 -130.4(10) . . . . ?
Gd3 F1 Gd4 O30 11.5(9) . . . . ?
Gd3 F1 Gd4 O56 75.2(11) . . . . ?
Gd3 F1 Gd4 O58 -157.7(8) . . . . ?
Gd3 F2 Gd1 F1 -44.8(3) . . . . ?
Gd3 F2 Gd1 F3 29.3(3) . . . . ?
Gd3 F2 Gd1 F11 73.6(6) . . . . ?
Gd3 F2 Gd1 F12 -51.0(6) . . . . ?
Gd3 F2 Gd1 F21 -112.0(5) . . . . ?
Gd3 F2 Gd1 Gd2 -98.5(5) . . . . ?
Gd3 F2 Gd1 Gd4 -64.5(3) . . . . ?
Gd3 F2 Gd1 O2 -170.4(4) . . . . ?
Gd3 F2 Gd1 O4 124.3(4) . . . . ?
Gd3 F2 Gd2 F1 46.4(3) . . . . ?
Gd3 F2 Gd2 F4 -24.2(3) . . . . ?
Gd3 F2 Gd2 F13 54.9(5) . . . . ?
Gd3 F2 Gd2 F20 -68.6(8) . . . . ?
Gd3 F2 Gd2 F21 113.0(5) . . . . ?
Gd3 F2 Gd2 Gd1 99.5(5) . . . . ?
Gd3 F2 Gd2 Gd4 65.9(3) . . . . ?
Gd3 F2 Gd2 O32 -115.6(5) . . . . ?
Gd3 F2 Gd2 O34 174.6(4) . . . . ?
Gd3 F3 Gd1 F1 27.3(3) . . . . ?
Gd3 F3 Gd1 F2 -36.6(4) . . . . ?
Gd3 F3 Gd1 F11 172.0(5) . . . . ?
Gd3 F3 Gd1 F12 91.1(5) . . . . ?
Gd3 F3 Gd1 F21 11.4(8) . . . . ?
Gd3 F3 Gd1 Gd2 -7.8(4) . . . . ?
Gd3 F3 Gd1 Gd4 53.8(4) . . . . ?
Gd3 F3 Gd1 O2 -176.9(11) . . . . ?
Gd3 F3 Gd1 O4 -114.5(5) . . . . ?
Gd3 F4 Gd2 F1 -31.8(4) . . . . ?
Gd3 F4 Gd2 F2 31.3(4) . . . . ?
Gd3 F4 Gd2 F13 -93.7(4) . . . . ?
Gd3 F4 Gd2 F20 -170.1(5) . . . . ?
Gd3 F4 Gd2 F21 -21.8(8) . . . . ?
Gd3 F4 Gd2 Gd1 0.4(4) . . . . ?
Gd3 F4 Gd2 Gd4 -59.9(4) . . . . ?
Gd3 F4 Gd2 O32 111.0(5) . . . . ?
Gd3 F4 Gd2 O34 165.7(10) . . . . ?
Gd3 Gd1 Gd2 F1 44.1(3) . . . . ?
Gd3 Gd1 Gd2 F2 -53.4(6) . . . . ?
Gd3 Gd1 Gd2 F4 -0.3(3) . . . . ?
Gd3 Gd1 Gd2 F13 90.6(3) . . . . ?
Gd3 Gd1 Gd2 F20 86.1(15) . . . . ?
Gd3 Gd1 Gd2 F21 148.6(7) . . . . ?
Gd3 Gd1 Gd2 Gd4 87.10(4) . . . . ?
Gd3 Gd1 Gd2 O32 -90.6(4) . . . . ?
Gd3 Gd1 Gd2 O34 -174.5(4) . . . . ?
Gd3 Gd1 Gd4 F1 -13.1(3) . . . . ?
Gd3 Gd1 Gd4 F12 120.7(6) . . . . ?
Gd3 Gd1 Gd4 F13 -67.6(3) . . . . ?
Gd3 Gd1 Gd4 F14 -18.8(13) . . . . ?
Gd3 Gd1 Gd4 F21 -106.5(4) . . . . ?
Gd3 Gd1 Gd4 Gd2 -64.04(3) . . . . ?
Gd3 Gd1 Gd4 O30 40.6(4) . . . . ?
Gd3 Gd1 Gd4 O56 127.3(5) . . . . ?
Gd3 Gd1 Gd4 O58 -151.7(4) . . . . ?
Gd3 Gd1 O2 C1 160.8(19) . . . . ?
Gd3 Gd1 O4 C6 -168.0(15) . . . . ?
Gd3 Gd2 Gd4 F1 14.4(3) . . . . ?
Gd3 Gd2 Gd4 F12 67.9(3) . . . . ?
Gd3 Gd2 Gd4 F13 -120.7(5) . . . . ?
Gd3 Gd2 Gd4 F14 -104.6(3) . . . . ?
Gd3 Gd2 Gd4 F21 108.7(4) . . . . ?
Gd3 Gd2 Gd4 Gd1 65.69(3) . . . . ?
Gd3 Gd2 Gd4 O30 -23.9(4) . . . . ?
Gd3 Gd2 Gd4 O56 104.2(13) . . . . ?
Gd3 Gd2 Gd4 O58 176.4(3) . . . . ?
Gd3 Gd2 O32 C71 149(2) . . . . ?
Gd3 Gd2 O34 C76 171.4(19) . . . . ?
Gd4 F1 Gd1 F2 -146.6(5) . . . . ?
Gd4 F1 Gd1 F3 133.3(4) . . . . ?
Gd4 F1 Gd1 F11 84.8(4) . . . . ?
Gd4 F1 Gd1 F12 28.1(4) . . . . ?
Gd4 F1 Gd1 F21 -61.2(5) . . . . ?
Gd4 F1 Gd1 Gd2 -101.9(4) . . . . ?
Gd4 F1 Gd1 Gd3 159.1(5) . . . . ?
Gd4 F1 Gd1 O2 -32.5(8) . . . . ?
Gd4 F1 Gd1 O4 -162.2(4) . . . . ?
Gd4 F1 Gd2 F2 146.4(5) . . . . ?
Gd4 F1 Gd2 F4 -128.9(4) . . . . ?
Gd4 F1 Gd2 F13 -25.7(3) . . . . ?
Gd4 F1 Gd2 F20 -70.7(5) . . . . ?
Gd4 F1 Gd2 F21 60.3(5) . . . . ?
Gd4 F1 Gd2 Gd1 101.2(4) . . . . ?
Gd4 F1 Gd2 Gd3 -157.4(5) . . . . ?
Gd4 F1 Gd2 O32 172.0(5) . . . . ?
Gd4 F1 Gd2 O34 41.5(7) . . . . ?
Gd4 F1 Gd3 F2 178.2(10) . . . . ?
Gd4 F1 Gd3 F3 -110.3(9) . . . . ?
Gd4 F1 Gd3 F4 103.4(9) . . . . ?
Gd4 F1 Gd3 F5 -65.6(10) . . . . ?
Gd4 F1 Gd3 Gd1 -135.3(10) . . . . ?
Gd4 F1 Gd3 Gd2 131.0(10) . . . . ?
Gd4 F1 Gd3 O26 51.2(10) . . . . ?
Gd4 F1 Gd3 O28 175.8(7) . . . . ?
Gd4 F1 Gd3 O29 -7.8(8) . . . . ?
Gd4 F12 Gd1 F1 -28.5(4) . . . . ?
Gd4 F12 Gd1 F2 -22.7(8) . . . . ?
Gd4 F12 Gd1 F3 -91.3(5) . . . . ?
Gd4 F12 Gd1 F11 -168.9(6) . . . . ?
Gd4 F12 Gd1 F21 35.3(5) . . . . ?
Gd4 F12 Gd1 Gd2 4.2(5) . . . . ?
Gd4 F12 Gd1 Gd3 -55.9(5) . . . . ?
Gd4 F12 Gd1 O2 113.6(6) . . . . ?
Gd4 F12 Gd1 O4 167.7(8) . . . . ?
Gd4 F13 Gd2 F1 28.2(4) . . . . ?
Gd4 F13 Gd2 F2 20.0(7) . . . . ?
Gd4 F13 Gd2 F4 90.1(4) . . . . ?
Gd4 F13 Gd2 F20 173.7(5) . . . . ?
Gd4 F13 Gd2 F21 -37.0(5) . . . . ?
Gd4 F13 Gd2 Gd1 -5.5(4) . . . . ?
Gd4 F13 Gd2 Gd3 55.9(4) . . . . ?
Gd4 F13 Gd2 O32 177.4(9) . . . . ?
Gd4 F13 Gd2 O34 -112.1(5) . . . . ?
Gd4 F21 Gd1 F1 43.9(3) . . . . ?
Gd4 F21 Gd1 F2 107.7(4) . . . . ?
Gd4 F21 Gd1 F3 60.6(6) . . . . ?
Gd4 F21 Gd1 F11 -79.8(9) . . . . ?
Gd4 F21 Gd1 F12 -26.9(4) . . . . ?
Gd4 F21 Gd1 Gd2 93.9(6) . . . . ?
Gd4 F21 Gd1 Gd3 67.1(2) . . . . ?
Gd4 F21 Gd1 O2 -115.9(5) . . . . ?
Gd4 F21 Gd1 O4 174.7(4) . . . . ?
Gd4 F21 Gd2 F1 -43.4(3) . . . . ?
Gd4 F21 Gd2 F2 -107.0(4) . . . . ?
Gd4 F21 Gd2 F4 -53.7(6) . . . . ?
Gd4 F21 Gd2 F13 25.9(3) . . . . ?
Gd4 F21 Gd2 F20 74.2(6) . . . . ?
Gd4 F21 Gd2 Gd1 -93.0(6) . . . . ?
Gd4 F21 Gd2 Gd3 -65.8(3) . . . . ?
Gd4 F21 Gd2 O32 -170.7(4) . . . . ?
Gd4 F21 Gd2 O34 123.3(5) . . . . ?
Gd4 Gd1 Gd2 F1 -43.0(3) . . . . ?
Gd4 Gd1 Gd2 F2 -140.5(6) . . . . ?
Gd4 Gd1 Gd2 F4 -87.4(3) . . . . ?
Gd4 Gd1 Gd2 F13 3.5(3) . . . . ?
Gd4 Gd1 Gd2 F20 -1.0(15) . . . . ?
Gd4 Gd1 Gd2 F21 61.5(7) . . . . ?
Gd4 Gd1 Gd2 Gd3 -87.10(4) . . . . ?
Gd4 Gd1 Gd2 O32 -177.8(4) . . . . ?
Gd4 Gd1 Gd2 O34 98.4(4) . . . . ?
Gd4 Gd1 Gd3 F1 13.1(3) . . . . ?
Gd4 Gd1 Gd3 F2 110.0(4) . . . . ?
Gd4 Gd1 Gd3 F3 -123.0(4) . . . . ?
Gd4 Gd1 Gd3 F4 66.2(3) . . . . ?
Gd4 Gd1 Gd3 F5 -120.5(2) . . . . ?
Gd4 Gd1 Gd3 Gd2 65.93(3) . . . . ?
Gd4 Gd1 Gd3 O26 49(2) . . . . ?
Gd4 Gd1 Gd3 O28 160.8(3) . . . . ?
Gd4 Gd1 Gd3 O29 -38.4(3) . . . . ?
Gd4 Gd1 O2 C1 99(3) . . . . ?
Gd4 Gd1 O4 C6 111.0(18) . . . . ?
Gd4 Gd2 Gd3 F1 -14.0(3) . . . . ?
Gd4 Gd2 Gd3 F2 -108.3(4) . . . . ?
Gd4 Gd2 Gd3 F3 -69.8(2) . . . . ?
Gd4 Gd2 Gd3 F4 115.8(5) . . . . ?
Gd4 Gd2 Gd3 F5 -94.8(11) . . . . ?
Gd4 Gd2 Gd3 Gd1 -64.64(3) . . . . ?
Gd4 Gd2 Gd3 O26 112.7(3) . . . . ?
Gd4 Gd2 Gd3 O28 -164.3(3) . . . . ?
Gd4 Gd2 Gd3 O29 28.2(4) . . . . ?
Gd4 Gd2 O32 C71 -160(2) . . . . ?
Gd4 Gd2 O34 C76 -104(3) . . . . ?
O1 C1 C2 C3 172(2) . . . . ?
O1 C1 C2 C4 48(3) . . . . ?
O1 C1 C2 C5 -70(3) . . . . ?
O1 C1 O2 Gd1 26(5) . . . . ?
O1 Cr6 F10 Cr5 32(10) . . . . ?
O1 Cr6 F11 Gd1 52.2(8) . . . . ?
O1 Cr6 O3 C6 -88.7(19) . . . . ?
O1 Cr6 O5 C11 140(2) . . . . ?
O1 Cr6 O7 C16 179(3) . . . . ?
O2 C1 C2 C3 -20(3) . . . . ?
O2 C1 C2 C4 -145(3) . . . . ?
O2 C1 C2 C5 98(3) . . . . ?
O2 C1 O1 Cr6 17(4) . . . . ?
O2 Gd1 Gd2 F1 -135.6(5) . . . . ?
O2 Gd1 Gd2 F2 127.0(7) . . . . ?
O2 Gd1 Gd2 F4 -179.9(5) . . . . ?
O2 Gd1 Gd2 F13 -89.0(5) . . . . ?
O2 Gd1 Gd2 F20 -93.5(16) . . . . ?
O2 Gd1 Gd2 F21 -31.0(8) . . . . ?
O2 Gd1 Gd2 Gd3 -179.6(5) . . . . ?
O2 Gd1 Gd2 Gd4 -92.5(5) . . . . ?
O2 Gd1 Gd2 O32 89.7(6) . . . . ?
O2 Gd1 Gd2 O34 5.9(6) . . . . ?
O2 Gd1 Gd3 F1 -51(2) . . . . ?
O2 Gd1 Gd3 F2 46(2) . . . . ?
O2 Gd1 Gd3 F3 173(2) . . . . ?
O2 Gd1 Gd3 F4 2(2) . . . . ?
O2 Gd1 Gd3 F5 175(2) . . . . ?
O2 Gd1 Gd3 Gd2 2(2) . . . . ?
O2 Gd1 Gd3 O26 -15(3) . . . . ?
O2 Gd1 Gd3 O28 97(2) . . . . ?
O2 Gd1 Gd3 O29 -102(2) . . . . ?
O2 Gd1 Gd4 F1 157.3(5) . . . . ?
O2 Gd1 Gd4 F12 -69.0(7) . . . . ?
O2 Gd1 Gd4 F13 102.8(5) . . . . ?
O2 Gd1 Gd4 F14 151.5(14) . . . . ?
O2 Gd1 Gd4 F21 63.8(6) . . . . ?
O2 Gd1 Gd4 Gd2 106.3(4) . . . . ?
O2 Gd1 Gd4 O30 -149.1(6) . . . . ?
O2 Gd1 Gd4 O56 -62.3(6) . . . . ?
O2 Gd1 Gd4 O58 18.7(6) . . . . ?
O2 Gd1 O4 C6 22.5(15) . . . . ?
O3 C6 C7 C8 -119(2) . . . . ?
O3 C6 C7 C9 2(3) . . . . ?
O3 C6 C7 C10 124(2) . . . . ?
O3 C6 O4 Gd1 48(3) . . . . ?
O3 Cr6 F10 Cr5 130.1(7) . . . . ?
O3 Cr6 F11 Gd1 -40.4(6) . . . . ?
O3 Cr6 O1 C1 48(2) . . . . ?
O3 Cr6 O5 C11 -128(2) . . . . ?
O3 Cr6 O7 C16 -100(6) . . . . ?
O4 C6 C7 C8 61(2) . . . . ?
O4 C6 C7 C9 -177.9(19) . . . . ?
O4 C6 C7 C10 -55(2) . . . . ?
O4 C6 O3 Cr6 -10(3) . . . . ?
O4 Gd1 Gd2 F1 141.6(5) . . . . ?
O4 Gd1 Gd2 F2 44.1(7) . . . . ?
O4 Gd1 Gd2 F4 97.3(4) . . . . ?
O4 Gd1 Gd2 F13 -171.8(4) . . . . ?
O4 Gd1 Gd2 F20 -176.4(16) . . . . ?
O4 Gd1 Gd2 F21 -113.9(8) . . . . ?
O4 Gd1 Gd2 Gd3 97.5(4) . . . . ?
O4 Gd1 Gd2 Gd4 -175.4(4) . . . . ?
O4 Gd1 Gd2 O32 6.9(5) . . . . ?
O4 Gd1 Gd2 O34 -76.9(5) . . . . ?
O4 Gd1 Gd3 F1 -153.7(5) . . . . ?
O4 Gd1 Gd3 F2 -56.9(5) . . . . ?
O4 Gd1 Gd3 F3 70.1(5) . . . . ?
O4 Gd1 Gd3 F4 -100.7(4) . . . . ?
O4 Gd1 Gd3 F5 72.6(4) . . . . ?
O4 Gd1 Gd3 Gd2 -100.9(3) . . . . ?
O4 Gd1 Gd3 O26 -118(2) . . . . ?
O4 Gd1 Gd3 O28 -6.0(4) . . . . ?
O4 Gd1 Gd3 O29 154.7(4) . . . . ?
O4 Gd1 Gd4 F1 71.4(16) . . . . ?
O4 Gd1 Gd4 F12 -154.8(17) . . . . ?
O4 Gd1 Gd4 F13 16.9(16) . . . . ?
O4 Gd1 Gd4 F14 66(2) . . . . ?
O4 Gd1 Gd4 F21 -22.0(16) . . . . ?
O4 Gd1 Gd4 Gd2 20.5(16) . . . . ?
O4 Gd1 Gd4 O30 125.1(16) . . . . ?
O4 Gd1 Gd4 O56 -148.1(17) . . . . ?
O4 Gd1 Gd4 O58 -67.2(16) . . . . ?
O4 Gd1 O2 C1 -94(3) . . . . ?
O5 C11 C12 C13 52(3) . . . . ?
O5 C11 C12 C14 174(2) . . . . ?
O5 C11 C12 C15 -67(3) . . . . ?
O5 C11 O6 Cr5 -11(6) . . . . ?
O5 Cr6 F10 Cr5 46.2(9) . . . . ?
O5 Cr6 F11 Gd1 -4E1(3) . . . . ?
O5 Cr6 O1 C1 131(2) . . . . ?
O5 Cr6 O3 C6 -173.0(19) . . . . ?
O5 Cr6 O7 C16 -97(3) . . . . ?
O6 C11 C12 C13 -141(3) . . . . ?
O6 C11 C12 C14 -18(3) . . . . ?
O6 C11 C12 C15 100(3) . . . . ?
O6 C11 O5 Cr6 26(5) . . . . ?
O6 Cr5 F9 Cr4 -1(8) . . . . ?
O6 Cr5 F10 Cr6 -39.1(10) . . . . ?
O6 Cr5 O8 C16 61(2) . . . . ?
O6 Cr5 O9 C21 -120(3) . . . . ?
O6 Cr5 O11 C26 -167(3) . . . . ?
O7 C16 C17 C18 -146(3) . . . . ?
O7 C16 C17 C19 92(3) . . . . ?
O7 C16 C17 C20 -26(4) . . . . ?
O7 C16 O8 Cr5 -2(5) . . . . ?
O7 Cr6 F10 Cr5 -41.1(9) . . . . ?
O7 Cr6 F11 Gd1 139.0(7) . . . . ?
O7 Cr6 O1 C1 -141(2) . . . . ?
O7 Cr6 O3 C6 -170(4) . . . . ?
O7 Cr6 O5 C11 53(2) . . . . ?
O8 C16 C17 C18 27(3) . . . . ?
O8 C16 C17 C19 -95(3) . . . . ?
O8 C16 C17 C20 147(3) . . . . ?
O8 C16 O7 Cr6 29(5) . . . . ?
O8 Cr5 F9 Cr4 -142.0(6) . . . . ?
O8 Cr5 F10 Cr6 54.0(8) . . . . ?
O8 Cr5 O6 C11 -75(4) . . . . ?
O8 Cr5 O9 C21 147(3) . . . . ?
O8 Cr5 O11 C26 -160(6) . . . . ?
O9 C21 C22 C23 20(3) . . . . ?
O9 C21 C22 C24 -103(3) . . . . ?
O9 C21 C22 C25 138(3) . . . . ?
O9 C21 O10 Cr4 -11(4) . . . . ?
O9 Cr5 F9 Cr4 -54.0(8) . . . . ?
O9 Cr5 F10 Cr6 2E1(5) . . . . ?
O9 Cr5 O6 C11 -163(4) . . . . ?
O9 Cr5 O8 C16 145(2) . . . . ?
O9 Cr5 O11 C26 109(3) . . . . ?
O10 C21 C22 C23 -164(2) . . . . ?
O10 C21 C22 C24 73(3) . . . . ?
O10 C21 C22 C25 -46(2) . . . . ?
O10 C21 O9 Cr5 -25(4) . . . . ?
O10 Cr4 F8 Cr3 -28(9) . . . . ?
O10 Cr4 F9 Cr5 36.4(9) . . . . ?
O10 Cr4 O12 C26 -60(3) . . . . ?
O10 Cr4 O13 C31 175(3) . . . . ?
O10 Cr4 O15 C36 125.3(19) . . . . ?
O11 C26 C27 C28 124(4) . . . . ?
O11 C26 C27 C29 -113(4) . . . . ?
O11 C26 C27 C30 2(4) . . . . ?
O11 C26 O12 Cr4 13(5) . . . . ?
O11 Cr5 F9 Cr4 38.3(8) . . . . ?
O11 Cr5 F10 Cr6 -120.2(9) . . . . ?
O11 Cr5 O6 C11 104(4) . . . . ?
O11 Cr5 O8 C16 55(8) . . . . ?
O11 Cr5 O9 C21 -39(3) . . . . ?
O12 C26 C27 C28 -41(3) . . . . ?
O12 C26 C27 C29 82(3) . . . . ?
O12 C26 C27 C30 -163(3) . . . . ?
O12 C26 O11 Cr5 -47(6) . . . . ?
O12 Cr4 F8 Cr3 136.0(7) . . . . ?
O12 Cr4 F9 Cr5 -54.3(7) . . . . ?
O12 Cr4 O10 C21 94(2) . . . . ?
O12 Cr4 O13 C31 65(10) . . . . ?
O12 Cr4 O15 C36 -144.2(18) . . . . ?
O13 C31 C32 C33 64(3) . . . . ?
O13 C31 C32 C34 -56(3) . . . . ?
O13 C31 C32 C35 -176(2) . . . . ?
O13 C31 O14 Cr3 4(3) . . . . ?
O13 Cr4 F8 Cr3 -49.2(7) . . . . ?
O13 Cr4 F9 Cr5 127.0(8) . . . . ?
O13 Cr4 O10 C21 -81(2) . . . . ?
O13 Cr4 O12 C26 50(10) . . . . ?
O13 Cr4 O15 C36 34.2(19) . . . . ?
O14 C31 C32 C33 -119(2) . . . . ?
O14 C31 C32 C34 121(2) . . . . ?
O14 C31 C32 C35 1(2) . . . . ?
O14 C31 O13 Cr4 27(4) . . . . ?
O14 Cr3 F7 Cr2 -143.4(8) . . . . ?
O14 Cr3 F8 Cr4 61.6(7) . . . . ?
O14 Cr3 O16 C36 -85(4) . . . . ?
O14 Cr3 O17 C41 -126(8) . . . . ?
O14 Cr3 O19 C46 159.1(17) . . . . ?
O15 C36 C37 C38 -145(2) . . . . ?
O15 C36 C37 C39 92(2) . . . . ?
O15 C36 C37 C40 -24(3) . . . . ?
O15 C36 O16 Cr3 -8(6) . . . . ?
O15 Cr4 F8 Cr3 46.1(8) . . . . ?
O15 Cr4 F9 Cr5 168(9) . . . . ?
O15 Cr4 O10 C21 -176(2) . . . . ?
O15 Cr4 O12 C26 -147(3) . . . . ?
O15 Cr4 O13 C31 -97(3) . . . . ?
O16 C36 C37 C38 14(4) . . . . ?
O16 C36 C37 C39 -109(3) . . . . ?
O16 C36 C37 C40 135(3) . . . . ?
O16 C36 O15 Cr4 40(4) . . . . ?
O16 Cr3 F7 Cr2 -124(19) . . . . ?
O16 Cr3 F8 Cr4 -27.5(9) . . . . ?
O16 Cr3 O14 C31 59.4(17) . . . . ?
O16 Cr3 O17 C41 -174(2) . . . . ?
O16 Cr3 O19 C46 -110.4(18) . . . . ?
O17 C41 C42 C43 165(2) . . . . ?
O17 C41 C42 C44 40(3) . . . . ?
O17 C41 C42 C45 -77(3) . . . . ?
O17 C41 O18 Cr2 -4(4) . . . . ?
O17 Cr3 F7 Cr2 40.3(7) . . . . ?
O17 Cr3 F8 Cr4 -114.7(7) . . . . ?
O17 Cr3 O14 C31 12(9) . . . . ?
O17 Cr3 O16 C36 91(4) . . . . ?
O17 Cr3 O19 C46 -24.7(18) . . . . ?
O18 C41 C42 C43 -12(3) . . . . ?
O18 C41 C42 C44 -136(2) . . . . ?
O18 C41 C42 C45 107(2) . . . . ?
O18 C41 O17 Cr3 -27(4) . . . . ?
O18 Cr2 F6 Cr1 137.8(7) . . . . ?
O18 Cr2 F7 Cr3 -55.4(7) . . . . ?
O18 Cr2 O20 C46 78(3) . . . . ?
O18 Cr2 O21 C51 -136(3) . . . . ?
O18 Cr2 O23 C56 15E1(4) . . . . ?
O19 C46 C47 C48 52(3) . . . . ?
O19 C46 C47 C49 178(3) . . . . ?
O19 C46 C47 C50 -66(3) . . . . ?
O19 C46 O20 Cr2 28(4) . . . . ?
O19 Cr3 F7 Cr2 -66.5(13) . . . . ?
O19 Cr3 F8 Cr4 61(3) . . . . ?
O19 Cr3 O14 C31 144.8(18) . . . . ?
O19 Cr3 O16 C36 -162(4) . . . . ?
O19 Cr3 O17 C41 102(2) . . . . ?
O20 C46 C47 C48 -91(3) . . . . ?
O20 C46 C47 C49 36(3) . . . . ?
O20 C46 C47 C50 151(3) . . . . ?
O20 C46 O19 Cr3 -64(3) . . . . ?
O20 Cr2 F6 Cr1 3E1(3) . . . . ?
O20 Cr2 F7 Cr3 36.2(9) . . . . ?
O20 Cr2 O18 C41 -52(2) . . . . ?
O20 Cr2 O21 C51 132(3) . . . . ?
O20 Cr2 O23 C56 -173(3) . . . . ?
O21 C51 C52 C53 -40(3) . . . . ?
O21 C51 C52 C54 -163(2) . . . . ?
O21 C51 C52 C55 79(3) . . . . ?
O21 C51 O22 Cr1 2(5) . . . . ?
O21 Cr2 F6 Cr1 49.8(9) . . . . ?
O21 Cr2 F7 Cr3 -59(15) . . . . ?
O21 Cr2 O18 C41 -139.4(19) . . . . ?
O21 Cr2 O20 C46 166(3) . . . . ?
O21 Cr2 O23 C56 -86(3) . . . . ?
O22 C51 C52 C53 129(2) . . . . ?
O22 C51 C52 C54 6(3) . . . . ?
O22 C51 C52 C55 -112(2) . . . . ?
O22 C51 O21 Cr2 26(5) . . . . ?
O22 Cr1 F5 Gd3 16E1(10) . . . . ?
O22 Cr1 F6 Cr2 -36.2(8) . . . . ?
O22 Cr1 O24 C56 55(2) . . . . ?
O22 Cr1 O25 C61 -137.5(17) . . . . ?
O22 Cr1 O27 C66 176.9(16) . . . . ?
O23 C56 C57 C58 82(3) . . . . ?
O23 C56 C57 C59 -156(3) . . . . ?
O23 C56 C57 C60 -39(3) . . . . ?
O23 C56 O24 Cr1 11(4) . . . . ?
O23 Cr2 F6 Cr1 -42.9(8) . . . . ?
O23 Cr2 F7 Cr3 123.5(7) . . . . ?
O23 Cr2 O18 C41 -2E1(4) . . . . ?
O23 Cr2 O20 C46 -102(3) . . . . ?
O23 Cr2 O21 C51 45(3) . . . . ?
O24 C56 C57 C58 -101(2) . . . . ?
O24 C56 C57 C59 21(3) . . . . ?
O24 C56 C57 C60 138(2) . . . . ?
O24 C56 O23 Cr2 11(5) . . . . ?
O24 Cr1 F5 Gd3 -141.8(6) . . . . ?
O24 Cr1 F6 Cr2 52.6(7) . . . . ?
O24 Cr1 O22 C51 -85(3) . . . . ?
O24 Cr1 O25 C61 133.6(17) . . . . ?
O24 Cr1 O27 C66 -171(5) . . . . ?
O25 C61 C62 C63 -87(2) . . . . ?
O25 C61 C62 C64 150.5(18) . . . . ?
O25 C61 C62 C65 30(2) . . . . ?
O25 C61 O26 Gd3 -40(3) . . . . ?
O25 Cr1 F5 Gd3 -52.9(7) . . . . ?
O25 Cr1 F6 Cr2 13(10) . . . . ?
O25 Cr1 O22 C51 -174(3) . . . . ?
O25 Cr1 O24 C56 141(2) . . . . ?
O25 Cr1 O27 C66 91.3(16) . . . . ?
O26 C61 C62 C63 92(2) . . . . ?
O26 C61 C62 C64 -31(2) . . . . ?
O26 C61 C62 C65 -151.2(19) . . . . ?
O26 C61 O25 Cr1 -5(3) . . . . ?
O26 Gd3 O28 C66 -22.7(14) . . . . ?
O26 Gd3 O29 C141 -160(2) . . . . ?
O27 C66 C67 C68 -116.7(17) . . . . ?
O27 C66 C67 C69 8(2) . . . . ?
O27 C66 C67 C70 125.5(18) . . . . ?
O27 C66 O28 Gd3 -45(2) . . . . ?
O27 Cr1 F5 Gd3 39.6(6) . . . . ?
O27 Cr1 F6 Cr2 -120.8(6) . . . . ?
O27 Cr1 O22 C51 94(3) . . . . ?
O27 Cr1 O24 C56 43(6) . . . . ?
O27 Cr1 O25 C61 -53.0(17) . . . . ?
O28 C66 C67 C68 63.0(19) . . . . ?
O28 C66 C67 C69 -172.4(16) . . . . ?
O28 C66 C67 C70 -55(2) . . . . ?
O28 C66 O27 Cr1 5(3) . . . . ?
O28 Gd3 O26 C61 100.4(19) . . . . ?
O28 Gd3 O29 C141 154.7(17) . . . . ?
O29 C141 C142 C143 70(2) . . . . ?
O29 C141 C142 C144 -51(3) . . . . ?
O29 C141 C142 C145 -171(2) . . . . ?
O29 C141 O30 Gd4 -26(4) . . . . ?
O29 Gd3 O26 C61 -56.9(19) . . . . ?
O29 Gd3 O28 C66 22.8(18) . . . . ?
O30 C141 C142 C143 -108(3) . . . . ?
O30 C141 C142 C144 132(3) . . . . ?
O30 C141 C142 C145 12(3) . . . . ?
O30 C141 O29 Gd3 37(3) . . . . ?
O30 Gd4 O56 C131 -56(3) . . . . ?
O30 Gd4 O58 C136 10(2) . . . . ?
O31 C71 C72 C73 171(2) . . . . ?
O31 C71 C72 C74 47(3) . . . . ?
O31 C71 C72 C75 -68(3) . . . . ?
O31 C71 O32 Gd2 -10(5) . . . . ?
O31 Cr12 F19 Cr11 33(9) . . . . ?
O31 Cr12 F20 Gd2 35.3(9) . . . . ?
O31 Cr12 O33 C76 -52(2) . . . . ?
O31 Cr12 O35 C81 169(2) . . . . ?
O31 Cr12 O37 C86 139(2) . . . . ?
O32 C71 C72 C73 -5(3) . . . . ?
O32 C71 C72 C74 -128(2) . . . . ?
O32 C71 C72 C75 117(2) . . . . ?
O32 C71 O31 Cr12 -16(5) . . . . ?
O32 Gd2 Gd3 F1 158.7(5) . . . . ?
O32 Gd2 Gd3 F2 64.4(5) . . . . ?
O32 Gd2 Gd3 F3 102.9(4) . . . . ?
O32 Gd2 Gd3 F4 -71.5(6) . . . . ?
O32 Gd2 Gd3 F5 77.8(11) . . . . ?
O32 Gd2 Gd3 Gd1 108.0(3) . . . . ?
O32 Gd2 Gd3 O26 -74.7(5) . . . . ?
O32 Gd2 Gd3 O28 8.3(4) . . . . ?
O32 Gd2 Gd3 O29 -159.2(5) . . . . ?
O32 Gd2 Gd4 F1 -38(2) . . . . ?
O32 Gd2 Gd4 F12 15(2) . . . . ?
O32 Gd2 Gd4 F13 -173(2) . . . . ?
O32 Gd2 Gd4 F14 -157(2) . . . . ?
O32 Gd2 Gd4 F21 56(2) . . . . ?
O32 Gd2 Gd4 Gd1 13(2) . . . . ?
O32 Gd2 Gd4 O30 -76(2) . . . . ?
O32 Gd2 Gd4 O56 52(3) . . . . ?
O32 Gd2 Gd4 O58 124(2) . . . . ?
O32 Gd2 O34 C76 84(3) . . . . ?
O33 C76 C77 C78 38(3) . . . . ?
O33 C76 C77 C79 159(3) . . . . ?
O33 C76 C77 C80 -85(3) . . . . ?
O33 C76 O34 Gd2 -12(4) . . . . ?
O33 Cr12 F19 Cr11 140.7(7) . . . . ?
O33 Cr12 F20 Gd2 -57.6(7) . . . . ?
O33 Cr12 O31 C71 95(3) . . . . ?
O33 Cr12 O35 C81 -12E1(3) . . . . ?
O33 Cr12 O37 C86 -128(2) . . . . ?
O34 C76 C77 C78 -143(2) . . . . ?
O34 C76 C77 C79 -22(3) . . . . ?
O34 C76 C77 C80 94(2) . . . . ?
O34 C76 O33 Cr12 -19(4) . . . . ?
O34 Gd2 Gd3 F1 74.1(16) . . . . ?
O34 Gd2 Gd3 F2 -20.2(16) . . . . ?
O34 Gd2 Gd3 F3 18.3(16) . . . . ?
O34 Gd2 Gd3 F4 -156.1(16) . . . . ?
O34 Gd2 Gd3 F5 -6.7(19) . . . . ?
O34 Gd2 Gd3 Gd1 23.5(16) . . . . ?
O34 Gd2 Gd3 O26 -159.2(16) . . . . ?
O34 Gd2 Gd3 O28 -76.2(16) . . . . ?
O34 Gd2 Gd3 O29 116.3(16) . . . . ?
O34 Gd2 Gd4 F1 -151.6(5) . . . . ?
O34 Gd2 Gd4 F12 -98.2(5) . . . . ?
O34 Gd2 Gd4 F13 73.3(6) . . . . ?
O34 Gd2 Gd4 F14 89.3(5) . . . . ?
O34 Gd2 Gd4 F21 -57.3(5) . . . . ?
O34 Gd2 Gd4 Gd1 -100.3(4) . . . . ?
O34 Gd2 Gd4 O30 170.0(6) . . . . ?
O34 Gd2 Gd4 O56 -61.8(13) . . . . ?
O34 Gd2 Gd4 O58 10.4(5) . . . . ?
O34 Gd2 O32 C71 -45(2) . . . . ?
O35 C81 C82 C83 -83(3) . . . . ?
O35 C81 C82 C84 39(3) . . . . ?
O35 C81 C82 C85 159(2) . . . . ?
O35 C81 O36 Cr11 7(4) . . . . ?
O35 Cr12 F19 Cr11 -38.1(7) . . . . ?
O35 Cr12 F20 Gd2 122.1(7) . . . . ?
O35 Cr12 O31 C71 -86(3) . . . . ?
O35 Cr12 O33 C76 -12E1(3) . . . . ?
O35 Cr12 O37 C86 52(2) . . . . ?
O36 C81 C82 C83 89(3) . . . . ?
O36 C81 C82 C84 -149(2) . . . . ?
O36 C81 C82 C85 -30(3) . . . . ?
O36 C81 O35 Cr12 34(4) . . . . ?
O36 Cr11 F18 Cr10 -133.6(6) . . . . ?
O36 Cr11 F19 Cr12 59.6(8) . . . . ?
O36 Cr11 O38 C86 -120(3) . . . . ?
O36 Cr11 O39 C91 -4E1(3) . . . . ?
O36 Cr11 O41 C96 100(3) . . . . ?
O37 C86 C87 C88 100(3) . . . . ?
O37 C86 C87 C89 -143(3) . . . . ?
O37 C86 C87 C90 -25(3) . . . . ?
O37 C86 O38 Cr11 57(4) . . . . ?
O37 Cr12 F19 Cr11 52.9(9) . . . . ?
O37 Cr12 F20 Gd2 -157(15) . . . . ?
O37 Cr12 O31 C71 -177(3) . . . . ?
O37 Cr12 O33 C76 -137(2) . . . . ?
O37 Cr12 O35 C81 -106(2) . . . . ?
O38 C86 C87 C88 -47(3) . . . . ?
O38 C86 C87 C89 70(3) . . . . ?
O38 C86 C87 C90 -172(3) . . . . ?
O38 C86 O37 Cr12 -11(4) . . . . ?
O38 Cr11 F18 Cr10 -78(6) . . . . ?
O38 Cr11 F19 Cr12 -28.4(10) . . . . ?
O38 Cr11 O36 C81 50.8(19) . . . . ?
O38 Cr11 O39 C91 161.8(19) . . . . ?
O38 Cr11 O41 C96 -172(3) . . . . ?
O39 C91 C92 C93 -93(2) . . . . ?
O39 C91 C92 C94 148.4(18) . . . . ?
O39 C91 C92 C95 28(2) . . . . ?
O39 C91 O40 Cr10 5(3) . . . . ?
O39 Cr11 F18 Cr10 47.3(6) . . . . ?
O39 Cr11 F19 Cr12 -121.9(7) . . . . ?
O39 Cr11 O36 C81 -11E1(3) . . . . ?
O39 Cr11 O38 C86 59(3) . . . . ?
O39 Cr11 O41 C96 -79(3) . . . . ?
O40 C91 C92 C93 85(2) . . . . ?
O40 C91 C92 C94 -34(2) . . . . ?
O40 C91 C92 C95 -154.0(19) . . . . ?
O40 C91 O39 Cr11 -13(3) . . . . ?
O40 Cr10 F17 Cr9 132.5(6) . . . . ?
O40 Cr10 F18 Cr11 -51.5(7) . . . . ?
O40 Cr10 O42 C96 83(2) . . . . ?
O40 Cr10 O43 C101 -112(3) . . . . ?
O40 Cr10 O45 C106 1E1(9) . . . . ?
O41 C96 C97 C98 -22(3) . . . . ?
O41 C96 C97 C99 -147(3) . . . . ?
O41 C96 C97 C100 96(3) . . . . ?
O41 C96 O42 Cr10 -27(5) . . . . ?
O41 Cr11 F18 Cr10 -43.7(8) . . . . ?
O41 Cr11 F19 Cr12 -24(13) . . . . ?
O41 Cr11 O36 C81 129.3(19) . . . . ?
O41 Cr11 O38 C86 149(3) . . . . ?
O41 Cr11 O39 C91 83.3(19) . . . . ?
O42 C96 C97 C98 148(2) . . . . ?
O42 C96 C97 C99 23(3) . . . . ?
O42 C96 C97 C100 -94(3) . . . . ?
O42 C96 O41 Cr11 25(5) . . . . ?
O42 Cr10 F17 Cr9 7(10) . . . . ?
O42 Cr10 F18 Cr11 41.7(7) . . . . ?
O42 Cr10 O40 C91 -69.3(18) . . . . ?
O42 Cr10 O43 C101 155(3) . . . . ?
O42 Cr10 O45 C106 -159(2) . . . . ?
O43 C101 C102 C103 -94(3) . . . . ?
O43 C101 C102 C104 141(3) . . . . ?
O43 C101 C102 C105 24(3) . . . . ?
O43 C101 O44 Cr9 22(4) . . . . ?
O43 Cr10 F17 Cr9 45.4(7) . . . . ?
O43 Cr10 F18 Cr11 -15(19) . . . . ?
O43 Cr10 O40 C91 -153.6(19) . . . . ?
O43 Cr10 O42 C96 170(2) . . . . ?
O43 Cr10 O45 C106 -75(2) . . . . ?
O44 C101 C102 C103 99(2) . . . . ?
O44 C101 C102 C104 -26(3) . . . . ?
O44 C101 C102 C105 -144(2) . . . . ?
O44 C101 O43 Cr10 -9(5) . . . . ?
O44 Cr9 F16 Cr8 -74(8) . . . . ?
O44 Cr9 F17 Cr10 -39.0(7) . . . . ?
O44 Cr9 O46 C106 65(2) . . . . ?
O44 Cr9 O47 C111 173.1(18) . . . . ?
O44 Cr9 O49 C116 -145(3) . . . . ?
O45 C106 C107 C108 -86(2) . . . . ?
O45 C106 C107 C109 149(2) . . . . ?
O45 C106 C107 C110 31(3) . . . . ?
O45 C106 O46 Cr9 5(4) . . . . ?
O45 Cr10 F17 Cr9 -47.4(7) . . . . ?
O45 Cr10 F18 Cr11 129.0(6) . . . . ?
O45 Cr10 O40 C91 13E1(9) . . . . ?
O45 Cr10 O42 C96 -97(2) . . . . ?
O45 Cr10 O43 C101 68(3) . . . . ?
O46 C106 C107 C108 97(2) . . . . ?
O46 C106 C107 C109 -27(3) . . . . ?
O46 C106 C107 C110 -146(2) . . . . ?
O46 C106 O45 Cr10 3(4) . . . . ?
O46 Cr9 F16 Cr8 -139.8(7) . . . . ?
O46 Cr9 F17 Cr10 51.1(7) . . . . ?
O46 Cr9 O44 C101 -88(2) . . . . ?
O46 Cr9 O47 C111 -13E1(2) . . . . ?
O46 Cr9 O49 C116 125(3) . . . . ?
O47 C111 C112 C113 19(2) . . . . ?
O47 C111 C112 C114 -101.5(19) . . . . ?
O47 C111 C112 C115 140.9(18) . . . . ?
O47 C111 O48 Cr8 -15(3) . . . . ?
O47 Cr9 F16 Cr8 41.7(7) . . . . ?
O47 Cr9 F17 Cr10 -127.8(6) . . . . ?
O47 Cr9 O44 C101 91(2) . . . . ?
O47 Cr9 O46 C106 1E1(2) . . . . ?
O47 Cr9 O49 C116 -57(3) . . . . ?
O48 C111 C112 C113 -164.3(17) . . . . ?
O48 C111 C112 C114 75(2) . . . . ?
O48 C111 C112 C115 -42(2) . . . . ?
O48 C111 O47 Cr9 -11(3) . . . . ?
O48 Cr8 F15 Cr7 134.8(6) . . . . ?
O48 Cr8 F16 Cr9 -53.7(7) . . . . ?
O48 Cr8 O50 C116 95(2) . . . . ?
O48 Cr8 O51 C121 -118(3) . . . . ?
O48 Cr8 O53 C126 9E1(10) . . . . ?
O49 C116 C117 C118 122(3) . . . . ?
O49 C116 C117 C119 -111(3) . . . . ?
O49 C116 C117 C120 6(3) . . . . ?
O49 C116 O50 Cr8 -24(4) . . . . ?
O49 Cr9 F16 Cr8 -48.8(7) . . . . ?
O49 Cr9 F17 Cr10 -10E1(2) . . . . ?
O49 Cr9 O44 C101 -179(2) . . . . ?
O49 Cr9 O46 C106 151(2) . . . . ?
O49 Cr9 O47 C111 87.8(18) . . . . ?
O50 C116 C117 C118 -71(2) . . . . ?
O50 C116 C117 C119 56(3) . . . . ?
O50 C116 C117 C120 172(2) . . . . ?
O50 C116 O49 Cr9 -4(5) . . . . ?
O50 Cr8 F15 Cr7 68(15) . . . . ?
O50 Cr8 F16 Cr9 35.4(8) . . . . ?
O50 Cr8 O48 C111 -51.3(17) . . . . ?
O50 Cr8 O51 C121 153(3) . . . . ?
O50 Cr8 O53 C126 -170(3) . . . . ?
O51 C121 C122 C123 -39(3) . . . . ?
O51 C121 C122 C124 -160(3) . . . . ?
O51 C121 C122 C125 82(3) . . . . ?
O51 C121 O52 Cr7 10(5) . . . . ?
O51 Cr8 F15 Cr7 45.8(8) . . . . ?
O51 Cr8 F16 Cr9 -15(18) . . . . ?
O51 Cr8 O48 C111 -136.2(17) . . . . ?
O51 Cr8 O50 C116 -176(2) . . . . ?
O51 Cr8 O53 C126 -85(3) . . . . ?
O52 C121 C122 C123 144(3) . . . . ?
O52 C121 C122 C124 22(3) . . . . ?
O52 C121 C122 C125 -96(3) . . . . ?
O52 C121 O51 Cr8 3(5) . . . . ?
O52 Cr7 F14 Gd4 -5E1(4) . . . . ?
O52 Cr7 F15 Cr8 -39.1(8) . . . . ?
O52 Cr7 O54 C126 67(2) . . . . ?
O52 Cr7 O55 C131 -122(2) . . . . ?
O52 Cr7 O57 C136 174(2) . . . . ?
O53 C126 C127 C128 -138(2) . . . . ?
O53 C126 C127 C129 102(2) . . . . ?
O53 C126 C127 C130 -18(3) . . . . ?
O53 C126 O54 Cr7 -4(3) . . . . ?
O53 Cr8 F15 Cr7 -45.5(8) . . . . ?
O53 Cr8 F16 Cr9 126.3(7) . . . . ?
O53 Cr8 O48 C111 5E1(10) . . . . ?
O53 Cr8 O50 C116 -85(2) . . . . ?
O53 Cr8 O51 C121 62(3) . . . . ?
O54 C126 C127 C128 48(2) . . . . ?
O54 C126 C127 C129 -72(2) . . . . ?
O54 C126 C127 C130 168(2) . . . . ?
O54 C126 O53 Cr8 16(4) . . . . ?
O54 Cr7 F14 Gd4 -134.3(7) . . . . ?
O54 Cr7 F15 Cr8 51.5(7) . . . . ?
O54 Cr7 O52 C121 -83(3) . . . . ?
O54 Cr7 O55 C131 147(2) . . . . ?
O54 Cr7 O57 C136 -147(8) . . . . ?
O55 C131 C132 C133 -71(3) . . . . ?
O55 C131 C132 C134 165(3) . . . . ?
O55 C131 C132 C135 48(3) . . . . ?
O55 C131 O56 Gd4 -15(5) . . . . ?
O55 Cr7 F14 Gd4 -44.2(9) . . . . ?
O55 Cr7 F15 Cr8 -43(9) . . . . ?
O55 Cr7 O52 C121 -173(3) . . . . ?
O55 Cr7 O54 C126 150(2) . . . . ?
O55 Cr7 O57 C136 91(2) . . . . ?
O56 C131 C132 C133 116(3) . . . . ?
O56 C131 C132 C134 -9(3) . . . . ?
O56 C131 C132 C135 -126(3) . . . . ?
O56 C131 O55 Cr7 -34(4) . . . . ?
O56 Gd4 O30 C141 -135(3) . . . . ?
O56 Gd4 O58 C136 -44.5(18) . . . . ?
O57 C136 C137 C138 -163(2) . . . . ?
O57 C136 C137 C139 74(3) . . . . ?
O57 C136 C137 C140 -42(3) . . . . ?
O57 C136 O58 Gd4 -19(4) . . . . ?
O57 Cr7 F14 Gd4 48.3(8) . . . . ?
O57 Cr7 F15 Cr8 -125.2(7) . . . . ?
O57 Cr7 O52 C121 95(3) . . . . ?
O57 Cr7 O54 C126 28(9) . . . . ?
O57 Cr7 O55 C131 -36(2) . . . . ?
O58 C136 C137 C138 25(3) . . . . ?
O58 C136 C137 C139 -98(3) . . . . ?
O58 C136 C137 C140 146(3) . . . . ?
O58 C136 O57 Cr7 -9(4) . . . . ?
O58 Gd4 O30 C141 173(2) . . . . ?
O58 Gd4 O56 C131 97(3) . . . . ?
